data_1547469
loop_
_publ_author_name
'Zou, Xuejuan'
'Jin, Shan'
'Du, Wenjun'
'Li, Yangfeng'
'Wang, Shuxin'
'li, peng'
'Zhu, Manzhou'

_publ_section_title
;
 Multi-Ligand-Directed Synthesis of Chiral Silver Nanoclusters
;
_journal_name_full Nanoscale
_journal_paper_doi 10.1039/C7NR06338E
_journal_year 2017
_chemical_formula_moiety 'C255 H300 Ag32 Cl8 P10 S13, 2.99(F6 Sb), C H2 Cl2'
_chemical_formula_sum 'C256 H303 Ag32 Cl10 F17.96 P10 S13 Sb3'
_chemical_formula_weight 8619.28
_space_group_crystal_system triclinic
_space_group_IT_number 2
_space_group_name_Hall '-P 1'
_space_group_name_H-M_alt 'P -1'
_symmetry_space_group_name_Hall '-P 1'
_symmetry_space_group_name_H-M 'P -1'
_atom_sites_solution_hydrogens geom
_atom_sites_solution_primary dual
_audit_creation_date 2017-07-24
_audit_creation_method
;
Olex2 1.2
(compiled 2017.03.28 svn.r3405 for OlexSys, GUI svn.r5337)
;
_cell_angle_alpha 102.6310(10)
_cell_angle_beta 98.3050(10)
_cell_angle_gamma 100.3720(10)
_cell_formula_units_Z 4
_cell_length_a 24.4964(3)
_cell_length_b 36.3669(5)
_cell_length_c 38.1702(5)
_cell_measurement_reflns_used 9894
_cell_measurement_temperature 150(2)
_cell_measurement_theta_max 22.76
_cell_measurement_theta_min 2.22
_cell_volume 32035.0(8)
_computing_cell_refinement 'SAINT V8.35A (?, 2016)'
_computing_data_reduction 'SAINT V8.35A (?, 2016)'
_computing_molecular_graphics 'Olex2 (Dolomanov et al., 2009)'
_computing_publication_material 'Olex2 (Dolomanov et al., 2009)'
_computing_structure_refinement 'ShelXL (Sheldrick, 2015)'
_computing_structure_solution 'ShelXT (Sheldrick, 2015)'
_diffrn_ambient_temperature 150
_diffrn_measured_fraction_theta_full 0.996
_diffrn_measured_fraction_theta_max 0.991
_diffrn_measurement_device_type 'Bruker APEX-II CCD'
_diffrn_measurement_method '\f and \w scans'
_diffrn_radiation_type MoK\a
_diffrn_radiation_wavelength 0.71073
_diffrn_reflns_av_R_equivalents 0.1011
_diffrn_reflns_av_unetI/netI 0.1425
_diffrn_reflns_Laue_measured_fraction_full 0.996
_diffrn_reflns_Laue_measured_fraction_max 0.991
_diffrn_reflns_limit_h_max 27
_diffrn_reflns_limit_h_min -29
_diffrn_reflns_limit_k_max 43
_diffrn_reflns_limit_k_min -43
_diffrn_reflns_limit_l_max 45
_diffrn_reflns_limit_l_min -46
_diffrn_reflns_number 340624
_diffrn_reflns_point_group_measured_fraction_full 0.996
_diffrn_reflns_point_group_measured_fraction_max 0.991
_diffrn_reflns_theta_full 25.242
_diffrn_reflns_theta_max 25.404
_diffrn_reflns_theta_min 0.701
_diffrn_standards_number 0
_exptl_absorpt_coefficient_mu 2.423
_exptl_absorpt_correction_T_max 0.7452
_exptl_absorpt_correction_T_min 0.6383
_exptl_absorpt_correction_type multi-scan
_exptl_absorpt_process_details
;
SADABS-2014/5 (Bruker,2014/5) was used for absorption correction.
wR2(int) was 0.0814 before and 0.0559 after correction.
The Ratio of minimum to maximum transmission is 0.8565.
The \l/2 correction factor is 0.00150.
;
_exptl_crystal_colour
&#x00EF;&#x00BF;&#x00BD;&#x00EF;&#x00BF;&#x00BD;black&#x00EF;&#x00BF;&#x00BD;&#x00EF;&#x00BF;&#x00BD;
_exptl_crystal_density_diffrn 1.787
_exptl_crystal_description block
_exptl_crystal_F_000 16743
_refine_diff_density_max 8.879
_refine_diff_density_min -4.678
_refine_diff_density_rms 0.368
_refine_ls_extinction_method none
_refine_ls_goodness_of_fit_ref 1.061
_refine_ls_hydrogen_treatment constr
_refine_ls_matrix_type fullcycle
_refine_ls_number_parameters 5841
_refine_ls_number_reflns 116936
_refine_ls_number_restraints 91
_refine_ls_restrained_S_all 1.062
_refine_ls_R_factor_all 0.1980
_refine_ls_R_factor_gt 0.1140
_refine_ls_shift/su_max 0.073
_refine_ls_shift/su_mean 0.001
_refine_ls_structure_factor_coef Fsqd
_refine_ls_weighting_details 'w=1/[\s^2^(Fo^2^)+(0.1917P)^2^+528.6930P] where P=(Fo^2^+2Fc^2^)/3'
_refine_ls_weighting_scheme calc
_refine_ls_wR_factor_gt 0.3027
_refine_ls_wR_factor_ref 0.3656
_reflns_Friedel_coverage 0.000
_reflns_number_gt 58841
_reflns_number_total 116936
_reflns_threshold_expression 'I > 2\s(I)'
_cod_data_source_file c7nr06338e2.cif
_cod_data_source_block 20170324a_1_0m
_cod_original_cell_volume 32035.0(7)
_cod_database_code 1547469
_shelx_shelxl_version_number 2016/4
_shelx_space_group_comment
;
The symmetry employed for this shelxl refinement is uniquely defined
by the following loop, which should always be used as a source of
symmetry information in preference to the above space-group names.
They are only intended as comments.
;
_olex2_refinement_description
;
1. Fixed Uiso
 At 1.2 times of:
  All C(H) groups, All C(H,H) groups
2. Restrained distances
 Sb4-F101 = Sb4-F47 = Sb4-F69 = Sb4-F194 = Sb4-F63
 1.837 with sigma of 0.02
 Sb0A-F219
 1.837 with sigma of 0.02
 C9YA-C0ZA
 1.6 with sigma of 0.02
 Sb0A-F158
 1.85 with sigma of 0.02
 Sb0A-F190
 1.85 with sigma of 0.02
 Sb0A-F218
 1.85 with sigma of 0.02
 Sb0A-F152
 1.85 with sigma of 0.02
 Sb4-F55
 1.85 with sigma of 0.02
 Sb3-F9
 1.85 with sigma of 0.02
 F68-Sb2 = Sb2-F199
 1.85 with sigma of 0.02
 C9YA-C2ZA
 1.4 with sigma of 0.02
 C1ZA-C2ZA
 1.4 with sigma of 0.02
 C7WA-C6WA
 1.5 with sigma of 0.02
 C6XA-C7XA
 1.5 with sigma of 0.02
 C5XA-C6XA
 1.5 with sigma of 0.02
 C7XA-C6XA
 1.5 with sigma of 0.02
 C0XA-C1XA
 1.5 with sigma of 0.02
 C246-C0XA
 1.5 with sigma of 0.02
 C1PA-C2PA
 1.5 with sigma of 0.02
 C2PA-C3PA
 1.5 with sigma of 0.02
 C43-C1FA
 1.5 with sigma of 0.02
 C43-C174
 1.5 with sigma of 0.02
 C43-C4IA
 1.5 with sigma of 0.02
 C174-C6WA
 1.5 with sigma of 0.02
 C1FA-C2FA
 1.5 with sigma of 0.02
 C4IA-C204
 1.5 with sigma of 0.02
 C7WA-C204
 1.5 with sigma of 0.02
 C204-C8WA
 1.5 with sigma of 0.02
 C8WA-C2FA
 1.5 with sigma of 0.02
 C2FA-C173
 1.5 with sigma of 0.02
 C173-C6WA
 1.5 with sigma of 0.02
 C6WA-C7WA
 1.5 with sigma of 0.02
 P2V-C100
 1.72 with sigma of 0.02
 P33-C59
 1.78 with sigma of 0.02
 P2P-C59
 1.83 with sigma of 0.02
 C59-P33
 1.77 with sigma of 0.02
 P33-C5IA
 1.76 with sigma of 0.02
 C160-C3JA
 1.5 with sigma of 0.02
 C3JA-C7RA
 1.5 with sigma of 0.02
 F219-F152
 2.67 with sigma of 0.04
 F152-F276
 2.67 with sigma of 0.04
 F190-F219
 2.67 with sigma of 0.04
 C246-C1XA
 2.5 with sigma of 0.04
 C1PA-C3PA
 2.5 with sigma of 0.04
 C1FA-C174
 2.5 with sigma of 0.04
 C1FA-C4IA
 2.5 with sigma of 0.04
 C174-C4IA
 2.5 with sigma of 0.04
 C7WA-C8WA
 2.5 with sigma of 0.04
 C4IA-C174
 2.5 with sigma of 0.04
 C204-C6WA
 2.5 with sigma of 0.04
 C43-C2FA
 2.5 with sigma of 0.04
 C6WA-C2FA
 2.5 with sigma of 0.04
 C43-C204
 2.5 with sigma of 0.04
 C2FA-C204
 2.5 with sigma of 0.04
 C6WA-C43
 2.5 with sigma of 0.04
 C173-C7WA
 2.5 with sigma of 0.04
 H7WB-H234
 2 with sigma of 0.04
 C0EA-C280
 4.2 with sigma of 0.04
 C56-C2VA
 3.9 with sigma of 0.04
 C280-C0EA
 4 with sigma of 0.04
 C2EA-C0VA
 3.7 with sigma of 0.04
 H7WA-H234
 1.9 with sigma of 0.04
 C59-C98
 3.1 with sigma of 0.04
 C98-P2P
 2.7 with sigma of 0.04
 C0EA-C2VA
 4 with sigma of 0.04
 C56-C3VA
 3.6 with sigma of 0.04
 C1EA-C1VA
 3.8 with sigma of 0.04
 C8IA-C172
 3.2 with sigma of 0.04
3. Restrained planarity
 F152, F218, Sb0A, F190, F158
 with sigma of 0.1
 F219, F152, Sb0A, F190, F276
 with sigma of 0.1
 F219, Sb0A, F276, F218, F158
 with sigma of 0.1
 C174, C6WA, C204, C4IA
 with sigma of 0.1
 C7WA, C8WA, C2FA, C6WA
 with sigma of 0.1
 C100, C8EA, C7IA, C122, C63, C172, P2V
 with sigma of 0.1
 F218, F219, F158, F276, Sb0A
 with sigma of 0.1
 P2L, C9EA, C8IA, C0FA, C4VA, C0JA, C9IA
 with sigma of 0.1
4. Uiso/Uaniso restraints and constraints
: with sigma of 0.01 and sigma for terminal atoms of 0.02
5.a Ternary CH refined with riding coordinates:
 C81(H81), C84(H84), C96(H96), C101(H101), C107(H107), C127(H127), C1AA(H1AA),
 C165(H165), C175(H175), C177(H177), C178(H178), C182(H182), C193(H193),
 C196(H196), C7AA(H7AA), C5CA(H5CA), C2AA(H2AA), C4AA(H4AA), C3CA(H3CA),
 C4GA(H4GA), C1GA(H1GA), C5AA(H5AA), C9CA(H9CA), C164(H164), C171(H171),
 C2BA(H2BA), C179(H179), C2FA(H2FA), C62(H62), C80(H80), C4NA(H4NA), C7NA(H7NA),
  C1MA(H1MA), C9KA(H9KA), C1LA(H1LA), C3MA(H3MA), C128(H128), C4OA(H4OA),
 C1IA(H1IA), C2LA(H2LA), C149(H149), C9GA(H9GA), C7MA(H7MA), C9WA(H9WA),
 C3JA(H3JA), C1HA(H1HA), C3PA(H3PA), C5TA(H5TA), C1PA(H1PA), C6QA(H6QA),
 C6WA(H6WA), C1WA(H1WA), C9B(H9B), C6OA(H6OA), C7QA(H7QA), C1UA(H1UA),
 C5PA(H5PA), C4UA(H4UA), C202(H202), C204(H204), C211(H211), C217(H217),
 C218(H218), C222(H222), C237(H237), C246(H246), C257(H257), C258(H258),
 C273(H273), C282(H282), C4BB(H4BB), C6BB(H6BB), C7XA(H7XA), C9YA(H9YA),
 C1ZA(H1ZA), C1XA(H1XA), C5XA(H5XA), C209(H209)
5.b Secondary CH2 refined with riding coordinates:
 C146(H14A,H14B), C36(H36A,H36B), C38(H38A,H38B), C39(H39A,H39B), C45(H45A,
 H45B), C3HA(H3HA,H3HB), C58(H58A,H58B), C59(H59A,H59B), C66(H66A,H66B),
 C71(H71A,H71B), C6HA(H6HA,H6HB), C83(H83A,H83B), C85(H85A,H85B), C8HA(H8HA,
 H8HB), C89(H89A,H89B), C9HA(H9HA,H9HB), C99(H99A,H99B), C102(H10A,H10B),
 C106(H10C,H10D), C108(H10E,H10F), C114(H11A,H11B), C116(H11C,H11D), C117(H11E,
 H11F), C120(H12A,H12B), C123(H12E,H12F), C124(H12C,H12D), C0AA(H0AA,H0AB),
 C138(H13C,H13D), C139(H13A,H13B), C145(H14C,H14D), C147(H14E,H14F), C151(H15A,
 H15B), C152(H15C,H15D), C154(H15E,H15F), C155(H15G,H15H), C163(H16A,H16B),
 C176(H17A,H17B), C185(H18A,H18B), C186(H18C,H18D), C188(H18E,H18F), C190(H19A,
 H19B), C48(H48A,H48B), C8AA(H8AA,H8AB), C6AA(H6AA,H6AB), C67(H67A,H67B),
 C9FA(H9FA,H9FB), C8FA(H8FA,H8FB), C95(H95A,H95B), C7GA(H7GA,H7GB), C110(H11G,
 H11H), C113(H11I,H11J), C3GA(H3GA,H3GB), C3AA(H3AA,H3AB), C7EA(H7EA,H7EB),
 C7FA(H7FA,H7FB), C4CA(H4CA,H4CB), C0GA(H0GA,H0GB), C5GA(H5GA,H5GB), C6EA(H6EA,
 H6EB), C9BA(H9BA,H9BB), C169(H16C,H16D), C1FA(H1FA,H1FB), C6CA(H6CA,H6CB),
 C0DA(H0DA,H0DB), C189(H18G,H18H), C200(H20A,H20B), C7LA(H7LA,H7LB), C52(H52A,
 H52B), C69(H69A,H69B), C5NA(H5NA,H5NB), C0MA(H0MA,H0MB), C86(H86A,H86B),
 C97(H97A,H97B), C9LA(H9LA,H9LB), C0IA(H0IA,H0IB), C105(H10G,H10H), C3LA(H3LA,
 H3LB), C6NA(H6NA,H6NB), C3OA(H3OA,H3OB), C8NA(H8NA,H8NB), C4LA(H4LA,H4LB),
 C0A(H0AC,H0AD), C134(H13E,H13F), C2HA(H2HA,H2HB), C9MA(H9MA,H9MB), C0HA(H0HA,
 H0HB), C160(H16E,H16F), C0LA(H0LA,H0LB), C2JA(H2JA,H2JB), C173(H17C,H17D),
 C174(H17E,H17F), C5OA(H5OA,H5OB), C2MA(H2MA,H2MB), C1A(H1AB,H1AC), C8MA(H8MA,
 H8MB), C191(H19C,H19D), C197(H19E,H19F), C6MA(H6MA,H6MB), C4IA(H4IA,H4IB),
 C6VA(H6VA,H6VB), C9TA(H9TA,H9TB), C7VA(H7VA,H7VB), C8QA(H8QA,H8QB), C4PA(H4PA,
 H4PB), C92(H92A,H92B), C0WA(H0WA,H0WB), C2UA(H2UA,H2UB), C3UA(H3UA,H3UB),
 C7UA(H7UA,H7UB), C7TA(H7TA,H7TB), C8RA(H8RA,H8RB), C6RA(H6RA,H6RB), C9OA(H9OA,
 H9OB), C4RA(H4RA,H4RB), C7RA(H7RA,H7RB), C4TA(H4TA,H4TB), C0PA(H0PA,H0PB),
 C7WA(H7WA,H7WB), C3RA(H3RA,H3RB), C3TA(H3TA,H3TB), C8OA(H8OA,H8OB), C9VA(H9VA,
 H9VB), C2RA(H2RA,H2RB), C6TA(H6TA,H6TB), C(HA,HB), C0UA(H0UA,H0UB), C8VA(H8VA,
 H8VB), C2WA(H2WA,H2WB), C8WA(H8WA,H8WB), C206(H20C,H20D), C212(H21A,H21B),
 C7C(H7CB,H7CC), C8C(H8CB,H8CC), C242(H24C,H24D), C247(H24A,H24B), C250(H25A,
 H25B), C262(H26A,H26B), C265(H26C,H26D), C268(H26E,H26F), C271(H27A,H27B),
 C275(H27E,H27F), C277(H27C,H27D), C284(H28A,H28B), C286(H28C,H28D), C298(H29A,
 H29B), C1AB(H1AD,H1AE), C7BB(H7BB,H7BC), C2XA(H2XA,H2XB), C5BB(H5BB,H5BC),
 C2ZA(H2ZA,H2ZB), C2AB(H2AB,H2AC), C2BB(H2BB,H2BC), C0ZA(H0ZA,H0ZB), C6XA(H6XA,
 H6XB), C3XA(H3XA,H3XB), C4XA(H4XA,H4XB), C0XA(H0XA,H0XB), C8YA(H8YA,H8YB),
 C3ZA(H3ZA,H3ZB), C9XA(H9XA,H9XB), C8XA(H8XA,H8XB), C9BB(H9BC,H9BD), C2CB(H2CB,
 H2CC), C344(H34A,H34B)
5.c Aromatic/amide H refined with riding coordinates:
 C136(H136), C33(H33), C46(H46), C79(H79), C0NA(H0NA), C8BA(H8BA), C7BA(H7BA),
 C6BA(H6BA), C61(H61), C4HA(H4HA), C129(H129), C199(H199), C135(H135),
 C5BA(H5BA), C75(H75), C68(H68), C98(H98), C153(H153), C4EA(H4EA), C3EA(H3EA),
 C42(H42), C78(H78), C7HA(H7HA), C162(H162), C8CA(H8CA), C142(H142), C143(H143),
  C7CA(H7CA), C7IA(H7IA), C122(H122), C63(H63), C172(H172), C103(H103),
 C111(H111), C115(H115), C119(H119), C130(H130), C131(H131), C56(H56),
 C0EA(H0EA), C1EA(H1EA), C2EA(H2EA), C132(H132), C150(H150), C9PA(H9PA),
 C9DA(H9DA), C166(H166), C158(H158), C278(H278), C7PA(H7PA), C8PA(H8PA),
 C1CB(H1CB), C276(H276), C49(H49), C50(H50), C2CA(H2CA), C3BA(H3BA), C1BA(H1BA),
  C1CA(H1CA), C76(H76), C77(H77), C87(H87), C94(H94), C8DA(H8DA), C9AA(H9AA),
 C0BA(H0BA), C125(H125), C126(H126), C4BA(H4BA), C6IA(H6IA), C9UA(H9UA),
 C234(H234), C248(H248), C8UA(H8UA), C5FA(H5FA), C2KA(H2KA), C9QA(H9QA),
 C1KA(H1KA), C4FA(H4FA), C148(H148), C5DA(H5DA), C1DA(H1DA), C2DA(H2DA),
 C3DA(H3DA), C4DA(H4DA), C9SA(H9SA), C0TA(H0TA), C1TA(H1TA), C2TA(H2TA),
 C6FA(H6FA), C7DA(H7DA), C198(H198), C118(H118), C4QA(H4QA), C5QA(H5QA),
 C4JA(H4JA), C195(H195), C0VA(H0VA), C1VA(H1VA), C280(H280), C2VA(H2VA),
 C3NA(H3NA), C4KA(H4KA), C5KA(H5KA), C9IA(H9IA), C0JA(H0JA), C4VA(H4VA),
 C0FA(H0FA), C6KA(H6KA), C3KA(H3KA), C7JA(H7JA), C5LA(H5LA), C3WA(H3WA),
 C274(H274), C264(H264), C213(H213), C57(H57), C2IA(H2IA), C5WA(H5WA),
 C4WA(H4WA), C168(H168), C0OA(H0OA), C7KA(H7KA), C2NA(H2NA), C281(H281),
 C7YA(H7YA), C6YA(H6YA), C5YA(H5YA), C4YA(H4YA), C4MA(H4MA), C109(H109),
 C1RA(H1RA), C214(H214), C137(H137), C6JA(H6JA), C8JA(H8JA), C9JA(H9JA),
 C1OA(H1OA), C181(H181), C1NA(H1NA), C8KA(H8KA), C0KA(H0KA), C5ZA(H5ZA),
 C6ZA(H6ZA), C201(H201), C7ZA(H7ZA), C4ZA(H4ZA), C5MA(H5MA), C0QA(H0QA),
 C2QA(H2QA), C82(H82), C5SA(H5SA), C1QA(H1QA), C1SA(H1SA), C208(H208),
 C253(H253), C3SA(H3SA), C4AB(H4AB), C3AB(H3AC), C3QA(H3QA), C9RA(H9RA),
 C220(H220), C5AB(H5AB), C6AB(H6AC), C283(H283), C7SA(H7SA), C2PA(H2PA),
 C8AB(H8AC), C9AB(H9AB), C0BB(H0BB), C1BB(H1BB), C7AB(H7AB), C4SA(H4SA),
 C5UA(H5UA), C0RA(H0RA), C5RA(H5RA), C6UA(H6UA), C0SA(H0SA), C203(H203),
 C219(H219), C232(H232), C0YA(H0YA), C3YA(H3YA), C1YA(H1YA), C2YA(H2YA),
 C263(H263), C245(H245), C259(H259), C225(H225), C9ZA(H9ZA), C249(H249),
 C0AB(H0AE), C8ZA(H8ZA), C289(H289), C300(H300), C184(H184), C210(H210),
 C291(H291), C112(H112), C3BB(H3BB)
5.d Fitted hexagon refined as free rotating group:
 C51(C79,C0NA,C8BA,C7BA,C6BA), C65(C129,C199,C135,C5BA,C75), C70(C98,C153,C4EA,
 C3EA,C42), C91(C162,C8CA,C142,C143,C7CA), C100(C8EA,C7IA,C122,C63,C172),
 C131(C60,C56,C0EA,C1EA,C2EA), C150(C9PA,C9DA,C166,C180,C5HA), C2GA(C278,C7PA,
 C8PA,C1CB,C276), C5EA(C6IA,C9UA,C234,C248,C8UA), C3FA(C5FA,C2KA,C9QA,C1KA,
 C4FA), C157(C5DA,C1DA,C2DA,C3DA,C4DA), C170(C9SA,C0TA,C1TA,C2TA,C6FA),
 C183(C198,C118,C4QA,C5QA,C4JA), C5IA(C0VA,C1VA,C280,C2VA,C3VA), C8IA(C9EA,C9IA,
 C0JA,C4VA,C0FA), C3IA(C5LA,C3WA,C274,C264,C213), C121(C57,C2IA,C5WA,C4WA,C168),
  C6LA(C281,C7YA,C6YA,C5YA,C4YA), C5JA(C109,C1RA,C214,C137,C6JA), C1JA(C5ZA,
 C6ZA,C201,C7ZA,C4ZA), C2SA(C208,C253,C3SA,C4AB,C3AB), C6SA(C220,C5AB,C6AB,C283,
 C7SA), C8SA(C8AB,C9AB,C0BB,C1BB,C7AB), C243(C0YA,C3YA,C1YA,C2YA,C263),
 C285(C225,C9ZA,C249,C0AB,C8ZA), C290(C289,C300,C184,C210,C291)
;
_olex2_submission_special_instructions 'No special instructions were received'

loop_
_space_group_symop_operation_xyz
'x, y, z'
'-x, -y, -z'

loop_
_atom_site_label
_atom_site_type_symbol
_atom_site_fract_x
_atom_site_fract_y
_atom_site_fract_z
_atom_site_U_iso_or_equiv
_atom_site_adp_type
_atom_site_occupancy
_atom_site_site_symmetry_order
_atom_site_calc_flag
_atom_site_refinement_flags_posn
_atom_site_refinement_flags_adp
Ag02 Ag 0.83250(5) 0.59405(3) 0.78276(3) 0.018 Uani 1 1 d . .
Ag0N Ag 0.62276(7) 0.47512(5) 0.64771(5) 0.044 Uani 1 1 d . .
Ag0O Ag 0.82275(7) 0.61174(5) 0.71508(4) 0.043 Uani 1 1 d . .
Ag0P Ag 0.81020(8) 0.51651(5) 0.78307(4) 0.044 Uani 1 1 d . .
Ag0Q Ag 0.74463(7) 0.54424(5) 0.72644(4) 0.043 Uani 1 1 d . .
Ag0U Ag 0.73914(8) 0.62151(5) 0.76374(4) 0.047 Uani 1 1 d . .
Ag0W Ag 0.78945(8) 0.51586(5) 0.65008(5) 0.048 Uani 1 1 d . .
Ag12 Ag 0.86518(8) 0.64830(5) 0.62020(5) 0.050 Uani 1 1 d . .
Ag14 Ag 0.76449(8) 0.58776(5) 0.62125(4) 0.048 Uani 1 1 d . .
Ag17 Ag 0.76510(8) 0.46472(5) 0.70460(5) 0.050 Uani 1 1 d . .
Ag19 Ag 0.59742(8) 0.54951(5) 0.69695(5) 0.056 Uani 1 1 d . .
Ag1E Ag 0.79726(9) 0.64271(5) 0.83766(5) 0.056 Uani 1 1 d . .
Ag1H Ag 0.91035(9) 0.68617(6) 0.72380(5) 0.062 Uani 1 1 d . .
Ag1I Ag 0.91496(8) 0.44745(6) 0.74881(6) 0.060 Uani 1 1 d . .
Ag1K Ag 0.94166(9) 0.59751(6) 0.69000(5) 0.059 Uani 1 1 d . .
Ag1M Ag 0.64961(10) 0.61906(6) 0.80974(6) 0.065 Uani 1 1 d . .
S2F S 0.7169(2) 0.45895(16) 0.64396(16) 0.042 Uani 1 1 d . .
P2L P 0.8178(2) 0.65418(16) 0.56293(16) 0.038 Uani 1 1 d . .
P2P P 0.5238(2) 0.46020(16) 0.62016(16) 0.039 Uani 1 1 d D .
S2Q S 0.8183(2) 0.45046(16) 0.75537(16) 0.042 Uani 1 1 d . .
P2V P 0.7258(2) 0.58430(16) 0.55840(15) 0.037 Uani 1 1 d D .
S2W S 0.9450(3) 0.66275(17) 0.66933(16) 0.044 Uani 1 1 d . .
S30 S 0.6378(3) 0.61194(17) 0.74441(17) 0.048 Uani 1 1 d . .
P33 P 0.4978(3) 0.52353(17) 0.67683(17) 0.046 Uani 1 1 d D .
Cl3B Cl 0.7972(3) 0.6374(2) 0.90135(19) 0.062 Uani 1 1 d . .
Ag3 Ag 0.93164(8) 0.62688(5) 0.76410(5) 0.049 Uani 1 1 d . .
Ag4 Ag 0.84590(8) 0.67218(5) 0.78389(4) 0.049 Uani 1 1 d . .
Ag0A Ag 0.92680(8) 0.56596(6) 0.80214(5) 0.053 Uani 1 1 d . .
Ag1A Ag 0.73385(9) 0.56139(5) 0.80402(5) 0.052 Uani 1 1 d . .
Ag26 Ag 1.03688(9) 0.60108(7) 0.78566(6) 0.066 Uani 1 1 d . .
Ag30 Ag 1.00390(10) 0.75495(6) 0.81455(6) 0.072 Uani 1 1 d . .
Ag43 Ag 0.88494(11) 0.72896(7) 0.85650(5) 0.078 Uani 1 1 d . .
Ag46 Ag 1.00721(9) 0.50805(7) 0.72387(7) 0.068 Uani 1 1 d . .
Ag50 Ag 0.98566(10) 0.60470(6) 0.87892(5) 0.070 Uani 1 1 d . .
Ag27 Ag 0.85395(9) 0.57589(6) 0.85280(5) 0.056 Uani 1 1 d . .
Ag40 Ag 0.68464(12) 0.62319(7) 0.91117(6) 0.081 Uani 1 1 d . .
Ag2A Ag 0.74912(11) 0.56036(7) 0.89803(5) 0.072 Uani 1 1 d . .
Ag45 Ag 0.91533(9) 0.64413(5) 0.83893(5) 0.056 Uani 1 1 d . .
Ag47 Ag 1.06704(10) 0.69898(7) 0.85402(5) 0.075 Uani 1 1 d . .
Ag56 Ag 0.73804(13) 0.70655(8) 0.86046(7) 0.090 Uani 1 1 d . .
Ag32 Ag 0.86460(7) 0.54714(5) 0.72640(4) 0.043 Uani 1 1 d . .
Cl67 Cl 0.6471(2) 0.49798(15) 0.72319(14) 0.039 Uani 1 1 d . .
S69 S 0.9719(3) 0.7087(2) 0.87441(19) 0.058 Uani 1 1 d . .
Cl73 Cl 0.6882(2) 0.55256(14) 0.65904(14) 0.035 Uani 1 1 d . .
Cl78 Cl 0.7789(3) 0.50932(17) 0.84851(16) 0.050 Uani 1 1 d . .
Cl80 Cl 1.0177(3) 0.68497(17) 0.78211(16) 0.050 Uani 1 1 d . .
S92 S 1.0204(3) 0.57632(19) 0.72128(19) 0.057 Uani 1 1 d . .
S94 S 0.9057(3) 0.73385(19) 0.77904(18) 0.054 Uani 1 1 d . .
P97 P 0.7414(4) 0.5476(2) 0.9573(2) 0.075 Uani 1 1 d . .
S97 S 0.6694(3) 0.56910(19) 0.84818(18) 0.053 Uani 1 1 d . .
Ag1 Ag 1.31793(4) 1.07568(3) 0.72536(3) 0.000 Uiso 1 1 d . U
Ag2 Ag 1.43165(7) 0.96699(5) 0.69455(4) 0.041 Uani 1 1 d . .
Ag3A Ag 1.23730(6) 1.04095(4) 0.65817(4) 0.033 Uani 1 1 d . .
Ag4A Ag 1.22121(7) 1.10422(5) 0.71135(4) 0.035 Uani 1 1 d . .
Ag5 Ag 1.24506(7) 0.95162(5) 0.61354(4) 0.040 Uani 1 1 d . .
Ag6 Ag 1.41237(7) 1.04585(4) 0.73915(4) 0.033 Uani 1 1 d . .
Ag10 Ag 1.35508(7) 0.93235(5) 0.59350(4) 0.039 Uani 1 1 d . .
Ag11 Ag 1.21849(7) 1.02823(5) 0.72897(4) 0.036 Uani 1 1 d . .
Ag5A Ag 1.36707(6) 1.04904(4) 0.66644(4) 0.030 Uani 1 1 d . .
Ag6A Ag 1.42178(6) 1.11734(4) 0.72076(4) 0.029 Uani 1 1 d . .
Ag7A Ag 1.33114(7) 1.15500(4) 0.74414(4) 0.032 Uani 1 1 d . .
Ag8A Ag 1.31223(6) 1.11382(4) 0.66930(4) 0.030 Uani 1 1 d . .
Ag9A Ag 1.42569(7) 1.12228(5) 0.64614(4) 0.033 Uani 1 1 d . .
Ag0B Ag 1.44182(8) 1.12041(5) 0.88173(4) 0.050 Uani 1 1 d . .
Ag1B Ag 1.27244(7) 1.10292(5) 0.78484(4) 0.038 Uani 1 1 d . .
Ag7 Ag 1.46413(7) 1.02026(5) 0.64141(4) 0.038 Uani 1 1 d . .
Ag8 Ag 1.39156(7) 1.11469(4) 0.79067(4) 0.035 Uani 1 1 d . .
Ag9 Ag 1.45179(8) 1.19189(5) 0.78095(4) 0.043 Uani 1 1 d . .
Ag2B Ag 1.32342(7) 1.03564(5) 0.78143(4) 0.037 Uani 1 1 d . .
Ag3B Ag 1.44559(7) 1.22694(5) 0.69255(4) 0.039 Uani 1 1 d . .
Ag4B Ag 1.21174(9) 1.02198(5) 0.80623(5) 0.052 Uani 1 1 d . .
Ag5B Ag 1.30443(7) 0.99543(5) 0.70300(4) 0.038 Uani 1 1 d . .
Ag6B Ag 1.41516(8) 0.96926(6) 0.80545(5) 0.053 Uani 1 1 d . .
Ag7B Ag 1.31101(7) 1.21583(5) 0.65638(4) 0.039 Uani 1 1 d . .
Ag8B Ag 1.32567(8) 0.98118(5) 0.85881(5) 0.052 Uani 1 1 d . .
Sb9B Sb 0.55485(7) 0.77441(5) 0.51724(5) 0.048 Uani 1 1 d . .
Ag0C Ag 1.23040(8) 1.18914(5) 0.72877(5) 0.047 Uani 1 1 d . .
Ag1C Ag 1.19842(7) 1.11358(6) 0.63490(5) 0.047 Uani 1 1 d . .
Ag2C Ag 1.49278(9) 1.20222(5) 0.88131(5) 0.056 Uani 1 1 d . .
Ag3C Ag 1.30645(9) 1.08828(5) 0.85938(5) 0.055 Uani 1 1 d . .
Ag4C Ag 1.33535(9) 1.18753(6) 0.81914(5) 0.051 Uani 1 1 d . .
Cl25 Cl 0.8961(2) 0.48825(16) 0.69587(15) 0.044 Uani 1 1 d . .
Cl26 Cl 0.7879(2) 0.65159(16) 0.67376(15) 0.044 Uani 1 1 d . .
S31 S 0.8579(2) 0.56566(16) 0.63773(15) 0.039 Uani 1 1 d . .
P42 P 1.0727(3) 0.8116(2) 0.8511(2) 0.058 Uani 1 1 d . .
Cl43 Cl 0.9828(3) 0.51647(18) 0.79286(17) 0.053 Uani 1 1 d . .
P46 P 1.1422(3) 0.7555(2) 0.8723(2) 0.061 Uani 1 1 d . .
P48 P 0.9816(4) 0.4096(2) 0.7553(2) 0.070 Uani 1 1 d . .
P49 P 1.0592(4) 0.4593(2) 0.7182(2) 0.072 Uani 1 1 d . .
S51 S 0.8059(4) 0.7572(3) 0.8531(3) 0.095 Uani 1 1 d . .
S57 S 0.6629(4) 0.6648(3) 0.8701(3) 0.091 Uani 1 1 d . .
S37 S 0.9186(3) 0.5822(2) 0.9122(2) 0.063 Uani 1 1 d . .
S38 S 1.0595(3) 0.6289(2) 0.8507(2) 0.063 Uani 1 1 d . .
P41 P 0.6898(4) 0.6204(3) 0.9727(3) 0.086 Uani 1 1 d . .
Ag5C Ag 1.09303(8) 1.07515(6) 0.77278(6) 0.053 Uani 1 1 d . .
Ag6C Ag 1.15222(9) 1.16580(6) 0.79743(6) 0.055 Uani 1 1 d . .
S5 S 1.4838(2) 1.18069(14) 0.72310(13) 0.030 Uani 1 1 d . .
S6 S 1.3525(2) 1.15561(14) 0.63120(13) 0.030 Uani 1 1 d . .
Cl7 Cl 1.3279(2) 1.00767(13) 0.60337(13) 0.031 Uani 1 1 d . .
Cl8 Cl 1.1840(2) 0.97170(14) 0.66408(14) 0.035 Uani 1 1 d . .
Cl9 Cl 1.3606(2) 1.22026(14) 0.72768(14) 0.036 Uani 1 1 d . .
Cl10 Cl 1.1943(2) 1.11128(15) 0.82076(14) 0.040 Uani 1 1 d . .
P11 P 1.3005(2) 0.89322(15) 0.53594(14) 0.031 Uani 1 1 d . .
S12 S 1.3259(2) 0.94016(14) 0.66043(14) 0.033 Uani 1 1 d . .
S13 S 1.4523(2) 0.95201(15) 0.63188(14) 0.035 Uani 1 1 d . .
P14 P 1.4712(2) 1.27099(15) 0.65672(15) 0.032 Uani 1 1 d . .
Cl15 Cl 1.4010(2) 1.04350(15) 0.84595(14) 0.038 Uani 1 1 d . .
S16 S 1.4588(2) 0.99716(14) 0.75893(14) 0.033 Uani 1 1 d . .
S17 S 1.4991(2) 1.08695(15) 0.64609(15) 0.038 Uani 1 1 d . .
Cl18 Cl 1.3027(2) 0.96264(15) 0.78392(14) 0.039 Uani 1 1 d . .
P19 P 1.3463(2) 1.27262(16) 0.63742(16) 0.038 Uani 1 1 d . .
Cl20 Cl 1.4915(2) 1.13395(15) 0.82691(14) 0.039 Uani 1 1 d . .
P21 P 1.1882(2) 0.90484(16) 0.55945(15) 0.035 Uani 1 1 d . .
Cl22 Cl 1.1293(2) 1.11817(16) 0.72575(16) 0.046 Uani 1 1 d . .
S2AA S 1.1357(2) 1.01959(17) 0.75866(16) 0.043 Uani 1 1 d . .
S4AA S 1.4407(2) 1.22911(16) 0.83838(16) 0.041 Uani 1 1 d . .
P8 P 1.4943(3) 1.13075(18) 0.94269(17) 0.045 Uani 1 1 d . .
S0AA S 1.1818(2) 1.04833(16) 0.60110(16) 0.042 Uani 1 1 d . .
S1AA S 1.2165(3) 1.18098(18) 0.66405(17) 0.050 Uani 1 1 d . .
P0AA P 1.3608(3) 0.93473(17) 0.88563(17) 0.042 Uani 1 1 d . .
S3AA S 1.2601(3) 1.02655(18) 0.86620(17) 0.051 Uani 1 1 d . .
S14 S 1.2460(3) 1.20443(17) 0.79427(16) 0.046 Uani 1 1 d . .
P15 P 1.5586(3) 1.20738(18) 0.93533(18) 0.048 Uani 1 1 d . .
P16 P 1.4313(3) 0.91407(18) 0.82754(17) 0.045 Uani 1 1 d . .
P17 P 1.0643(3) 1.1734(2) 0.8137(2) 0.064 Uani 1 1 d . .
P18 P 1.0034(4) 1.0901(2) 0.7746(2) 0.074 Uani 1 1 d . .
F23 F 0.4884(6) 0.7402(4) 0.4894(4) 0.065 Uani 1 1 d . .
F29 F 0.5330(6) 0.8141(4) 0.4995(4) 0.059 Uani 1 1 d . .
F40 F 0.6208(7) 0.8069(4) 0.5446(4) 0.073 Uani 1 1 d . .
F41 F 0.5738(7) 0.7328(4) 0.5345(4) 0.071 Uani 1 1 d . .
F44 F 0.5178(7) 0.7867(5) 0.5554(5) 0.079 Uani 1 1 d . .
Sb1 Sb 0.72805(8) 0.57296(6) 0.40328(6) 0.072 Uani 1 1 d . .
Sb2 Sb 1.40972(12) 0.79168(7) 0.91002(6) 0.092 Uani 1 1 d D .
Sb3 Sb 0.90642(11) 0.23729(7) 0.55265(7) 0.091 Uani 1 1 d D .
Sb4 Sb 1.12653(14) 0.87779(8) 1.02404(7) 0.117 Uani 1 1 d D .
S5AA S 1.3591(2) 1.15334(16) 0.86918(16) 0.043 Uani 1 1 d . .
F36 F 0.5932(7) 0.7621(5) 0.4777(4) 0.074 Uani 1 1 d . .
F47 F 1.2054(6) 0.8857(6) 1.0349(6) 0.116 Uani 1 1 d D .
F63 F 1.1327(8) 0.9122(5) 0.9951(5) 0.101 Uani 1 1 d D .
F69 F 1.1246(9) 0.8377(5) 0.9838(5) 0.119 Uani 1 1 d D .
F33 F 0.9542(10) 0.2045(7) 0.5333(7) 0.126 Uani 1 1 d . .
F1AA F 0.7877(9) 0.6010(6) 0.3879(6) 0.115 Uani 1 1 d . .
F0AA F 0.8463(10) 0.1966(7) 0.5351(7) 0.128 Uani 1 1 d . .
F79 F 0.9157(10) 0.2215(7) 0.5958(7) 0.129 Uani 1 1 d . .
F130 F 0.8967(12) 0.2514(8) 0.5092(8) 0.157 Uani 1 1 d . .
F141 F 0.6686(10) 0.5472(7) 0.4204(7) 0.136 Uani 1 1 d . .
F157 F 1.3816(11) 0.7384(7) 0.9051(7) 0.141 Uani 1 1 d . .
F194 F 1.1263(11) 0.9186(6) 1.0627(6) 0.135 Uani 0.9188 1 d D .
F197 F 1.4387(11) 0.8413(8) 0.9197(7) 0.145 Uani 1 1 d . .
C136 C 1.4516(10) 0.9330(7) 0.9387(6) 0.044 Uani 1 1 d . .
H136 H 1.433125 0.907795 0.936962 0.053 Uiso 1 1 calc R .
C141 C 1.4246(10) 0.9541(7) 0.9181(6) 0.047 Uani 1 1 d . .
C146 C 1.3753(9) 0.8962(6) 0.8535(6) 0.041 Uani 1 1 d . .
H14A H 1.340709 0.882694 0.836171 0.049 Uiso 1 1 calc R .
H14B H 1.388173 0.878051 0.866153 0.049 Uiso 1 1 calc R .
C30 C 1.5597(8) 1.1891(5) 0.7314(5) 0.029 Uani 1 1 d . .
C33 C 1.5288(9) 1.3720(6) 0.7360(6) 0.043 Uani 1 1 d . .
H33 H 1.527627 1.381280 0.760551 0.051 Uiso 1 1 calc R .
C34 C 1.5271(8) 1.2577(5) 0.6323(5) 0.029 Uani 1 1 d . .
C36 C 1.2279(8) 0.8703(6) 0.5372(6) 0.034 Uani 1 1 d . .
H36A H 1.229051 0.850313 0.550225 0.041 Uiso 1 1 calc R .
H36B H 1.207834 0.858045 0.512325 0.041 Uiso 1 1 calc R .
C37 C 1.5033(9) 1.3211(6) 0.6802(6) 0.037 Uani 1 1 d . .
C38 C 1.5815(9) 1.1875(7) 0.6952(6) 0.043 Uani 1 1 d . .
H38A H 1.566113 1.162229 0.678638 0.052 Uiso 1 1 calc R .
H38B H 1.568497 1.206533 0.683772 0.052 Uiso 1 1 calc R .
C39 C 0.7155(8) 0.4185(6) 0.7699(6) 0.034 Uani 1 1 d . .
H39A H 0.718029 0.443062 0.786908 0.041 Uiso 1 1 calc R .
H39B H 0.698585 0.419839 0.745701 0.041 Uiso 1 1 calc R .
C40 C 1.1289(10) 0.8727(7) 0.5665(6) 0.045 Uani 1 1 d . .
C44 C 1.1628(9) 0.9245(6) 0.5219(6) 0.039 Uani 1 1 d . .
C45 C 0.7756(9) 0.6081(6) 0.5334(6) 0.042 Uani 1 1 d . .
H45A H 0.800505 0.591276 0.525636 0.050 Uiso 1 1 calc R .
H45B H 0.754481 0.612529 0.511821 0.050 Uiso 1 1 calc R .
C46 C 1.5273(9) 1.3476(6) 0.6616(6) 0.039 Uani 1 1 d . .
H46 H 1.525501 1.339610 0.636483 0.047 Uiso 1 1 calc R .
C51 C 1.3269(6) 0.8505(3) 0.5177(4) 0.037 Uani 1 1 d . .
C79 C 1.3815(6) 0.8499(4) 0.5333(4) 0.051 Uani 1 1 d G .
H79 H 1.403561 0.871276 0.550968 0.061 Uiso 1 1 calc R .
C0NA C 1.4032(5) 0.8173(5) 0.5226(5) 0.065 Uani 1 1 d G .
H0NA H 1.439771 0.816883 0.533064 0.078 Uiso 1 1 calc R .
C8BA C 1.3703(7) 0.7853(4) 0.4962(5) 0.071 Uani 1 1 d G .
H8BA H 1.384821 0.763489 0.489067 0.085 Uiso 1 1 calc R .
C7BA C 1.3157(7) 0.7859(4) 0.4806(4) 0.057 Uani 1 1 d G .
H7BA H 1.293661 0.764486 0.462975 0.068 Uiso 1 1 calc R .
C6BA C 1.2940(5) 0.8185(4) 0.4913(4) 0.051 Uani 1 1 d G .
H6BA H 1.257450 0.818878 0.480880 0.061 Uiso 1 1 calc R .
C3HA C 1.0875(9) 1.0398(7) 0.6354(6) 0.044 Uani 1 1 d . .
H3HA H 1.096737 1.067625 0.645162 0.052 Uiso 1 1 calc R .
H3HB H 1.107901 1.028486 0.652441 0.052 Uiso 1 1 calc R .
C54 C 1.3012(9) 0.8915(6) 0.6662(6) 0.037 Uani 1 1 d . .
C3CB C 0.8849(9) 0.5398(6) 0.5980(6) 0.036 Uani 1 1 d . .
C58 C 1.5633(9) 0.9833(6) 0.7694(6) 0.044 Uani 1 1 d . .
H58A H 1.551610 0.965837 0.745176 0.052 Uiso 1 1 calc R .
H58B H 1.552159 0.969321 0.787024 0.052 Uiso 1 1 calc R .
C59 C 0.4793(7) 0.4736(4) 0.6528(5) 0.034 Uani 1 1 d D .
H59A H 0.440403 0.467523 0.639877 0.041 Uiso 1 1 calc R .
H59B H 0.481569 0.458108 0.670415 0.041 Uiso 1 1 calc R .
C61 C 1.1206(10) 0.9015(7) 0.4927(6) 0.049 Uani 1 1 d . .
H61 H 1.103979 0.876464 0.492901 0.058 Uiso 1 1 calc R .
C4HA C 1.5042(9) 1.3332(6) 0.7172(6) 0.036 Uani 1 1 d . .
H4HA H 1.488668 1.315903 0.729746 0.043 Uiso 1 1 calc R .
C64 C 1.0910(9) 0.9702(6) 0.7450(6) 0.039 Uani 1 1 d . .
C65 C 1.2929(6) 0.9197(4) 0.5009(3) 0.034 Uani 1 1 d . .
C129 C 1.3224(6) 0.9579(4) 0.5094(3) 0.046 Uani 1 1 d G .
H129 H 1.346843 0.968611 0.531840 0.055 Uiso 1 1 calc R .
C199 C 1.3153(6) 0.9801(3) 0.4844(4) 0.058 Uani 1 1 d G .
H199 H 1.335062 1.005633 0.490080 0.070 Uiso 1 1 calc R .
C135 C 1.2788(7) 0.9640(4) 0.4509(4) 0.052 Uani 1 1 d G .
H135 H 1.274051 0.978876 0.434164 0.063 Uiso 1 1 calc R .
C5BA C 1.2493(6) 0.9258(4) 0.4424(3) 0.054 Uani 1 1 d G .
H5BA H 1.224821 0.915099 0.420008 0.065 Uiso 1 1 calc R .
C75 C 1.2563(6) 0.9036(3) 0.4674(4) 0.039 Uani 1 1 d G .
H75 H 1.236599 0.878078 0.461768 0.047 Uiso 1 1 calc R .
C66 C 1.1239(10) 0.9400(6) 0.7419(6) 0.044 Uani 1 1 d . .
H66A H 1.147501 0.943087 0.765552 0.053 Uiso 1 1 calc R .
H66B H 1.148736 0.943523 0.724728 0.053 Uiso 1 1 calc R .
C68 C 1.1830(9) 0.9629(6) 0.5229(6) 0.037 Uani 1 1 d . .
H68 H 1.208655 0.978649 0.543377 0.044 Uiso 1 1 calc R .
C70 C 0.4917(5) 0.4160(3) 0.5985(4) 0.040 Uani 1 1 d . .
C98 C 0.4342(5) 0.4022(3) 0.5960(4) 0.043 Uani 1 1 d DG .
H98 H 0.412847 0.418189 0.607475 0.052 Uiso 1 1 calc R .
C153 C 0.4085(4) 0.3647(4) 0.5763(4) 0.045 Uani 1 1 d G .
H153 H 0.369973 0.355471 0.574656 0.054 Uiso 1 1 calc R .
C4EA C 0.4403(5) 0.3408(3) 0.5592(4) 0.042 Uani 1 1 d G .
H4EA H 0.423141 0.315681 0.546029 0.050 Uiso 1 1 calc R .
C3EA C 0.4979(5) 0.3546(3) 0.5617(4) 0.043 Uani 1 1 d G .
H3EA H 0.519182 0.338608 0.550223 0.051 Uiso 1 1 calc R .
C42 C 0.5236(4) 0.3921(4) 0.5814(4) 0.043 Uani 1 1 d G .
H42 H 0.562056 0.401326 0.583043 0.052 Uiso 1 1 calc R .
C71 C 1.0109(11) 0.9811(7) 0.6147(6) 0.051 Uani 1 1 d . .
H71A H 1.031803 0.969134 0.630904 0.061 Uiso 1 1 calc R .
H71B H 0.970862 0.970592 0.612597 0.061 Uiso 1 1 calc R .
C73 C 1.4777(9) 1.2790(6) 0.8432(6) 0.040 Uani 1 1 d . .
C6HA C 1.3697(8) 1.1496(6) 0.5603(5) 0.033 Uani 1 1 d . .
H6HA H 1.403318 1.140179 0.566914 0.040 Uiso 1 1 calc R .
H6HB H 1.379899 1.177619 0.566134 0.040 Uiso 1 1 calc R .
C78 C 1.0942(9) 0.8889(6) 0.5906(6) 0.041 Uani 1 1 d . .
H78 H 1.104759 0.914863 0.603126 0.049 Uiso 1 1 calc R .
C7HA C 1.5822(9) 1.2671(6) 0.6517(6) 0.039 Uani 1 1 d . .
H7HA H 1.589914 1.281037 0.676039 0.047 Uiso 1 1 calc R .
C81 C 1.0106(10) 1.0348(7) 0.5668(6) 0.048 Uani 1 1 d . .
H81 H 0.991047 1.047593 0.550315 0.057 Uiso 1 1 calc R .
C83 C 1.3309(9) 1.0890(6) 0.5086(6) 0.040 Uani 1 1 d . .
H83A H 1.364829 1.079576 0.514480 0.048 Uiso 1 1 calc R .
H83B H 1.316120 1.079223 0.482585 0.048 Uiso 1 1 calc R .
C84 C 1.3449(9) 1.1331(6) 0.5188(6) 0.039 Uani 1 1 d . .
H84 H 1.373533 1.141849 0.505150 0.047 Uiso 1 1 calc R .
C85 C 1.0745(10) 1.0495(7) 0.5721(7) 0.052 Uani 1 1 d . .
H85A H 1.084248 1.077333 0.581592 0.062 Uiso 1 1 calc R .
H85B H 1.086574 1.043302 0.548771 0.062 Uiso 1 1 calc R .
C8HA C 1.4135(9) 1.2726(7) 0.6212(6) 0.046 Uani 1 1 d . .
H8HA H 1.408289 1.250408 0.600582 0.055 Uiso 1 1 calc R .
H8HB H 1.423821 1.295661 0.612622 0.055 Uiso 1 1 calc R .
C88 C 1.5367(9) 1.0154(6) 0.7711(6) 0.039 Uani 1 1 d . .
C89 C 1.2716(8) 1.1503(6) 0.5700(5) 0.033 Uani 1 1 d . .
H89A H 1.280256 1.178353 0.576510 0.040 Uiso 1 1 calc R .
H89B H 1.243016 1.141676 0.583288 0.040 Uiso 1 1 calc R .
C90 C 0.7274(9) 0.4123(6) 0.6183(6) 0.041 Uani 1 1 d . .
C91 C 0.8519(7) 0.6701(4) 0.5358(4) 0.047 Uani 1 1 d . .
C162 C 0.8557(7) 0.7075(4) 0.5318(4) 0.054 Uani 1 1 d G .
H162 H 0.839633 0.724681 0.546756 0.065 Uiso 1 1 calc R .
C8CA C 0.8834(8) 0.7193(4) 0.5056(5) 0.077 Uani 1 1 d G .
H8CA H 0.885952 0.744368 0.502902 0.092 Uiso 1 1 calc R .
C142 C 0.9075(8) 0.6937(5) 0.4833(4) 0.078 Uani 1 1 d G .
H142 H 0.926019 0.701619 0.465710 0.093 Uiso 1 1 calc R .
C143 C 0.9037(8) 0.6563(5) 0.4873(5) 0.073 Uani 1 1 d G .
H143 H 0.919767 0.639182 0.472371 0.087 Uiso 1 1 calc R .
C7CA C 0.8760(7) 0.6445(4) 0.5136(5) 0.059 Uani 1 1 d G .
H7CA H 0.873447 0.619495 0.516225 0.071 Uiso 1 1 calc R .
C93 C 0.7734(8) 0.4105(6) 0.7695(5) 0.033 Uani 1 1 d . .
C96 C 1.2859(9) 1.0748(6) 0.5307(6) 0.040 Uani 1 1 d . .
H96 H 1.275756 1.046498 0.524675 0.048 Uiso 1 1 calc R .
C9HA C 1.0544(10) 0.9670(7) 0.7068(7) 0.050 Uani 1 1 d . .
H9HA H 1.078172 0.970551 0.689005 0.060 Uiso 1 1 calc R .
H9HB H 1.031296 0.986166 0.708525 0.060 Uiso 1 1 calc R .
C99 C 0.7629(11) 0.3408(7) 0.7928(7) 0.057 Uani 1 1 d . .
H99A H 0.800959 0.337336 0.791432 0.069 Uiso 1 1 calc R .
H99B H 0.743285 0.319457 0.800809 0.069 Uiso 1 1 calc R .
C100 C 0.6681(5) 0.5995(4) 0.5473(4) 0.042 Uani 1 1 d D .
C8EA C 0.6641(5) 0.6258(4) 0.5788(3) 0.049 Uani 1 1 d G .
C7IA C 0.6175(7) 0.6426(4) 0.5794(3) 0.062 Uani 1 1 d G .
H7IA H 0.614850 0.660234 0.600475 0.075 Uiso 1 1 calc R .
C122 C 0.5749(5) 0.6332(4) 0.5486(4) 0.052 Uani 1 1 d G .
H122 H 0.543773 0.644517 0.548989 0.063 Uiso 1 1 calc R .
C63 C 0.5789(5) 0.6069(4) 0.5171(3) 0.043 Uani 1 1 d G .
H63 H 0.550420 0.600633 0.496458 0.052 Uiso 1 1 calc R .
C172 C 0.6255(6) 0.5901(4) 0.5165(3) 0.043 Uani 1 1 d DG .
H172 H 0.628142 0.572463 0.495415 0.052 Uiso 1 1 calc R .
C101 C 0.6796(10) 0.3868(7) 0.7810(6) 0.048 Uani 1 1 d . .
H101 H 0.641463 0.391724 0.780076 0.057 Uiso 1 1 calc R .
C102 C 1.2341(9) 1.0912(6) 0.5207(6) 0.040 Uani 1 1 d . .
H10A H 1.205769 1.083217 0.534432 0.048 Uiso 1 1 calc R .
H10B H 1.218205 1.080437 0.494913 0.048 Uiso 1 1 calc R .
C103 C 1.0300(12) 0.8257(8) 0.5769(7) 0.060 Uani 1 1 d . .
H103 H 0.997472 0.810065 0.579926 0.072 Uiso 1 1 calc R .
C104 C 1.5183(8) 0.9417(5) 0.6192(5) 0.028 Uani 1 1 d . .
C106 C 1.5187(9) 0.8988(6) 0.6174(6) 0.042 Uani 1 1 d . .
H10C H 1.514694 0.893874 0.641010 0.051 Uiso 1 1 calc R .
H10D H 1.486686 0.882477 0.599393 0.051 Uiso 1 1 calc R .
C107 C 1.0265(9) 0.9714(7) 0.5774(6) 0.045 Uani 1 1 d . .
H107 H 1.016922 0.943505 0.566593 0.054 Uiso 1 1 calc R .
C108 C 0.9962(11) 0.9936(7) 0.5513(7) 0.058 Uani 1 1 d . .
H10E H 1.007397 0.987909 0.527702 0.070 Uiso 1 1 calc R .
H10F H 0.955518 0.984506 0.547490 0.070 Uiso 1 1 calc R .
C111 C 1.6237(10) 1.2568(7) 0.6366(7) 0.048 Uani 1 1 d . .
H111 H 1.659791 1.262707 0.650846 0.058 Uiso 1 1 calc R .
C114 C 1.5344(9) 1.1269(6) 0.5963(6) 0.037 Uani 1 1 d . .
H11A H 1.501142 1.137825 0.596552 0.044 Uiso 1 1 calc R .
H11B H 1.564185 1.142960 0.616134 0.044 Uiso 1 1 calc R .
C115 C 1.0449(10) 0.8658(6) 0.5954(6) 0.044 Uani 1 1 d . .
H115 H 1.022079 0.876460 0.610460 0.052 Uiso 1 1 calc R .
C116 C 1.5219(9) 0.9471(6) 0.5816(6) 0.036 Uani 1 1 d . .
H11C H 1.521677 0.973687 0.581283 0.043 Uiso 1 1 calc R .
H11D H 1.489480 0.930546 0.564008 0.043 Uiso 1 1 calc R .
C117 C 1.3092(8) 1.0916(5) 0.5720(5) 0.028 Uani 1 1 d . .
H11E H 1.342639 1.082111 0.579095 0.033 Uiso 1 1 calc R .
H11F H 1.281057 1.083117 0.585727 0.033 Uiso 1 1 calc R .
C119 C 1.5391(11) 0.9521(7) 0.8663(7) 0.055 Uani 1 1 d . .
H119 H 1.528858 0.973639 0.860062 0.066 Uiso 1 1 calc R .
C120 C 1.5539(9) 1.0395(7) 0.7446(6) 0.045 Uani 1 1 d . .
H12A H 1.534842 1.060852 0.746593 0.054 Uiso 1 1 calc R .
H12B H 1.542972 1.023646 0.719687 0.054 Uiso 1 1 calc R .
C123 C 0.9254(10) 0.5155(7) 0.6118(6) 0.047 Uani 1 1 d . .
H12E H 0.955841 0.532166 0.630799 0.056 Uiso 1 1 calc R .
H12F H 0.904911 0.496368 0.622071 0.056 Uiso 1 1 calc R .
C124 C 1.5866(9) 1.2252(6) 0.7584(6) 0.037 Uani 1 1 d . .
H12C H 1.575202 1.223976 0.781526 0.045 Uiso 1 1 calc R .
H12D H 1.573029 1.246149 0.750680 0.045 Uiso 1 1 calc R .
C127 C 1.6187(10) 1.0550(7) 0.7543(7) 0.054 Uani 1 1 d . .
H127 H 1.630855 1.070050 0.737288 0.065 Uiso 1 1 calc R .
C130 C 1.0618(11) 0.8113(8) 0.5560(7) 0.057 Uani 1 1 d . .
H130 H 1.051711 0.785000 0.544647 0.068 Uiso 1 1 calc R .
C131 C 0.5532(6) 0.5190(4) 0.5942(4) 0.058 Uani 1 1 d . .
H131 H 0.581590 0.527891 0.615001 0.070 Uiso 1 1 calc R .
C60 C 0.5139(6) 0.4847(4) 0.5895(4) 0.047 Uani 1 1 d G .
C56 C 0.4715(6) 0.4714(3) 0.5585(4) 0.044 Uani 1 1 d DG .
H56 H 0.445203 0.448444 0.555311 0.053 Uiso 1 1 calc R .
C0EA C 0.4683(6) 0.4924(4) 0.5321(3) 0.056 Uani 1 1 d DG .
H0EA H 0.439877 0.483445 0.511359 0.067 Uiso 1 1 calc R .
C1EA C 0.5075(7) 0.5266(4) 0.5368(4) 0.059 Uani 1 1 d DG .
H1EA H 0.505408 0.540669 0.519227 0.070 Uiso 1 1 calc R .
C2EA C 0.5500(6) 0.5400(4) 0.5679(4) 0.061 Uani 1 1 d DG .
H2EA H 0.576264 0.562892 0.571048 0.074 Uiso 1 1 calc R .
C132 C 1.1111(10) 0.8332(7) 0.5494(7) 0.051 Uani 1 1 d . .
H132 H 1.131921 0.821350 0.533550 0.061 Uiso 1 1 calc R .
C133 C 1.3243(8) 1.1364(5) 0.5813(5) 0.030 Uani 1 1 d . .
C0AA C 0.9794(11) 0.9216(7) 0.7235(7) 0.055 Uani 1 1 d . .
H0AA H 0.956915 0.941024 0.724524 0.067 Uiso 1 1 calc R .
H0AB H 0.953826 0.896363 0.716258 0.067 Uiso 1 1 calc R .
C138 C 0.8014(10) 0.4118(7) 0.8084(6) 0.046 Uani 1 1 d . .
H13C H 0.802189 0.436406 0.824875 0.055 Uiso 1 1 calc R .
H13D H 0.839877 0.408503 0.808993 0.055 Uiso 1 1 calc R .
C139 C 1.5257(10) 1.1823(6) 0.9656(6) 0.042 Uani 1 1 d . .
H13A H 1.496435 1.194767 0.973822 0.051 Uiso 1 1 calc R .
H13B H 1.553814 1.183959 0.986879 0.051 Uiso 1 1 calc R .
C140 C 1.6188(10) 1.1882(6) 0.9271(6) 0.043 Uani 1 1 d . .
C144 C 1.1049(9) 1.0300(6) 0.5994(6) 0.038 Uani 1 1 d . .
C145 C 1.5693(8) 0.9671(5) 0.6467(5) 0.030 Uani 1 1 d . .
H14C H 1.566815 0.962793 0.670691 0.036 Uiso 1 1 calc R .
H14D H 1.568832 0.993974 0.648007 0.036 Uiso 1 1 calc R .
C1AA C 1.2477(10) 1.1355(7) 0.5286(6) 0.046 Uani 1 1 d . .
H1AA H 1.213512 1.144831 0.522001 0.056 Uiso 1 1 calc R .
C147 C 0.6883(11) 0.3785(7) 0.6273(7) 0.055 Uani 1 1 d . .
H14E H 0.696181 0.380571 0.653382 0.066 Uiso 1 1 calc R .
H14F H 0.649075 0.379566 0.620303 0.066 Uiso 1 1 calc R .
C150 C 0.7209(7) 0.5229(5) 0.5035(4) 0.054 Uani 1 1 d . .
H150 H 0.741881 0.537250 0.490643 0.065 Uiso 1 1 calc R .
C9PA C 0.7063(8) 0.4829(5) 0.4916(4) 0.080 Uani 1 1 d G .
H9PA H 0.717561 0.470401 0.470735 0.097 Uiso 1 1 calc R .
C9DA C 0.6749(9) 0.4615(3) 0.5108(5) 0.088 Uani 1 1 d G .
H9DA H 0.665165 0.434676 0.502802 0.105 Uiso 1 1 calc R .
C166 C 0.6581(8) 0.4801(5) 0.5419(5) 0.075 Uani 1 1 d G .
H166 H 0.637090 0.465800 0.554776 0.090 Uiso 1 1 calc R .
C180 C 0.6727(7) 0.5202(5) 0.5538(4) 0.060 Uani 1 1 d G .
C5HA C 0.7041(7) 0.5416(3) 0.5346(4) 0.042 Uani 1 1 d G .
C151 C 1.0483(12) 0.8965(8) 0.7576(8) 0.064 Uani 1 1 d . .
H15A H 1.022868 0.871253 0.750358 0.077 Uiso 1 1 calc R .
H15B H 1.070844 0.899181 0.781461 0.077 Uiso 1 1 calc R .
C152 C 1.0528(9) 0.9660(6) 0.7723(6) 0.042 Uani 1 1 d . .
H15C H 1.075367 0.969297 0.796340 0.050 Uiso 1 1 calc R .
H15D H 1.030597 0.985685 0.773977 0.050 Uiso 1 1 calc R .
C154 C 1.6322(11) 1.0817(7) 0.7947(6) 0.052 Uani 1 1 d . .
H15E H 1.672398 1.093176 0.801533 0.062 Uiso 1 1 calc R .
H15F H 1.612050 1.102403 0.795654 0.062 Uiso 1 1 calc R .
C155 C 1.4596(11) 1.2920(7) 0.8083(7) 0.052 Uani 1 1 d . .
H15G H 1.418910 1.289478 0.803390 0.062 Uiso 1 1 calc R .
H15H H 1.470007 1.276144 0.787532 0.062 Uiso 1 1 calc R .
C156 C 1.5008(10) 0.9187(7) 0.8557(6) 0.047 Uani 1 1 d . .
C158 C 1.2985(10) 1.2590(7) 0.5640(6) 0.046 Uani 1 1 d . .
H158 H 1.325517 1.244310 0.560697 0.055 Uiso 1 1 calc R .
C159 C 1.2981(10) 1.2801(7) 0.5996(6) 0.048 Uani 1 1 d . .
C163 C 1.5514(9) 1.0415(6) 0.8099(6) 0.040 Uani 1 1 d . .
H16A H 1.539103 1.026746 0.826724 0.048 Uiso 1 1 calc R .
H16B H 1.531307 1.062319 0.811051 0.048 Uiso 1 1 calc R .
C165 C 0.7657(11) 0.3783(7) 0.8203(8) 0.060 Uani 1 1 d . .
H165 H 0.783062 0.377289 0.844724 0.072 Uiso 1 1 calc R .
C167 C 1.3592(10) 1.3176(6) 0.6724(6) 0.044 Uani 1 1 d . .
C175 C 1.0146(11) 0.9269(7) 0.7601(7) 0.059 Uani 1 1 d . .
H175 H 0.989862 0.923899 0.777756 0.071 Uiso 1 1 calc R .
C176 C 1.2273(11) 1.0406(7) 0.9343(7) 0.055 Uani 1 1 d . .
H17A H 1.252674 1.024659 0.941216 0.066 Uiso 1 1 calc R .
H17B H 1.249281 1.066795 0.939394 0.066 Uiso 1 1 calc R .
C177 C 0.7335(10) 0.3406(7) 0.7565(7) 0.053 Uani 1 1 d . .
H177 H 0.731639 0.315804 0.739458 0.063 Uiso 1 1 calc R .
C178 C 1.0879(11) 0.8993(7) 0.7295(7) 0.056 Uani 1 1 d . .
H178 H 1.111356 0.880136 0.728949 0.067 Uiso 1 1 calc R .
C182 C 0.6981(12) 0.3416(8) 0.6073(8) 0.068 Uani 1 1 d . .
H182 H 0.674910 0.320249 0.614024 0.081 Uiso 1 1 calc R .
C185 C 1.2925(10) 1.1489(7) 0.5081(7) 0.049 Uani 1 1 d . .
H18A H 1.302379 1.176859 0.514169 0.059 Uiso 1 1 calc R .
H18B H 1.278293 1.139553 0.481962 0.059 Uiso 1 1 calc R .
C186 C 1.6715(11) 1.2352(7) 0.7289(7) 0.056 Uani 1 1 d . .
H18C H 1.712501 1.240101 0.733487 0.068 Uiso 1 1 calc R .
H18D H 1.659823 1.255546 0.718938 0.068 Uiso 1 1 calc R .
C187 C 1.2044(9) 1.0264(6) 0.8936(6) 0.040 Uani 1 1 d . .
C188 C 1.1700(11) 0.9861(7) 0.8863(7) 0.055 Uani 1 1 d . .
H18E H 1.194296 0.969001 0.891740 0.066 Uiso 1 1 calc R .
H18F H 1.152063 0.977057 0.860636 0.066 Uiso 1 1 calc R .
C190 C 1.5384(10) 1.2830(7) 0.8509(7) 0.047 Uani 1 1 d . .
H19A H 1.549585 1.266778 0.830614 0.057 Uiso 1 1 calc R .
H19B H 1.549009 1.274284 0.872622 0.057 Uiso 1 1 calc R .
C192 C 1.5209(9) 1.0853(6) 0.6006(6) 0.036 Uani 1 1 d . .
C193 C 1.6463(10) 1.1955(7) 0.7017(7) 0.049 Uani 1 1 d . .
H193 H 1.658530 1.195742 0.678407 0.059 Uiso 1 1 calc R .
C196 C 1.6497(11) 1.2342(8) 0.7644(7) 0.057 Uani 1 1 d . .
H196 H 1.665161 1.258832 0.782652 0.069 Uiso 1 1 calc R .
F9 F 0.8712(7) 0.2681(4) 0.5708(4) 0.081 Uani 1 1 d D .
C2GA C 1.0369(7) 0.4261(4) 0.6759(4) 0.026 Uani 1 1 d . .
C278 C 0.9950(8) 0.4302(5) 0.6492(5) 0.096 Uani 1 1 d G .
H278 H 0.978716 0.451544 0.653521 0.115 Uiso 1 1 calc R .
C7PA C 0.9775(9) 0.4024(7) 0.6161(5) 0.130 Uani 1 1 d G .
H7PA H 0.949403 0.405093 0.598288 0.155 Uiso 1 1 calc R .
C8PA C 1.0018(11) 0.3704(6) 0.6097(5) 0.106 Uani 1 1 d G .
H8PA H 0.990070 0.351800 0.587550 0.128 Uiso 1 1 calc R .
C1CB C 1.0437(11) 0.3663(5) 0.6363(7) 0.127 Uani 1 1 d G .
H1CB H 1.060049 0.344958 0.632045 0.153 Uiso 1 1 calc R .
C276 C 1.0613(8) 0.3942(6) 0.6694(6) 0.107 Uani 1 1 d G .
H276 H 1.089363 0.391409 0.687278 0.128 Uiso 1 1 calc R .
C43 C 0.6152(8) 0.5335(5) 0.8441(5) 0.051 Uani 1 1 d D .
C48 C 1.5448(11) 1.0422(7) 0.5326(7) 0.058 Uani 1 1 d . .
H48A H 1.536472 1.016148 0.535703 0.069 Uiso 1 1 calc R .
H48B H 1.557197 1.041343 0.509500 0.069 Uiso 1 1 calc R .
C49 C 1.2805(10) 0.9314(7) 0.9300(6) 0.047 Uani 1 1 d . .
H49 H 1.282146 0.957164 0.929994 0.056 Uiso 1 1 calc R .
C50 C 1.5520(10) 1.3835(7) 0.6790(6) 0.047 Uani 1 1 d . .
H50 H 1.567397 1.400115 0.665835 0.056 Uiso 1 1 calc R .
C8AA C 1.5077(10) 1.1014(6) 0.5280(6) 0.048 Uani 1 1 d . .
H8AA H 1.521042 1.100661 0.505203 0.058 Uiso 1 1 calc R .
H8AB H 1.474918 1.112922 0.527225 0.058 Uiso 1 1 calc R .
C2CA C 1.2454(12) 0.9133(8) 0.9476(8) 0.065 Uani 1 1 d . .
H2CA H 1.220223 0.926071 0.958537 0.078 Uiso 1 1 calc R .
C6AA C 1.4741(9) 1.0611(6) 0.5693(5) 0.035 Uani 1 1 d . .
H6AA H 1.464437 1.035068 0.572382 0.042 Uiso 1 1 calc R .
H6AB H 1.440762 1.071921 0.569901 0.042 Uiso 1 1 calc R .
C3BA C 1.1273(11) 0.9553(7) 0.4644(7) 0.055 Uani 1 1 d . .
H3BA H 1.116353 0.965329 0.444682 0.066 Uiso 1 1 calc R .
C7AA C 1.4912(10) 1.0595(7) 0.5329(7) 0.050 Uani 1 1 d . .
H7AA H 1.460377 1.043705 0.513118 0.060 Uiso 1 1 calc R .
C67 C 0.6758(11) 0.3478(7) 0.7552(7) 0.058 Uani 1 1 d . .
H67A H 0.651948 0.327693 0.762571 0.070 Uiso 1 1 calc R .
H67B H 0.659404 0.347775 0.730478 0.070 Uiso 1 1 calc R .
C1BA C 1.2595(11) 1.2595(7) 0.5335(7) 0.058 Uani 1 1 d . .
H1BA H 1.260294 1.246395 0.509781 0.070 Uiso 1 1 calc R .
C1CA C 1.2457(12) 0.8758(8) 0.9498(8) 0.067 Uani 1 1 d . .
H1CA H 1.222493 0.864547 0.963568 0.081 Uiso 1 1 calc R .
C76 C 1.1661(10) 0.9785(7) 0.4942(6) 0.048 Uani 1 1 d . .
H76 H 1.180752 1.004243 0.495066 0.057 Uiso 1 1 calc R .
C77 C 1.4542(10) 0.9918(7) 0.9227(6) 0.046 Uani 1 1 d . .
H77 H 1.438377 1.007209 0.909388 0.055 Uiso 1 1 calc R .
C5CA C 1.1195(13) 1.0522(9) 0.9073(8) 0.076 Uani 1 1 d . .
H5CA H 1.095484 1.069818 0.901969 0.092 Uiso 1 1 calc R .
C9FA C 0.7097(10) 0.4079(6) 0.5769(6) 0.045 Uani 1 1 d . .
H9FA H 0.669937 0.408093 0.571179 0.054 Uiso 1 1 calc R .
H9FB H 0.731110 0.429549 0.570165 0.054 Uiso 1 1 calc R .
C87 C 1.3113(10) 0.8724(7) 0.9134(6) 0.049 Uani 1 1 d . .
H87 H 1.332831 0.857569 0.900755 0.059 Uiso 1 1 calc R .
C8FA C 0.7691(10) 0.3736(7) 0.7438(7) 0.049 Uani 1 1 d . .
H8FA H 0.806541 0.368846 0.742519 0.059 Uiso 1 1 calc R .
H8FB H 0.751150 0.374140 0.719565 0.059 Uiso 1 1 calc R .
C94 C 1.5630(11) 1.2276(8) 0.5795(8) 0.060 Uani 1 1 d . .
H94 H 1.557049 1.214591 0.554964 0.072 Uiso 1 1 calc R .
C95 C 1.5795(11) 0.8966(7) 0.5701(7) 0.053 Uani 1 1 d . .
H95A H 1.615469 0.892008 0.564415 0.063 Uiso 1 1 calc R .
H95B H 1.549597 0.879240 0.551080 0.063 Uiso 1 1 calc R .
C0CA C 1.3147(10) 0.9102(6) 0.9117(6) 0.042 Uani 1 1 d . .
C2AA C 1.6254(9) 0.9589(6) 0.6367(6) 0.041 Uani 1 1 d . .
H2AA H 1.657582 0.975928 0.654737 0.049 Uiso 1 1 calc R .
C8DA C 1.2302(12) 0.7897(8) 0.8408(8) 0.066 Uani 1 1 d . .
H8DA H 1.242298 0.807421 0.863497 0.079 Uiso 1 1 calc R .
C7GA C 1.5805(9) 1.1545(6) 0.7448(6) 0.043 Uani 1 1 d . .
H7GA H 1.568099 1.152361 0.767422 0.052 Uiso 1 1 calc R .
H7GB H 1.564374 1.130295 0.726531 0.052 Uiso 1 1 calc R .
C9AA C 1.5171(10) 1.2377(6) 0.5960(6) 0.046 Uani 1 1 d . .
H9AA H 1.480529 1.230781 0.582344 0.055 Uiso 1 1 calc R .
C4AA C 1.5768(10) 0.9370(7) 0.5709(7) 0.050 Uani 1 1 d . .
H4AA H 1.578837 0.941092 0.546482 0.060 Uiso 1 1 calc R .
C110 C 1.0901(10) 0.9877(6) 0.5822(7) 0.047 Uani 1 1 d . .
H11G H 1.110837 0.974683 0.597384 0.056 Uiso 1 1 calc R .
H11H H 1.101242 0.982864 0.558501 0.056 Uiso 1 1 calc R .
C8BB C 1.4298(12) 0.8724(8) 0.7904(8) 0.062 Uani 1 1 d . .
C113 C 1.1662(11) 1.0529(8) 0.8849(7) 0.059 Uani 1 1 d . .
H11I H 1.149401 1.044858 0.859097 0.071 Uiso 1 1 calc R .
H11J H 1.188407 1.079050 0.890134 0.071 Uiso 1 1 calc R .
C3GA C 1.4599(11) 1.3057(7) 0.8772(7) 0.057 Uani 1 1 d . .
H3GA H 1.419491 1.304149 0.872611 0.069 Uiso 1 1 calc R .
H3GB H 1.470172 1.297623 0.899370 0.069 Uiso 1 1 calc R .
C3CA C 1.1844(14) 1.0400(10) 0.9567(10) 0.088 Uani 1 1 d . .
H3CA H 1.202716 1.049420 0.982498 0.105 Uiso 1 1 calc R .
C0BA C 1.5560(10) 1.3971(7) 0.7157(7) 0.053 Uani 1 1 d . .
H0BA H 1.575786 1.422052 0.727645 0.064 Uiso 1 1 calc R .
F123 F 0.9698(11) 0.2769(7) 0.5692(7) 0.140 Uani 1 1 d . .
C4GA C 1.4902(11) 1.3351(7) 0.8147(7) 0.057 Uani 1 1 d . .
H4GA H 1.479675 1.343363 0.792365 0.068 Uiso 1 1 calc R .
C125 C 1.2453(13) 0.7669(9) 0.7802(9) 0.074 Uani 1 1 d . .
H125 H 1.265278 0.768170 0.761430 0.089 Uiso 1 1 calc R .
C126 C 1.2762(11) 0.8569(8) 0.9336(7) 0.054 Uani 1 1 d . .
H126 H 1.275183 0.831687 0.935431 0.065 Uiso 1 1 calc R .
C3AA C 1.6249(11) 0.9164(7) 0.6356(7) 0.054 Uani 1 1 d . .
H3AA H 1.623451 0.912376 0.659807 0.065 Uiso 1 1 calc R .
H3AB H 1.659614 0.910351 0.628980 0.065 Uiso 1 1 calc R .
C7EA C 0.8370(10) 0.5122(7) 0.5692(6) 0.049 Uani 1 1 d . .
H7EA H 0.809863 0.526402 0.560926 0.059 Uiso 1 1 calc R .
H7EB H 0.817631 0.492924 0.579829 0.059 Uiso 1 1 calc R .
C4BA C 1.1039(11) 0.9167(8) 0.4632(7) 0.059 Uani 1 1 d . .
H4BA H 1.077459 0.901287 0.442928 0.071 Uiso 1 1 calc R .
C6GA C 1.2464(11) 1.2568(8) 0.8097(7) 0.059 Uani 1 1 d . .
C7FA C 0.7039(12) 0.3872(9) 0.8206(8) 0.070 Uani 1 1 d . .
H7FA H 0.680100 0.367651 0.828659 0.084 Uiso 1 1 calc R .
H7FB H 0.706376 0.412228 0.836884 0.084 Uiso 1 1 calc R .
C5EA C 0.4664(7) 0.5239(5) 0.7153(4) 0.060 Uani 1 1 d . .
C6IA C 0.4313(7) 0.4925(4) 0.7217(4) 0.062 Uani 1 1 d G .
H6IA H 0.422054 0.468774 0.704491 0.074 Uiso 1 1 calc R .
C9UA C 0.4101(7) 0.4965(5) 0.7539(5) 0.072 Uani 1 1 d G .
H9UA H 0.386575 0.475468 0.758153 0.086 Uiso 1 1 calc R .
C234 C 0.4239(7) 0.5319(6) 0.7796(4) 0.105 Uani 1 1 d G .
H234 H 0.409670 0.534571 0.801123 0.126 Uiso 1 1 calc DR .
C248 C 0.4590(8) 0.5633(4) 0.7732(4) 0.079 Uani 1 1 d G .
H248 H 0.468244 0.586978 0.790433 0.095 Uiso 1 1 calc R .
C8UA C 0.4802(7) 0.5593(4) 0.7411(5) 0.060 Uani 1 1 d G .
H8UA H 0.503724 0.580284 0.736772 0.072 Uiso 1 1 calc R .
C4CA C 1.1484(13) 0.9984(9) 0.9499(8) 0.075 Uani 1 1 d . .
H4CA H 1.172323 0.981248 0.955799 0.090 Uiso 1 1 calc R .
H4CB H 1.120003 0.998339 0.965154 0.090 Uiso 1 1 calc R .
F140 F 1.3402(11) 0.7946(7) 0.8850(7) 0.142 Uani 1 1 d . .
C3FA C 1.5535(6) 1.1068(4) 0.9487(4) 0.047 Uani 1 1 d . .
C5FA C 1.5797(7) 1.1061(4) 0.9833(3) 0.054 Uani 1 1 d G .
H5FA H 1.567016 1.117815 1.003851 0.065 Uiso 1 1 calc R .
C2KA C 1.6247(7) 1.0880(5) 0.9871(4) 0.055 Uani 1 1 d G .
H2KA H 1.642272 1.087605 1.010293 0.066 Uiso 1 1 calc R .
C9QA C 1.6436(6) 1.0706(5) 0.9564(5) 0.072 Uani 1 1 d G .
H9QA H 1.673811 1.058477 0.958962 0.086 Uiso 1 1 calc R .
C1KA C 1.6175(7) 1.0712(5) 0.9218(4) 0.072 Uani 1 1 d G .
H1KA H 1.630095 1.059558 0.901187 0.086 Uiso 1 1 calc R .
C4FA C 1.5724(7) 1.0893(5) 0.9179(3) 0.049 Uani 1 1 d G .
H4FA H 1.554840 1.089767 0.894744 0.058 Uiso 1 1 calc R .
C1GA C 0.7202(12) 0.3704(8) 0.5550(8) 0.069 Uani 1 1 d . .
H1GA H 0.709957 0.368709 0.528820 0.083 Uiso 1 1 calc R .
C148 C 1.2606(14) 0.7935(10) 0.8137(9) 0.082 Uani 1 1 d . .
H148 H 1.291586 0.814001 0.817947 0.099 Uiso 1 1 calc R .
C0GA C 0.7898(11) 0.4098(8) 0.6261(7) 0.061 Uani 1 1 d . .
H0GA H 0.812927 0.430431 0.618945 0.073 Uiso 1 1 calc R .
H0GB H 0.802109 0.412828 0.652065 0.073 Uiso 1 1 calc R .
C5GA C 1.5522(10) 1.3397(7) 0.8225(7) 0.055 Uani 1 1 d . .
H5GA H 1.570321 1.366655 0.826244 0.066 Uiso 1 1 calc R .
H5GB H 1.564110 1.324809 0.801715 0.066 Uiso 1 1 calc R .
C6EA C 0.9159(10) 0.5690(7) 0.5806(7) 0.051 Uani 1 1 d . .
H6EA H 0.946264 0.586874 0.598865 0.061 Uiso 1 1 calc R .
H6EB H 0.889918 0.583743 0.571863 0.061 Uiso 1 1 calc R .
C157 C 1.1217(7) 0.8373(5) 0.8277(4) 0.066 Uani 1 1 d . .
C5DA C 1.1590(7) 0.8720(5) 0.8464(3) 0.056 Uani 1 1 d G .
H5DA H 1.159543 0.882277 0.871002 0.068 Uiso 1 1 calc R .
C1DA C 1.1955(6) 0.8911(4) 0.8282(4) 0.059 Uani 1 1 d G .
H1DA H 1.220494 0.914298 0.840722 0.070 Uiso 1 1 calc R .
C2DA C 1.1948(6) 0.8757(4) 0.7914(4) 0.060 Uani 1 1 d G .
H2DA H 1.219216 0.888544 0.779302 0.072 Uiso 1 1 calc R .
C3DA C 1.1575(7) 0.8411(4) 0.7728(3) 0.055 Uani 1 1 d G .
H3DA H 1.156985 0.830768 0.748162 0.066 Uiso 1 1 calc R .
C4DA C 1.1210(6) 0.8219(4) 0.7909(4) 0.055 Uani 1 1 d G .
H4DA H 1.096034 0.798746 0.778441 0.066 Uiso 1 1 calc R .
C6DA C 1.0426(12) 0.8488(8) 0.8727(8) 0.067 Uani 1 1 d . .
C5AA C 1.5731(11) 0.8885(7) 0.6075(7) 0.055 Uani 1 1 d . .
H5AA H 1.573161 0.861431 0.607090 0.066 Uiso 1 1 calc R .
C9CA C 1.0163(11) 0.9248(7) 0.6958(7) 0.054 Uani 1 1 d . .
H9CA H 0.991278 0.922015 0.672501 0.064 Uiso 1 1 calc R .
C164 C 1.5536(11) 1.1250(8) 0.5597(7) 0.062 Uani 1 1 d . .
H164 H 1.562462 1.151355 0.556755 0.074 Uiso 1 1 calc R .
C9BA C 1.2381(15) 0.8855(10) 0.6699(10) 0.097 Uani 1 1 d . .
H9BA H 1.215470 0.889085 0.648407 0.116 Uiso 1 1 calc R .
H9BB H 1.233949 0.904426 0.691099 0.116 Uiso 1 1 calc R .
C169 C 1.6295(11) 0.9642(7) 0.5987(7) 0.055 Uani 1 1 d . .
H16C H 1.663948 0.957722 0.592008 0.066 Uiso 1 1 calc R .
H16D H 1.630376 0.990858 0.598332 0.066 Uiso 1 1 calc R .
C170 C 1.1927(8) 0.7548(6) 0.9125(5) 0.063 Uani 1 1 d . .
C9SA C 1.1778(7) 0.7649(6) 0.9465(6) 0.091 Uani 1 1 d G .
H9SA H 1.146460 0.775678 0.948863 0.109 Uiso 1 1 calc R .
C0TA C 1.2098(9) 0.7588(6) 0.9770(4) 0.101 Uani 1 1 d G .
H0TA H 1.199852 0.765540 0.999821 0.121 Uiso 1 1 calc R .
C1TA C 1.2566(9) 0.7427(6) 0.9735(5) 0.087 Uani 1 1 d G .
H1TA H 1.278037 0.738594 0.993949 0.104 Uiso 1 1 calc R .
C2TA C 1.2715(7) 0.7326(6) 0.9395(6) 0.085 Uani 1 1 d G .
H2TA H 1.302828 0.721786 0.937119 0.102 Uiso 1 1 calc R .
C6FA C 1.2395(8) 0.7387(6) 0.9089(4) 0.070 Uani 1 1 d G .
H6FA H 1.249436 0.731924 0.886160 0.084 Uiso 1 1 calc R .
C171 C 1.5913(12) 1.0683(8) 0.5644(7) 0.062 Uani 1 1 d . .
H171 H 1.625634 1.058002 0.564541 0.074 Uiso 1 1 calc R .
C2BA C 1.0237(11) 1.0244(7) 0.6310(7) 0.055 Uani 1 1 d . .
H2BA H 1.012738 1.029826 0.654959 0.066 Uiso 1 1 calc R .
C1FA C 0.6117(10) 0.4934(6) 0.8519(8) 0.080 Uani 1 1 d D .
H1FA H 0.632672 0.478903 0.836446 0.096 Uiso 1 1 calc R .
H1FB H 0.629269 0.496579 0.877192 0.096 Uiso 1 1 calc R .
C7DA C 1.0183(13) 0.8731(9) 0.8541(9) 0.074 Uani 1 1 d . .
H7DA H 1.017737 0.868456 0.829118 0.089 Uiso 1 1 calc R .
C179 C 0.9405(11) 0.5493(8) 0.5484(7) 0.061 Uani 1 1 d . .
H179 H 0.961761 0.568423 0.538094 0.073 Uiso 1 1 calc R .
C183 C 1.4490(7) 1.1152(5) 0.9730(5) 0.051 Uani 1 1 d . .
C198 C 1.4458(7) 1.1382(4) 1.0065(5) 0.069 Uani 1 1 d G .
H198 H 1.470549 1.162142 1.015980 0.083 Uiso 1 1 calc R .
C118 C 1.4055(9) 1.1255(5) 1.0260(4) 0.079 Uani 1 1 d G .
H118 H 1.403370 1.140938 1.048397 0.095 Uiso 1 1 calc R .
C4QA C 1.3685(8) 1.0898(6) 1.0118(5) 0.100 Uani 1 1 d G .
H4QA H 1.341557 1.081254 1.024824 0.120 Uiso 1 1 calc R .
C5QA C 1.3717(7) 1.0667(4) 0.9783(6) 0.081 Uani 1 1 d G .
H5QA H 1.346924 1.042774 0.968834 0.097 Uiso 1 1 calc R .
C4JA C 1.4120(8) 1.0794(5) 0.9589(4) 0.071 Uani 1 1 d G .
H4JA H 1.414104 1.063977 0.936418 0.085 Uiso 1 1 calc R .
C6CA C 0.6867(15) 0.5688(10) 0.9774(10) 0.095 Uani 1 1 d . .
H6CA H 0.691585 0.568916 1.003058 0.114 Uiso 1 1 calc R .
H6CB H 0.649719 0.552905 0.965289 0.114 Uiso 1 1 calc R .
C0DA C 1.0505(12) 0.8943(8) 0.6896(8) 0.068 Uani 1 1 d . .
H0DA H 1.074504 0.898483 0.672061 0.081 Uiso 1 1 calc R .
H0DB H 1.026093 0.868696 0.680687 0.081 Uiso 1 1 calc R .
C189 C 1.6453(12) 1.0230(8) 0.7523(8) 0.063 Uani 1 1 d . .
H18G H 1.686005 1.032554 0.758048 0.075 Uiso 1 1 calc R .
H18H H 1.635512 1.006933 0.727440 0.075 Uiso 1 1 calc R .
C2FA C 0.5510(9) 0.4705(7) 0.8452(7) 0.085 Uani 1 1 d D .
H2FA H 0.552854 0.445112 0.849613 0.102 Uiso 1 1 calc R .
C194 C 1.1819(12) 0.7605(8) 0.8360(8) 0.061 Uani 1 1 d . .
C195 C 1.5147(12) 0.8841(8) 0.8624(7) 0.062 Uani 1 1 d . .
H195 H 1.488878 0.860486 0.854390 0.075 Uiso 1 1 calc R .
F2AA F 1.3794(10) 0.8037(7) 0.9530(6) 0.123 Uani 1 1 d . .
C200 C 0.9922(12) 1.0446(8) 0.6060(7) 0.067 Uani 1 1 d . .
H20A H 1.001682 1.072264 0.616436 0.080 Uiso 1 1 calc R .
H20B H 0.951712 1.035532 0.603230 0.080 Uiso 1 1 calc R .
C5IA C 0.4581(7) 0.5442(5) 0.6491(4) 0.048 Uani 1 1 d D .
C0VA C 0.4789(6) 0.5785(4) 0.6405(4) 0.058 Uani 1 1 d DG .
H0VA H 0.513868 0.593797 0.652910 0.069 Uiso 1 1 calc R .
C1VA C 0.4474(8) 0.5900(4) 0.6131(4) 0.078 Uani 1 1 d DG .
H1VA H 0.461314 0.613020 0.607327 0.094 Uiso 1 1 calc R .
C280 C 0.3951(7) 0.5672(5) 0.5945(4) 0.087 Uani 1 1 d DG .
H280 H 0.374027 0.574891 0.576244 0.105 Uiso 1 1 calc R .
C2VA C 0.3743(6) 0.5328(5) 0.6032(5) 0.090 Uani 1 1 d DG .
H2VA H 0.339294 0.517539 0.590745 0.108 Uiso 1 1 calc R .
C3VA C 0.4058(7) 0.5213(4) 0.6305(5) 0.079 Uani 1 1 d DG .
C7LA C 0.9347(12) 0.5097(7) 0.8766(7) 0.059 Uani 1 1 d . .
H7LA H 0.898579 0.505694 0.860411 0.071 Uiso 1 1 calc R .
H7LB H 0.963797 0.523342 0.866415 0.071 Uiso 1 1 calc R .
C2OA C 1.3378(10) 1.1826(7) 0.9097(6) 0.048 Uani 1 1 d . .
C52 C 1.0381(10) 0.7211(7) 0.7000(7) 0.053 Uani 1 1 d . .
H52A H 1.053336 0.701825 0.709938 0.064 Uiso 1 1 calc R .
H52B H 1.018169 0.734092 0.717349 0.064 Uiso 1 1 calc R .
C62 C 1.0152(12) 0.7652(8) 0.6454(8) 0.066 Uani 1 1 d . .
H62 H 0.996239 0.784300 0.637436 0.079 Uiso 1 1 calc R .
C3NA C 1.3677(11) 1.3496(7) 0.7344(8) 0.059 Uani 1 1 d . .
H3NA H 1.366656 1.348240 0.758376 0.071 Uiso 1 1 calc R .
C4KA C 1.5320(11) 0.9835(7) 0.9651(7) 0.054 Uani 1 1 d . .
H4KA H 1.567812 0.992632 0.979767 0.065 Uiso 1 1 calc R .
C69 C 0.9739(11) 0.7315(7) 0.6511(8) 0.061 Uani 1 1 d . .
H69A H 0.952188 0.741531 0.668812 0.073 Uiso 1 1 calc R .
H69B H 0.947690 0.719174 0.628168 0.073 Uiso 1 1 calc R .
C5KA C 1.5067(10) 1.0079(7) 0.9464(7) 0.052 Uani 1 1 d . .
H5KA H 1.524377 1.033652 0.949837 0.063 Uiso 1 1 calc R .
C74 C 0.9991(10) 0.7025(7) 0.6634(7) 0.050 Uani 1 1 d . .
C5NA C 1.5511(11) 1.3502(8) 0.8870(7) 0.063 Uani 1 1 d . .
H5NA H 1.561927 1.342480 0.909286 0.075 Uiso 1 1 calc R .
H5NB H 1.570344 1.376890 0.890640 0.075 Uiso 1 1 calc R .
C0MA C 0.9007(13) 0.4502(8) 0.8951(8) 0.071 Uani 1 1 d . .
H0MA H 0.909143 0.425535 0.896905 0.085 Uiso 1 1 calc R .
H0MB H 0.864580 0.445242 0.878628 0.085 Uiso 1 1 calc R .
C80 C 1.0752(13) 0.7173(8) 0.6287(8) 0.072 Uani 1 1 d . .
H80 H 1.094310 0.706753 0.609144 0.086 Uiso 1 1 calc R .
C86 C 1.0288(12) 0.6853(8) 0.6348(8) 0.065 Uani 1 1 d . .
H86A H 1.001880 0.673287 0.612140 0.078 Uiso 1 1 calc R .
H86B H 1.045940 0.665544 0.642394 0.078 Uiso 1 1 calc R .
C8IA C 0.7155(7) 0.6697(4) 0.5469(3) 0.063 Uani 1 1 d D .
C9EA C 0.7665(5) 0.6784(3) 0.5715(4) 0.041 Uani 1 1 d G .
C9IA C 0.7750(5) 0.7063(4) 0.6043(4) 0.056 Uani 1 1 d G .
H9IA H 0.809094 0.712141 0.620790 0.067 Uiso 1 1 calc R .
C0JA C 0.7324(7) 0.7254(4) 0.6125(4) 0.063 Uani 1 1 d G .
H0JA H 0.737989 0.744084 0.634476 0.076 Uiso 1 1 calc R .
C4VA C 0.6813(6) 0.7167(4) 0.5879(5) 0.068 Uani 1 1 d G .
H4VA H 0.652838 0.729521 0.593418 0.082 Uiso 1 1 calc R .
C0FA C 0.6729(5) 0.6889(5) 0.5551(4) 0.055 Uani 1 1 d G .
H0FA H 0.638792 0.683014 0.538674 0.066 Uiso 1 1 calc R .
C4NA C 1.5704(12) 1.3259(7) 0.8568(7) 0.058 Uani 1 1 d . .
H4NA H 1.611484 1.328492 0.862135 0.070 Uiso 1 1 calc R .
C7NA C 1.2996(13) 1.3250(8) 0.8172(8) 0.068 Uani 1 1 d . .
H7NA H 1.333881 1.340343 0.812739 0.082 Uiso 1 1 calc R .
C6KA C 1.5717(10) 0.8876(7) 0.8827(7) 0.052 Uani 1 1 d . .
H6KA H 1.583683 0.866302 0.888152 0.063 Uiso 1 1 calc R .
C1MA C 0.8974(12) 0.4741(8) 0.9333(8) 0.065 Uani 1 1 d . .
H1MA H 0.867693 0.460600 0.943503 0.078 Uiso 1 1 calc R .
C97 C 1.0453(13) 0.7480(9) 0.6190(8) 0.074 Uani 1 1 d . .
H97A H 1.073302 0.768401 0.614941 0.089 Uiso 1 1 calc R .
H97B H 1.018822 0.736548 0.596023 0.089 Uiso 1 1 calc R .
C9LA C 0.8875(11) 0.5107(7) 0.9299(8) 0.061 Uani 1 1 d . .
H9LA H 0.886493 0.526228 0.953852 0.073 Uiso 1 1 calc R .
H9LB H 0.850821 0.506883 0.914432 0.073 Uiso 1 1 calc R .
C0IA C 0.8912(11) 0.5224(8) 0.5196(8) 0.063 Uani 1 1 d . .
H0IA H 0.865235 0.537238 0.511190 0.076 Uiso 1 1 calc R .
H0IB H 0.905263 0.509670 0.498808 0.076 Uiso 1 1 calc R .
C8GA C 0.8724(11) 0.7727(7) 0.7637(7) 0.056 Uani 1 1 d . .
C9KA C 1.6288(10) 0.9985(7) 0.7779(7) 0.053 Uani 1 1 d . .
H9KA H 1.647358 0.976591 0.774644 0.064 Uiso 1 1 calc R .
C105 C 1.5724(10) 1.0694(7) 0.6005(6) 0.048 Uani 1 1 d . .
H10G H 1.564617 1.043554 0.604205 0.057 Uiso 1 1 calc R .
H10H H 1.602255 1.085449 0.620360 0.057 Uiso 1 1 calc R .
C3KA C 1.5036(11) 0.9470(7) 0.9614(7) 0.057 Uani 1 1 d . .
H3KA H 1.519334 0.931252 0.974230 0.068 Uiso 1 1 calc R .
C3LA C 1.0846(13) 1.0114(9) 0.9000(9) 0.077 Uani 1 1 d . .
H3LA H 1.053846 1.011363 0.913440 0.093 Uiso 1 1 calc R .
H3LB H 1.068451 1.001620 0.874143 0.093 Uiso 1 1 calc R .
C1LA C 1.6151(11) 1.0587(7) 0.8216(7) 0.056 Uani 1 1 d . .
H1LA H 1.624063 1.075208 0.846583 0.068 Uiso 1 1 calc R .
C6NA C 1.2970(12) 1.2794(8) 0.8028(8) 0.071 Uani 1 1 d . .
H6NA H 1.297034 1.273091 0.776752 0.085 Uiso 1 1 calc R .
H6NB H 1.330123 1.272995 0.815167 0.085 Uiso 1 1 calc R .
C9NA C 1.0540(13) 1.1649(8) 0.8578(8) 0.070 Uani 1 1 d . .
C3MA C 1.0047(16) 0.5046(10) 0.9409(10) 0.093 Uani 1 1 d . .
H3MA H 1.041664 0.508355 0.956644 0.112 Uiso 1 1 calc R .
C7JA C 1.6295(11) 1.1777(7) 0.8922(7) 0.054 Uani 1 1 d . .
H7JA H 1.604363 1.180338 0.872597 0.065 Uiso 1 1 calc R .
C3IA C 0.8050(8) 0.5630(6) 0.9916(6) 0.075 Uani 1 1 d . .
C5LA C 0.8477(9) 0.5926(6) 0.9890(5) 0.089 Uani 1 1 d G .
H5LA H 0.842397 0.605154 0.970420 0.107 Uiso 1 1 calc R .
C3WA C 0.8982(8) 0.6035(6) 1.0143(7) 0.087 Uani 1 1 d G .
H3WA H 0.926749 0.623366 1.012624 0.104 Uiso 1 1 calc R .
C274 C 0.9061(9) 0.5848(8) 1.0421(6) 0.119 Uani 1 1 d G .
H274 H 0.939883 0.592124 1.059050 0.143 Uiso 1 1 calc R .
C264 C 0.8634(12) 0.5552(8) 1.0447(6) 0.147 Uani 1 1 d G .
H264 H 0.868666 0.542670 1.063275 0.176 Uiso 1 1 calc R .
C213 C 0.8129(10) 0.5443(6) 1.0194(7) 0.123 Uani 1 1 d G .
H213 H 0.784313 0.524459 1.021073 0.148 Uiso 1 1 calc R .
C121 C 0.7143(10) 0.4966(5) 0.9545(6) 0.082 Uani 1 1 d . .
C57 C 0.7289(8) 0.4700(6) 0.9274(5) 0.076 Uani 1 1 d G .
H57 H 0.750175 0.478408 0.911237 0.091 Uiso 1 1 calc R .
C2IA C 0.7118(10) 0.4306(6) 0.9245(6) 0.093 Uani 1 1 d G .
H2IA H 0.721601 0.412811 0.906361 0.112 Uiso 1 1 calc R .
C5WA C 0.6801(11) 0.4180(5) 0.9487(8) 0.154 Uani 1 1 d G .
H5WA H 0.668616 0.391713 0.946720 0.185 Uiso 1 1 calc R .
C4WA C 0.6654(10) 0.4447(8) 0.9758(7) 0.116 Uani 1 1 d G .
H4WA H 0.644203 0.436212 0.991953 0.139 Uiso 1 1 calc R .
C168 C 0.6826(10) 0.4840(7) 0.9787(6) 0.106 Uani 1 1 d G .
H168 H 0.672777 0.501809 0.996830 0.128 Uiso 1 1 calc R .
C3OA C 1.2814(12) 1.1892(8) 0.9007(8) 0.065 Uani 1 1 d . .
H3OA H 1.254296 1.164585 0.893066 0.078 Uiso 1 1 calc R .
H3OB H 1.279392 1.201274 0.880430 0.078 Uiso 1 1 calc R .
C8NA C 1.0030(12) 1.1416(8) 0.7811(8) 0.067 Uani 1 1 d . .
H8NA H 1.002044 1.148069 0.757722 0.080 Uiso 1 1 calc R .
H8NB H 0.968902 1.146298 0.789695 0.080 Uiso 1 1 calc R .
C4LA C 1.1482(13) 1.0641(9) 0.9481(8) 0.076 Uani 1 1 d . .
H4LA H 1.169741 1.090496 0.954037 0.091 Uiso 1 1 calc R .
H4LB H 1.119297 1.063139 0.962935 0.091 Uiso 1 1 calc R .
C128 C 0.9468(12) 0.4726(8) 0.8802(8) 0.069 Uani 1 1 d . .
H128 H 0.948406 0.457338 0.855928 0.082 Uiso 1 1 calc R .
C0OA C 1.0958(12) 1.1627(8) 0.8818(8) 0.065 Uani 1 1 d . .
H0OA H 1.131031 1.165241 0.874986 0.078 Uiso 1 1 calc R .
C7KA C 1.6067(12) 0.9235(8) 0.8932(8) 0.065 Uani 1 1 d . .
H7KA H 1.642741 0.925819 0.906266 0.078 Uiso 1 1 calc R .
C0A C 1.0568(15) 0.7822(10) 0.6813(10) 0.095 Uani 1 1 d . .
H0AC H 1.037175 0.792232 0.700290 0.114 Uiso 1 1 calc R .
H0AD H 1.085155 0.803356 0.678811 0.114 Uiso 1 1 calc R .
C134 C 0.9070(12) 0.7872(8) 0.7364(8) 0.066 Uani 1 1 d . .
H13E H 0.946426 0.797418 0.747943 0.080 Uiso 1 1 calc R .
H13F H 0.904773 0.766263 0.715142 0.080 Uiso 1 1 calc R .
C8LA C 0.9332(11) 0.5326(8) 0.9135(7) 0.059 Uani 1 1 d . .
C2HA C 0.8135(11) 0.7597(8) 0.7532(8) 0.063 Uani 1 1 d . .
H2HA H 0.797461 0.753072 0.773423 0.075 Uiso 1 1 calc R .
H2HB H 0.804119 0.736953 0.732845 0.075 Uiso 1 1 calc R .
C4OA C 0.7973(14) 0.3707(9) 0.6048(8) 0.074 Uani 1 1 d . .
H4OA H 0.837289 0.369984 0.610981 0.089 Uiso 1 1 calc R .
C1IA C 0.8603(13) 0.4921(8) 0.5364(8) 0.070 Uani 1 1 d . .
H1IA H 0.829247 0.474320 0.517930 0.084 Uiso 1 1 calc R .
C2LA C 1.1218(13) 0.9859(9) 0.9118(8) 0.075 Uani 1 1 d . .
H2LA H 1.099144 0.959544 0.906861 0.090 Uiso 1 1 calc R .
C2NA C 1.3906(12) 1.3866(8) 0.6945(8) 0.067 Uani 1 1 d . .
H2NA H 1.403987 1.410329 0.689819 0.080 Uiso 1 1 calc R .
C149 C 1.2167(15) 0.8434(10) 0.6744(9) 0.088 Uani 1 1 d . .
H149 H 1.176626 0.838264 0.676113 0.106 Uiso 1 1 calc R .
C9MA C 1.6037(12) 1.1092(8) 0.5575(8) 0.069 Uani 1 1 d . .
H9MA H 1.635388 1.125776 0.575723 0.083 Uiso 1 1 calc R .
H9MB H 1.613284 1.107774 0.533526 0.083 Uiso 1 1 calc R .
C9GA C 0.8814(14) 0.8175(9) 0.7258(9) 0.083 Uani 1 1 d . .
H9GA H 0.899160 0.825670 0.706537 0.100 Uiso 1 1 calc R .
C6LA C 0.7504(9) 0.6574(7) 1.0031(7) 0.080 Uani 1 1 d . .
C281 C 0.7690(11) 0.6912(8) 0.9928(6) 0.112 Uani 1 1 d G .
H281 H 0.750963 0.695021 0.971130 0.134 Uiso 1 1 calc R .
C7YA C 0.8145(12) 0.7191(6) 1.0148(8) 0.144 Uani 1 1 d G .
H7YA H 0.826973 0.741718 1.007858 0.173 Uiso 1 1 calc R .
C6YA C 0.8415(10) 0.7134(7) 1.0471(7) 0.122 Uani 1 1 d G .
H6YA H 0.871923 0.732102 1.061864 0.147 Uiso 1 1 calc R .
C5YA C 0.8228(11) 0.6796(9) 1.0575(6) 0.125 Uani 1 1 d G .
H5YA H 0.840864 0.675789 1.079141 0.150 Uiso 1 1 calc R .
C4YA C 0.7773(12) 0.6517(7) 1.0355(7) 0.135 Uani 1 1 d G .
H4YA H 0.764854 0.629091 1.042413 0.162 Uiso 1 1 calc R .
C0HA C 0.8906(13) 0.8525(8) 0.7583(8) 0.070 Uani 1 1 d . .
H0HA H 0.930646 0.862562 0.767948 0.084 Uiso 1 1 calc R .
H0HB H 0.874510 0.872715 0.750894 0.084 Uiso 1 1 calc R .
C160 C 1.2545(13) 0.8410(12) 0.7089(11) 0.110 Uani 1 1 d D .
H16E H 1.253536 0.862451 0.728824 0.132 Uiso 1 1 calc R .
H16F H 1.239277 0.817342 0.715202 0.132 Uiso 1 1 calc R .
C0LA C 1.6446(11) 1.0221(7) 0.8193(7) 0.059 Uani 1 1 d . .
H0LA H 1.685258 1.030719 0.827038 0.070 Uiso 1 1 calc R .
H0LB H 1.630407 1.006286 0.834834 0.070 Uiso 1 1 calc R .
C4MA C 1.1664(11) 0.7342(8) 0.8028(7) 0.059 Uani 1 1 d . .
H4MA H 1.135113 0.713844 0.798185 0.070 Uiso 1 1 calc R .
C5JA C 1.5893(8) 1.2554(4) 0.9655(5) 0.065 Uani 1 1 d . .
C109 C 1.5735(8) 1.2694(5) 0.9986(5) 0.074 Uani 1 1 d G .
H109 H 1.547567 1.253416 1.007328 0.089 Uiso 1 1 calc R .
C1RA C 1.5964(9) 1.3073(6) 1.0186(5) 0.084 Uani 1 1 d G .
H1RA H 1.585853 1.316597 1.040737 0.101 Uiso 1 1 calc R .
C214 C 1.6352(9) 1.3311(5) 1.0056(6) 0.111 Uani 1 1 d G .
H214 H 1.650520 1.356465 1.018965 0.134 Uiso 1 1 calc R .
C137 C 1.6510(8) 1.3172(6) 0.9725(6) 0.105 Uani 1 1 d G .
H137 H 1.676900 1.333152 0.963783 0.126 Uiso 1 1 calc R .
C6JA C 1.6280(9) 1.2793(6) 0.9525(5) 0.077 Uani 1 1 d G .
H6JA H 1.638615 1.269970 0.930374 0.093 Uiso 1 1 calc R .
C7MA C 1.6444(11) 1.1623(8) 0.7507(7) 0.062 Uani 1 1 d . .
H7MA H 1.656572 1.140760 0.758763 0.074 Uiso 1 1 calc R .
C8JA C 1.6588(13) 1.1835(9) 0.9554(9) 0.080 Uani 1 1 d . .
H8JA H 1.654519 1.191230 0.979528 0.096 Uiso 1 1 calc R .
C2JA C 1.2279(14) 0.8168(10) 0.6404(10) 0.093 Uani 1 1 d . .
H2JA H 1.208375 0.822477 0.618873 0.111 Uiso 1 1 calc R .
H2JB H 1.211578 0.790317 0.639930 0.111 Uiso 1 1 calc R .
C9JA C 1.7034(13) 1.1680(9) 0.9480(9) 0.076 Uani 1 1 d . .
H9JA H 1.727977 1.163356 0.966636 0.092 Uiso 1 1 calc R .
C173 C 0.5116(14) 0.4632(7) 0.8077(7) 0.100 Uani 1 1 d D .
H17C H 0.525273 0.447200 0.788473 0.119 Uiso 1 1 calc R .
H17D H 0.473359 0.450788 0.808210 0.119 Uiso 1 1 calc R .
C174 C 0.5739(9) 0.5263(7) 0.8082(5) 0.070 Uani 1 1 d D .
H17E H 0.571822 0.551451 0.803976 0.084 Uiso 1 1 calc R .
H17F H 0.591154 0.513532 0.789033 0.084 Uiso 1 1 calc R .
C1OA C 1.0938(15) 1.1570(10) 0.9161(10) 0.088 Uani 1 1 d . .
H1OA H 1.124544 1.152533 0.930588 0.106 Uiso 1 1 calc R .
C5OA C 0.6811(14) 0.3372(9) 0.5648(9) 0.083 Uani 1 1 d . .
H5OA H 0.685780 0.312416 0.551270 0.099 Uiso 1 1 calc R .
H5OB H 0.641920 0.338621 0.558458 0.099 Uiso 1 1 calc R .
C2MA C 0.9917(13) 0.5403(9) 0.9390(8) 0.074 Uani 1 1 d . .
H2MA H 1.020481 0.555014 0.929486 0.089 Uiso 1 1 calc R .
H2MB H 0.990537 0.555064 0.963274 0.089 Uiso 1 1 calc R .
C181 C 1.3521(10) 1.3164(7) 0.7082(6) 0.046 Uani 1 1 d . .
H181 H 1.337157 1.293317 0.713503 0.056 Uiso 1 1 calc R .
C1NA C 1.3779(10) 1.3543(7) 0.6649(7) 0.052 Uani 1 1 d . .
H1NA H 1.381401 1.356439 0.641472 0.062 Uiso 1 1 calc R .
C8KA C 1.5929(14) 0.9567(9) 0.8859(9) 0.080 Uani 1 1 d . .
H8KA H 1.618163 0.980567 0.893677 0.095 Uiso 1 1 calc R .
C9WA C 1.0860(13) 0.7504(9) 0.6921(9) 0.076 Uani 1 1 d . .
H9WA H 1.112571 0.762583 0.715244 0.091 Uiso 1 1 calc R .
C1A C 1.1181(13) 0.7348(9) 0.6661(8) 0.076 Uani 1 1 d . .
H1AB H 1.134696 0.714883 0.673860 0.091 Uiso 1 1 calc R .
H1AC H 1.148218 0.754889 0.663753 0.091 Uiso 1 1 calc R .
C8MA C 1.6621(13) 1.1631(9) 0.7145(8) 0.075 Uani 1 1 d . .
H8MA H 1.702655 1.165609 0.717319 0.090 Uiso 1 1 calc R .
H8MB H 1.643871 1.139088 0.696572 0.090 Uiso 1 1 calc R .
C191 C 1.4735(14) 1.3612(9) 0.8460(8) 0.081 Uani 1 1 d . .
H19C H 1.432915 1.358954 0.841690 0.097 Uiso 1 1 calc R .
H19D H 1.491899 1.387911 0.848752 0.097 Uiso 1 1 calc R .
C0KA C 1.7120(15) 1.1595(9) 0.9134(9) 0.084 Uani 1 1 d . .
H0KA H 1.744209 1.150449 0.909149 0.101 Uiso 1 1 calc R .
C1JA C 0.9653(9) 0.3670(5) 0.7200(6) 0.065 Uani 1 1 d . .
C5ZA C 0.9979(8) 0.3398(7) 0.7229(6) 0.094 Uani 1 1 d G .
H5ZA H 1.028273 0.345127 0.742216 0.113 Uiso 1 1 calc R .
C6ZA C 0.9850(11) 0.3047(6) 0.6967(8) 0.116 Uani 1 1 d G .
H6ZA H 1.006783 0.286495 0.698636 0.139 Uiso 1 1 calc R .
C201 C 0.9395(13) 0.2968(6) 0.6678(7) 0.149 Uani 1 1 d G .
H201 H 0.930926 0.273247 0.650348 0.179 Uiso 1 1 calc R .
C7ZA C 0.9070(10) 0.3239(8) 0.6650(6) 0.153 Uani 1 1 d G .
H7ZA H 0.876557 0.318631 0.645637 0.184 Uiso 1 1 calc R .
C4ZA C 0.9198(9) 0.3591(7) 0.6911(7) 0.103 Uani 1 1 d G .
H4ZA H 0.898046 0.377264 0.689216 0.124 Uiso 1 1 calc R .
C3JA C 1.3138(13) 0.8419(10) 0.7054(9) 0.098 Uani 1 1 d D .
H3JA H 1.336749 0.838755 0.727389 0.118 Uiso 1 1 calc R .
C5MA C 1.1979(13) 0.7384(9) 0.7767(9) 0.075 Uani 1 1 d . .
H5MA H 1.186333 0.720145 0.754317 0.091 Uiso 1 1 calc R .
C197 C 0.7835(12) 0.3672(9) 0.5644(8) 0.072 Uani 1 1 d . .
H19E H 0.788463 0.342551 0.550805 0.086 Uiso 1 1 calc R .
H19F H 0.808224 0.387656 0.557942 0.086 Uiso 1 1 calc R .
C6MA C 1.1222(12) 0.8000(8) 0.8883(8) 0.067 Uani 1 1 d . .
H6MA H 1.155822 0.820687 0.896687 0.080 Uiso 1 1 calc R .
H6MB H 1.103619 0.798612 0.908872 0.080 Uiso 1 1 calc R .
C1HA C 0.8614(13) 0.8389(9) 0.7872(9) 0.080 Uani 1 1 d . .
H1HA H 0.867949 0.860846 0.808589 0.096 Uiso 1 1 calc R .
C4IA C 0.5884(9) 0.5543(6) 0.8752(6) 0.066 Uani 1 1 d D .
H4IA H 0.609143 0.554357 0.898932 0.079 Uiso 1 1 calc R .
H4IB H 0.589357 0.580797 0.874221 0.079 Uiso 1 1 calc R .
C6VA C 0.6649(11) 0.6909(7) 0.7549(7) 0.058 Uani 1 1 d . .
H6VA H 0.703631 0.689283 0.753609 0.069 Uiso 1 1 calc R .
H6VB H 0.659728 0.693096 0.779974 0.069 Uiso 1 1 calc R .
C0QA C 1.2592(12) 1.3017(8) 0.6051(8) 0.064 Uani 1 1 d . .
H0QA H 1.259844 1.316497 0.628407 0.077 Uiso 1 1 calc R .
C2QA C 1.2217(13) 1.2799(8) 0.5410(8) 0.071 Uani 1 1 d . .
H2QA H 1.194623 1.279920 0.521203 0.085 Uiso 1 1 calc R .
C9TA C 1.0794(11) 0.5701(8) 0.6647(7) 0.060 Uani 1 1 d . .
H9TA H 1.048830 0.576769 0.649984 0.072 Uiso 1 1 calc R .
H9TB H 1.070730 0.542431 0.662400 0.072 Uiso 1 1 calc R .
F68 F 1.4729(8) 0.7867(6) 0.9400(6) 0.117 Uani 1 1 d D .
C7VA C 0.6352(11) 0.6511(7) 0.6883(7) 0.054 Uani 1 1 d . .
H7VA H 0.674252 0.649697 0.687776 0.065 Uiso 1 1 calc R .
H7VB H 0.610811 0.627753 0.672102 0.065 Uiso 1 1 calc R .
C8QA C 1.2601(14) 1.1912(10) 0.9611(9) 0.088 Uani 1 1 d . .
H8QA H 1.246643 1.204668 0.981834 0.105 Uiso 1 1 calc R .
H8QB H 1.233186 1.166930 0.949774 0.105 Uiso 1 1 calc R .
C82 C 1.6154(12) 1.2376(8) 0.6008(8) 0.065 Uani 1 1 d . .
H82 H 1.645905 1.231226 0.590775 0.079 Uiso 1 1 calc R .
C5SA C 1.0423(14) 1.1584(9) 0.9278(9) 0.080 Uani 1 1 d . .
H5SA H 1.038870 1.157746 0.951626 0.095 Uiso 1 1 calc R .
C1QA C 1.2169(13) 1.3017(8) 0.5750(8) 0.070 Uani 1 1 d . .
H1QA H 1.188403 1.315287 0.577907 0.084 Uiso 1 1 calc R .
C4PA C 0.9916(13) 0.6888(9) 0.9899(9) 0.081 Uani 1 1 d . .
H4PA H 0.986498 0.661372 0.979051 0.097 Uiso 1 1 calc R .
H4PB H 0.996613 0.692481 1.016209 0.097 Uiso 1 1 calc R .
C7OA C 0.9837(12) 0.7169(8) 0.9260(8) 0.069 Uani 1 1 d . .
C92 C 1.3087(14) 1.2497(10) 0.9492(9) 0.086 Uani 1 1 d . .
H92A H 1.311170 1.264999 0.931409 0.103 Uiso 1 1 calc R .
H92B H 1.298465 1.264920 0.970501 0.103 Uiso 1 1 calc R .
F101 F 1.1182(12) 0.8431(7) 1.0524(7) 0.161 Uani 1 1 d D .
C1SA C 1.4547(12) 0.8800(8) 0.7618(8) 0.064 Uani 1 1 d . .
H1SA H 1.466558 0.905290 0.760443 0.077 Uiso 1 1 calc R .
C0WA C 0.5655(13) 0.6887(9) 0.6783(9) 0.079 Uani 1 1 d . .
H0WA H 0.541011 0.665193 0.662386 0.095 Uiso 1 1 calc R .
H0WB H 0.557083 0.710107 0.668873 0.095 Uiso 1 1 calc R .
C3PA C 1.0471(15) 0.7107(7) 0.9807(9) 0.093 Uani 1 1 d D .
H3PA H 1.080163 0.701409 0.989885 0.111 Uiso 1 1 calc R .
C2UA C 1.2041(12) 0.6363(8) 0.7212(8) 0.067 Uani 1 1 d . .
H2UA H 1.240508 0.645893 0.715473 0.080 Uiso 1 1 calc R .
H2UB H 1.205490 0.647744 0.746874 0.080 Uiso 1 1 calc R .
C5TA C 0.9498(11) 0.4953(7) 0.5803(7) 0.054 Uani 1 1 d . .
H5TA H 0.975801 0.479722 0.587880 0.065 Uiso 1 1 calc R .
C3UA C 1.1509(14) 0.6257(8) 0.6570(8) 0.077 Uani 1 1 d . .
H3UA H 1.120996 0.632475 0.641650 0.092 Uiso 1 1 calc R .
H3UB H 1.185789 0.632665 0.648429 0.092 Uiso 1 1 calc R .
C2SA C 1.0499(9) 1.2209(5) 0.8134(6) 0.077 Uani 1 1 d . .
C208 C 1.0488(9) 1.2478(7) 0.8452(5) 0.087 Uani 1 1 d G .
H208 H 1.054785 1.241699 0.867661 0.105 Uiso 1 1 calc R .
C253 C 1.0389(10) 1.2839(6) 0.8435(6) 0.106 Uani 1 1 d G .
H253 H 1.038244 1.301901 0.864759 0.127 Uiso 1 1 calc R .
C3SA C 1.0300(10) 1.2931(5) 0.8099(7) 0.106 Uani 1 1 d G .
H3SA H 1.023413 1.317186 0.808734 0.127 Uiso 1 1 calc R .
C4AB C 1.0311(10) 1.2661(7) 0.7781(5) 0.101 Uani 1 1 d G .
H4AB H 1.025122 1.272269 0.755610 0.121 Uiso 1 1 calc R .
C3AB C 1.0410(10) 1.2301(6) 0.7798(5) 0.109 Uani 1 1 d G .
H3AC H 1.041663 1.212066 0.758511 0.130 Uiso 1 1 calc R .
C3QA C 1.3856(11) 1.3868(8) 0.7283(8) 0.061 Uani 1 1 d . .
H3QA H 1.393205 1.409493 0.746809 0.073 Uiso 1 1 calc R .
C9RA C 1.4095(13) 0.8340(9) 0.7916(9) 0.077 Uani 1 1 d . .
H9RA H 1.389509 0.828260 0.809364 0.093 Uiso 1 1 calc R .
C7UA C 1.6713(13) 1.1985(8) 0.7794(8) 0.072 Uani 1 1 d . .
H7UA H 1.712127 1.202533 0.783063 0.087 Uiso 1 1 calc R .
H7UB H 1.659639 1.197141 0.802408 0.087 Uiso 1 1 calc R .
C7TA C 0.9773(12) 0.5260(8) 0.5628(8) 0.067 Uani 1 1 d . .
H7TA H 1.008491 0.543388 0.580793 0.081 Uiso 1 1 calc R .
H7TB H 0.993212 0.513237 0.542837 0.081 Uiso 1 1 calc R .
C6SA C 0.9662(9) 1.0761(6) 0.8085(5) 0.078 Uani 1 1 d . .
C220 C 0.9106(10) 1.0797(7) 0.8081(6) 0.108 Uani 1 1 d G .
H220 H 0.891689 1.087951 0.789347 0.129 Uiso 1 1 calc R .
C5AB C 0.8832(8) 1.0709(7) 0.8356(7) 0.106 Uani 1 1 d G .
H5AB H 0.845982 1.073235 0.835322 0.127 Uiso 1 1 calc R .
C6AB C 0.9114(10) 1.0585(7) 0.8636(6) 0.114 Uani 1 1 d G .
H6AC H 0.893126 1.052572 0.882043 0.137 Uiso 1 1 calc R .
C283 C 0.9671(10) 1.0549(7) 0.8641(6) 0.107 Uani 1 1 d G .
H283 H 0.985979 1.046625 0.882789 0.129 Uiso 1 1 calc R .
C7SA C 0.9945(7) 1.0637(6) 0.8365(6) 0.088 Uani 1 1 d G .
H7SA H 1.031689 1.061342 0.836815 0.105 Uiso 1 1 calc R .
C8RA C 1.3115(14) 0.8628(9) 0.6357(9) 0.082 Uani 1 1 d . .
H8RA H 1.351755 0.867573 0.635530 0.099 Uiso 1 1 calc R .
H8RB H 1.292429 0.866181 0.612870 0.099 Uiso 1 1 calc R .
C6RA C 1.3321(13) 0.8865(9) 0.6987(8) 0.075 Uani 1 1 d . .
H6RA H 1.326505 0.905250 0.719474 0.090 Uiso 1 1 calc R .
H6RB H 1.372098 0.891896 0.697834 0.090 Uiso 1 1 calc R .
C5VA C 0.6235(10) 0.6560(7) 0.7290(7) 0.052 Uani 1 1 d . .
C9OA C 1.0352(13) 0.7015(9) 0.9386(8) 0.073 Uani 1 1 d . .
H9OA H 1.067759 0.713607 0.930155 0.088 Uiso 1 1 calc R .
H9OB H 1.027985 0.673853 0.928339 0.088 Uiso 1 1 calc R .
C4RA C 1.1488(13) 1.1959(9) 0.6082(8) 0.076 Uani 1 1 d . .
H4RA H 1.149479 1.170302 0.594311 0.091 Uiso 1 1 calc R .
H4RB H 1.180668 1.214134 0.604840 0.091 Uiso 1 1 calc R .
C1PA C 1.0044(13) 0.7683(9) 0.9853(10) 0.094 Uani 1 1 d D .
H1PA H 1.011426 0.796082 0.996321 0.113 Uiso 1 1 calc R .
C7RA C 1.3225(14) 0.8172(9) 0.6715(8) 0.083 Uani 1 1 d D .
H7RA H 1.362399 0.823322 0.670556 0.099 Uiso 1 1 calc R .
H7RB H 1.313256 0.790528 0.672907 0.099 Uiso 1 1 calc R .
C6QA C 1.2655(14) 1.2154(9) 0.9339(9) 0.080 Uani 1 1 d . .
H6QA H 1.229351 1.222076 0.926509 0.096 Uiso 1 1 calc R .
C4TA C 1.0024(13) 0.4797(9) 0.9040(8) 0.079 Uani 1 1 d . .
H4TA H 1.031158 0.491984 0.892726 0.095 Uiso 1 1 calc R .
H4TB H 1.010664 0.455192 0.906485 0.095 Uiso 1 1 calc R .
C0PA C 0.9301(12) 0.6961(8) 0.9353(7) 0.065 Uani 1 1 d . .
H0PA H 0.920903 0.669062 0.922260 0.078 Uiso 1 1 calc R .
H0PB H 0.898615 0.707554 0.928352 0.078 Uiso 1 1 calc R .
C6WA C 0.5142(9) 0.5039(6) 0.8019(6) 0.099 Uani 1 1 d D .
H6WA H 0.493204 0.502965 0.777765 0.119 Uiso 1 1 calc R .
C6PA C 1.1233(15) 0.6139(10) 0.8712(10) 0.092 Uani 1 1 d . .
C1WA C 0.6495(12) 0.7267(8) 0.7407(8) 0.068 Uani 1 1 d . .
H1WA H 0.675403 0.750302 0.756098 0.082 Uiso 1 1 calc R .
C9B C 0.7892(14) 0.7935(9) 0.7418(9) 0.081 Uani 1 1 d . .
H9B H 0.748186 0.785939 0.733145 0.098 Uiso 1 1 calc R .
C7WA C 0.4913(10) 0.5271(7) 0.8323(6) 0.097 Uani 1 1 d D .
H7WA H 0.453068 0.514013 0.832157 0.117 Uiso 1 1 calc DR .
H7WB H 0.490001 0.552277 0.828012 0.117 Uiso 1 1 calc DR .
C3RA C 1.2985(13) 1.3327(9) 0.8546(8) 0.074 Uani 1 1 d . .
H3RA H 1.300825 1.360052 0.863984 0.089 Uiso 1 1 calc R .
H3RB H 1.331172 1.326163 0.867379 0.089 Uiso 1 1 calc R .
C2PA C 1.0537(12) 0.7531(7) 0.9974(8) 0.080 Uani 1 1 d D .
H2PA H 1.085784 0.768281 1.013779 0.096 Uiso 1 1 calc R .
C6OA C 0.8197(15) 0.8163(10) 0.9623(10) 0.091 Uani 1 1 d . .
H6OA H 0.821913 0.805851 0.983910 0.109 Uiso 1 1 calc R .
C3TA C 0.9540(13) 0.4797(9) 0.9565(9) 0.080 Uani 1 1 d . .
H3TA H 0.962149 0.454676 0.957100 0.095 Uiso 1 1 calc R .
H3TB H 0.953636 0.493259 0.981328 0.095 Uiso 1 1 calc R .
C7QA C 1.3608(15) 1.2418(10) 0.9593(9) 0.089 Uani 1 1 d . .
H7QA H 1.389292 1.265851 0.970021 0.107 Uiso 1 1 calc R .
C8OA C 0.9936(13) 0.7605(8) 0.9442(8) 0.074 Uani 1 1 d . .
H8OA H 1.025761 0.774329 0.936706 0.089 Uiso 1 1 calc R .
H8OB H 0.960669 0.769972 0.936005 0.089 Uiso 1 1 calc R .
C9VA C 0.5925(13) 0.7303(9) 0.7438(9) 0.078 Uani 1 1 d . .
H9VA H 0.585438 0.753844 0.737810 0.093 Uiso 1 1 calc R .
H9VB H 0.586682 0.731009 0.768462 0.093 Uiso 1 1 calc R .
C8SA C 0.9546(10) 1.0677(8) 0.7307(6) 0.092 Uani 1 1 d . .
C8AB C 0.9319(13) 1.0285(9) 0.7250(8) 0.151 Uani 1 1 d G .
H8AC H 0.940866 1.015945 0.743100 0.181 Uiso 1 1 calc R .
C9AB C 0.8957(13) 1.0082(6) 0.6923(9) 0.157 Uani 1 1 d G .
H9AB H 0.880513 0.981956 0.688499 0.189 Uiso 1 1 calc R .
C0BB C 0.8822(11) 1.0270(9) 0.6653(7) 0.137 Uani 1 1 d G .
H0BB H 0.858055 1.013383 0.643422 0.165 Uiso 1 1 calc R .
C1BB C 0.9050(13) 1.0662(9) 0.6710(7) 0.137 Uani 1 1 d G .
H1BB H 0.895951 1.078798 0.652944 0.164 Uiso 1 1 calc R .
C7AB C 0.9411(12) 1.0866(6) 0.7037(8) 0.137 Uani 1 1 d G .
H7AB H 0.956305 1.112786 0.707544 0.164 Uiso 1 1 calc R .
C1UA C 1.1940(16) 0.5930(10) 0.7148(10) 0.096 Uani 1 1 d . .
H1UA H 1.224926 0.585559 0.729019 0.115 Uiso 1 1 calc R .
C4SA C 0.9998(15) 1.1606(9) 0.9047(9) 0.084 Uani 1 1 d . .
H4SA H 0.965085 1.158911 0.912072 0.101 Uiso 1 1 calc R .
C5UA C 1.0413(14) 0.8586(9) 0.9112(9) 0.083 Uani 1 1 d . .
H5UA H 1.056495 0.844689 0.926473 0.099 Uiso 1 1 calc R .
C2RA C 1.2514(12) 1.3308(8) 0.7967(8) 0.070 Uani 1 1 d . .
H2RA H 1.253198 1.323154 0.770961 0.084 Uiso 1 1 calc R .
H2RB H 1.251688 1.358154 0.802782 0.084 Uiso 1 1 calc R .
C0RA C 1.6775(13) 1.1630(8) 0.8854(9) 0.074 Uani 1 1 d . .
H0RA H 1.684545 1.156166 0.861813 0.089 Uiso 1 1 calc R .
C6TA C 0.8979(12) 0.4710(9) 0.5512(8) 0.074 Uani 1 1 d . .
H6TA H 0.911386 0.456168 0.531170 0.089 Uiso 1 1 calc R .
H6TB H 0.876538 0.452799 0.561996 0.089 Uiso 1 1 calc R .
C5PA C 0.9420(13) 0.7006(9) 0.9777(8) 0.076 Uani 1 1 d . .
H5PA H 0.909769 0.685046 0.984211 0.092 Uiso 1 1 calc R .
C8TA C 1.0895(12) 0.5931(8) 0.7056(8) 0.065 Uani 1 1 d . .
C5RA C 1.1540(14) 1.2333(9) 0.6698(9) 0.082 Uani 1 1 d . .
H5RA H 1.184199 1.247489 0.688244 0.098 Uiso 1 1 calc R .
C C 0.8890(14) 0.8073(9) 0.7991(9) 0.080 Uani 1 1 d . .
HA H 0.874050 0.799808 0.819358 0.096 Uiso 1 1 calc R .
HB H 0.929730 0.816120 0.806290 0.096 Uiso 1 1 calc R .
C0UA C 1.0994(13) 0.6377(8) 0.7109(9) 0.074 Uani 1 1 d . .
H0UA H 1.102370 0.650755 0.736333 0.089 Uiso 1 1 calc R .
H0UB H 1.068718 0.644419 0.696199 0.089 Uiso 1 1 calc R .
C8VA C 0.5636(12) 0.6570(8) 0.7316(8) 0.067 Uani 1 1 d . .
H8VA H 0.558651 0.660933 0.756787 0.080 Uiso 1 1 calc R .
H8VB H 0.538356 0.633121 0.717175 0.080 Uiso 1 1 calc R .
C6UA C 1.0175(15) 0.8886(10) 0.9252(11) 0.095 Uani 1 1 d . .
H6UA H 1.015889 0.894277 0.949911 0.114 Uiso 1 1 calc R .
C0SA C 1.4432(16) 0.8137(12) 0.7370(11) 0.107 Uani 1 1 d . .
H0SA H 1.445543 0.793164 0.718306 0.128 Uiso 1 1 calc R .
C2WA C 0.6630(12) 0.7206(8) 0.7008(7) 0.064 Uani 1 1 d . .
H2WA H 0.660380 0.743313 0.691889 0.077 Uiso 1 1 calc R .
H2WB H 0.701178 0.716558 0.701256 0.077 Uiso 1 1 calc R .
C4UA C 1.1572(14) 0.6491(10) 0.6976(9) 0.085 Uani 1 1 d . .
H4UA H 1.167184 0.676900 0.699713 0.102 Uiso 1 1 calc R .
C8WA C 0.5295(12) 0.4928(7) 0.8774(7) 0.095 Uani 1 1 d D .
H8WA H 0.492014 0.479534 0.878706 0.114 Uiso 1 1 calc R .
H8WB H 0.554798 0.495780 0.900381 0.114 Uiso 1 1 calc R .
F3AA F 0.7161(16) 0.6150(11) 0.4385(11) 0.219 Uani 1 1 d . .
F199 F 1.4411(12) 0.7808(9) 0.8699(6) 0.175 Uani 1 1 d D .
C202 C 0.6224(14) 0.6868(9) 0.6766(10) 0.086 Uani 1 1 d . .
H202 H 0.627852 0.684842 0.651394 0.104 Uiso 1 1 calc R .
C203 C 1.4203(14) 0.8059(10) 0.7659(9) 0.084 Uani 1 1 d . .
H203 H 1.411997 0.780563 0.767857 0.101 Uiso 1 1 calc R .
C204 C 0.5281(9) 0.5321(6) 0.8694(6) 0.081 Uani 1 1 d D .
H204 H 0.510210 0.546152 0.887882 0.097 Uiso 1 1 calc R .
C206 C 0.6131(14) 0.7200(10) 0.9101(9) 0.087 Uani 1 1 d . .
H20C H 0.647093 0.739390 0.912302 0.105 Uiso 1 1 calc R .
H20D H 0.619726 0.707151 0.929568 0.105 Uiso 1 1 calc R .
C207 C 1.1525(13) 1.1969(9) 0.6485(9) 0.076 Uani 1 1 d . .
C211 C 1.3170(15) 1.1838(11) 0.9734(10) 0.096 Uani 1 1 d . .
H211 H 1.314758 1.169974 0.992664 0.115 Uiso 1 1 calc R .
C212 C 1.3307(14) 1.1556(9) 0.9375(8) 0.081 Uani 1 1 d . .
H21A H 1.365196 1.146893 0.943784 0.098 Uiso 1 1 calc R .
H21B H 1.299850 1.133251 0.927133 0.098 Uiso 1 1 calc R .
C217 C 1.2443(15) 1.3096(10) 0.8624(10) 0.093 Uani 1 1 d . .
H217 H 1.244709 1.316587 0.888775 0.112 Uiso 1 1 calc R .
C218 C 1.2908(14) 0.8199(10) 0.6375(10) 0.087 Uani 1 1 d . .
H218 H 1.296026 0.801072 0.616247 0.105 Uiso 1 1 calc R .
C219 C 0.9966(15) 0.9014(10) 0.8686(10) 0.093 Uani 1 1 d . .
H219 H 0.981097 0.916137 0.854452 0.112 Uiso 1 1 calc R .
C222 C 0.5514(14) 0.6933(9) 0.7154(8) 0.075 Uani 1 1 d . .
H222 H 0.511831 0.695161 0.714594 0.090 Uiso 1 1 calc R .
C7C C 0.8199(15) 0.8039(11) 0.7118(10) 0.103 Uani 1 1 d . .
H7CB H 0.813010 0.781339 0.691404 0.124 Uiso 1 1 calc R .
H7CC H 0.805072 0.823901 0.703107 0.124 Uiso 1 1 calc R .
C229 C 0.8118(16) 0.7959(11) 0.8941(11) 0.101 Uani 1 1 d . .
C232 C 1.4620(15) 0.8494(10) 0.7348(10) 0.092 Uani 1 1 d . .
H232 H 1.479799 0.854004 0.715803 0.111 Uiso 1 1 calc R .
F233 F 0.7789(13) 0.5672(9) 0.4432(9) 0.179 Uani 1 1 d . .
F236 F 0.6753(14) 0.5728(10) 0.3665(9) 0.187 Uani 1 1 d . .
C237 C 1.4932(15) 1.3477(10) 0.8807(10) 0.092 Uani 1 1 d . .
H237 H 1.484281 1.364830 0.901730 0.110 Uiso 1 1 calc R .
C8C C 0.8052(13) 0.8267(9) 0.7753(8) 0.076 Uani 1 1 d . .
H8CB H 0.789903 0.848072 0.769822 0.091 Uiso 1 1 calc R .
H8CC H 0.788127 0.818950 0.794635 0.091 Uiso 1 1 calc R .
C242 C 0.8202(17) 0.7836(11) 0.9277(10) 0.107 Uani 1 1 d . .
H24C H 0.856149 0.775890 0.930713 0.128 Uiso 1 1 calc R .
H24D H 0.790630 0.761306 0.926001 0.128 Uiso 1 1 calc R .
C243 C 0.6293(11) 0.6312(8) 0.9922(8) 0.106 Uani 1 1 d . .
C0YA C 0.5795(15) 0.6303(9) 0.9691(6) 0.162 Uani 1 1 d G .
H0YA H 0.577275 0.623985 0.943848 0.195 Uiso 1 1 calc R .
C3YA C 0.5330(11) 0.6388(9) 0.9836(9) 0.189 Uani 1 1 d G .
H3YA H 0.499713 0.638205 0.968047 0.227 Uiso 1 1 calc R .
C1YA C 0.5364(10) 0.6483(8) 1.0212(9) 0.122 Uani 1 1 d G .
H1YA H 0.505269 0.653965 1.030920 0.146 Uiso 1 1 calc R .
C2YA C 0.5862(13) 0.6492(8) 1.0444(6) 0.129 Uani 1 1 d G .
H2YA H 0.588385 0.655505 1.069594 0.155 Uiso 1 1 calc R .
C263 C 0.6326(10) 0.6407(8) 1.0299(8) 0.106 Uani 1 1 d G .
H263 H 0.665947 0.641284 1.045396 0.127 Uiso 1 1 calc R .
C245 C 1.0019(14) 1.1654(9) 0.8680(9) 0.084 Uani 1 1 d . .
H245 H 0.970891 1.168514 0.852645 0.101 Uiso 1 1 calc R .
C246 C 0.8650(14) 0.8602(12) 0.9330(12) 0.119 Uani 1 1 d D .
H246 H 0.897799 0.880723 0.934290 0.143 Uiso 1 1 calc R .
C247 C 1.3786(13) 1.2174(9) 0.9265(8) 0.077 Uani 1 1 d . .
H24A H 1.383953 1.232356 0.908626 0.093 Uiso 1 1 calc R .
H24B H 1.414507 1.211223 0.934602 0.093 Uiso 1 1 calc R .
C250 C 1.1026(14) 1.1679(10) 0.6510(10) 0.090 Uani 1 1 d . .
H25A H 1.104350 1.167038 0.676300 0.108 Uiso 1 1 calc R .
H25B H 1.104590 1.142631 0.637057 0.108 Uiso 1 1 calc R .
C252 C 0.6049(15) 0.6912(10) 0.8749(10) 0.087 Uani 1 1 d . .
C257 C 1.1940(16) 1.3080(11) 0.8028(11) 0.103 Uani 1 1 d . .
H257 H 1.161212 1.314216 0.789251 0.124 Uiso 1 1 calc R .
C258 C 1.1373(13) 0.5832(9) 0.6534(9) 0.079 Uani 1 1 d . .
H258 H 1.133487 0.570396 0.627506 0.095 Uiso 1 1 calc R .
C259 C 0.9973(17) 0.9090(12) 0.9053(11) 0.109 Uani 1 1 d . .
H259 H 0.982739 0.929622 0.916194 0.130 Uiso 1 1 calc R .
F260 F 0.7377(14) 0.5297(9) 0.3835(9) 0.183 Uani 1 1 d . .
C262 C 0.5507(15) 0.6611(11) 0.8666(11) 0.101 Uani 1 1 d . .
H26A H 0.551021 0.646237 0.884765 0.122 Uiso 1 1 calc R .
H26B H 0.546956 0.643618 0.842759 0.122 Uiso 1 1 calc R .
C265 C 0.7593(16) 0.8132(11) 0.8895(10) 0.101 Uani 1 1 d . .
H26C H 0.725944 0.792911 0.886203 0.121 Uiso 1 1 calc R .
H26D H 0.757330 0.822345 0.867389 0.121 Uiso 1 1 calc R .
C268 C 1.1661(17) 0.6192(13) 0.8487(12) 0.123 Uani 1 1 d . .
H26E H 1.176663 0.646215 0.848547 0.148 Uiso 1 1 calc R .
H26F H 1.151361 0.604175 0.823686 0.148 Uiso 1 1 calc R .
C271 C 1.1964(13) 1.2639(9) 0.7890(9) 0.076 Uani 1 1 d . .
H27A H 1.162681 1.247517 0.792435 0.091 Uiso 1 1 calc R .
H27B H 1.197735 1.257896 0.763176 0.091 Uiso 1 1 calc R .
C273 C 1.0955(17) 1.2489(12) 0.6586(11) 0.112 Uani 1 1 d . .
H273 H 1.095667 1.275042 0.672453 0.135 Uiso 1 1 calc R .
C275 C 1.1092(18) 0.5692(12) 0.8655(12) 0.118 Uani 1 1 d . .
H27E H 1.100248 0.557109 0.839491 0.142 Uiso 1 1 calc R .
H27F H 1.075735 0.562064 0.875478 0.142 Uiso 1 1 calc R .
C277 C 1.1946(16) 1.3168(12) 0.8434(10) 0.107 Uani 1 1 d . .
H27C H 1.193065 1.343609 0.852349 0.128 Uiso 1 1 calc R .
H27D H 1.161584 1.300789 0.848070 0.128 Uiso 1 1 calc R .
C282 C 1.159(2) 0.5522(16) 0.8839(15) 0.157 Uani 1 1 d . .
H282 H 1.148138 0.524852 0.883641 0.188 Uiso 1 1 calc R .
C284 C 0.8589(16) 0.8274(11) 0.8957(10) 0.102 Uani 1 1 d . .
H28A H 0.851883 0.838025 0.874745 0.122 Uiso 1 1 calc R .
H28B H 0.893460 0.817988 0.895383 0.122 Uiso 1 1 calc R .
C285 C 1.1361(9) 0.4755(7) 0.7241(8) 0.085 Uani 1 1 d . .
C225 C 1.1646(12) 0.4709(7) 0.6950(6) 0.116 Uani 1 1 d G .
H225 H 1.145621 0.455904 0.671983 0.139 Uiso 1 1 calc R .
C9ZA C 1.2214(12) 0.4886(9) 0.7003(8) 0.136 Uani 1 1 d G .
H9ZA H 1.240447 0.485500 0.680837 0.163 Uiso 1 1 calc R .
C249 C 1.2497(9) 0.5110(9) 0.7347(10) 0.151 Uani 1 1 d G .
H249 H 1.287704 0.522831 0.738224 0.181 Uiso 1 1 calc R .
C0AB C 1.2212(12) 0.5156(8) 0.7638(7) 0.163 Uani 1 1 d G .
H0AE H 1.240138 0.530565 0.786757 0.195 Uiso 1 1 calc R .
C8ZA C 1.1644(12) 0.4979(8) 0.7584(6) 0.116 Uani 1 1 d G .
H8ZA H 1.145312 0.500970 0.777903 0.139 Uiso 1 1 calc R .
C286 C 0.9464(16) 0.7456(10) 0.9964(11) 0.103 Uani 1 1 d . .
H28C H 0.950142 0.750271 1.022722 0.123 Uiso 1 1 calc R .
H28D H 0.913318 0.754112 0.986713 0.123 Uiso 1 1 calc R .
C290 C 0.9885(10) 0.3945(6) 0.7971(5) 0.079 Uani 1 1 d . .
C289 C 1.0396(8) 0.4027(6) 0.8215(7) 0.099 Uani 1 1 d G .
H289 H 1.072183 0.416063 0.816241 0.118 Uiso 1 1 calc R .
C300 C 1.0419(8) 0.3908(7) 0.8538(6) 0.115 Uani 1 1 d G .
H300 H 1.076089 0.396250 0.870170 0.138 Uiso 1 1 calc R .
C184 C 0.9932(10) 0.3708(7) 0.8617(5) 0.099 Uani 1 1 d G .
H184 H 0.994750 0.362809 0.883294 0.119 Uiso 1 1 calc R .
C210 C 0.9421(8) 0.3626(6) 0.8372(6) 0.078 Uani 1 1 d G .
H210 H 0.909504 0.349182 0.842489 0.094 Uiso 1 1 calc R .
C291 C 0.9398(8) 0.3745(6) 0.8049(5) 0.087 Uani 1 1 d G .
H291 H 0.905597 0.368995 0.788560 0.104 Uiso 1 1 calc R .
C298 C 1.1325(14) 0.5807(10) 0.7290(10) 0.090 Uani 1 1 d . .
H29A H 1.122377 0.553041 0.726263 0.107 Uiso 1 1 calc R .
H29B H 1.135736 0.593714 0.754552 0.107 Uiso 1 1 calc R .
C4BB C 1.0881(15) 1.2078(10) 0.5937(10) 0.093 Uani 1 1 d . .
H4BB H 1.086006 1.208054 0.567955 0.111 Uiso 1 1 calc R .
C1AB C 0.7646(14) 0.3396(10) 0.6161(10) 0.096 Uani 1 1 d . .
H1AD H 0.776754 0.342336 0.642032 0.115 Uiso 1 1 calc R .
H1AE H 0.769960 0.314907 0.602835 0.115 Uiso 1 1 calc R .
C7BB C 1.0482(15) 1.2193(10) 0.6604(10) 0.093 Uani 1 1 d . .
H7BB H 1.013560 1.227468 0.653505 0.111 Uiso 1 1 calc R .
H7BC H 1.050855 1.217918 0.685687 0.111 Uiso 1 1 calc R .
C2XA C 0.7687(16) 0.8317(11) 0.9578(10) 0.103 Uani 1 1 d . .
H2XA H 0.771151 0.852626 0.979050 0.124 Uiso 1 1 calc R .
H2XB H 0.736253 0.811611 0.956904 0.124 Uiso 1 1 calc R .
C112 C 1.0941(15) 1.2441(11) 0.6131(10) 0.093 Uani 1 1 d . .
H112 H 1.097295 1.264952 0.602575 0.112 Uiso 1 1 calc R .
C6BB C 1.0430(16) 1.1771(11) 0.6360(10) 0.098 Uani 1 1 d . .
H6BB H 1.010292 1.158422 0.638256 0.117 Uiso 1 1 calc R .
C5BB C 1.0436(16) 1.1798(11) 0.5959(10) 0.100 Uani 1 1 d . .
H5BB H 1.046357 1.155000 0.581307 0.120 Uiso 1 1 calc R .
H5BC H 1.008383 1.185501 0.585869 0.120 Uiso 1 1 calc R .
C2ZA C 1.237(2) 0.6284(14) 0.9019(12) 0.146 Uani 1 1 d D .
H2ZA H 1.245897 0.654972 0.900264 0.175 Uiso 1 1 calc R .
H2ZB H 1.272585 0.622981 0.912648 0.175 Uiso 1 1 calc R .
C2AB C 1.0555(15) 0.4349(11) 0.7544(10) 0.100 Uani 1 1 d . .
H2AB H 1.070911 0.453548 0.777652 0.120 Uiso 1 1 calc R .
H2AC H 1.078972 0.416003 0.751583 0.120 Uiso 1 1 calc R .
C7XA C 0.5648(18) 0.7408(12) 0.9165(11) 0.121 Uani 1 1 d D .
H7XA H 0.569791 0.757172 0.941307 0.145 Uiso 1 1 calc R .
C2BB C 1.2485(16) 1.2656(10) 0.8501(9) 0.093 Uani 1 1 d . .
H2BB H 1.283654 1.261741 0.862640 0.112 Uiso 1 1 calc R .
H2BC H 1.217234 1.248846 0.855793 0.112 Uiso 1 1 calc R .
C9YA C 1.201(2) 0.6260(13) 0.9267(14) 0.156 Uani 1 1 d D .
H9YA H 1.216181 0.641879 0.951571 0.187 Uiso 1 1 calc R .
C0ZA C 1.184(2) 0.5809(13) 0.9234(16) 0.174 Uani 1 1 d D .
H0ZA H 1.157397 0.576654 0.939178 0.208 Uiso 1 1 calc R .
H0ZB H 1.218218 0.573318 0.933311 0.208 Uiso 1 1 calc R .
C6XA C 0.5612(18) 0.7620(11) 0.8872(9) 0.118 Uani 1 1 d D .
H6XA H 0.595345 0.782004 0.891927 0.142 Uiso 1 1 calc R .
H6XB H 0.529542 0.774519 0.888289 0.142 Uiso 1 1 calc R .
C3XA C 0.874(2) 0.8468(15) 0.9658(14) 0.155 Uani 1 1 d . .
H3XA H 0.879883 0.867714 0.987549 0.186 Uiso 1 1 calc R .
H3XB H 0.907270 0.835258 0.966910 0.186 Uiso 1 1 calc R .
C1ZA C 1.221(2) 0.6049(14) 0.8661(12) 0.141 Uani 1 1 d D .
H1ZA H 1.251760 0.609043 0.852323 0.170 Uiso 1 1 calc R .
C4XA C 0.6057(17) 0.7159(12) 0.8491(12) 0.117 Uani 1 1 d . .
H4XA H 0.603687 0.700301 0.824631 0.140 Uiso 1 1 calc R .
H4XB H 0.640861 0.735196 0.855776 0.140 Uiso 1 1 calc R .
C0XA C 0.8134(15) 0.8763(10) 0.9272(13) 0.136 Uani 1 1 d D .
H0XA H 0.813091 0.886368 0.905641 0.163 Uiso 1 1 calc R .
H0XB H 0.815635 0.897739 0.947947 0.163 Uiso 1 1 calc R .
C1XA C 0.7585(15) 0.8473(13) 0.9224(13) 0.140 Uani 1 1 d D .
H1XA H 0.724624 0.858010 0.919636 0.169 Uiso 1 1 calc R .
C8YA C 1.1447(17) 0.6343(12) 0.9087(11) 0.109 Uani 1 1 d . .
H8YA H 1.115945 0.628015 0.922773 0.131 Uiso 1 1 calc R .
H8YB H 1.150542 0.661782 0.910384 0.131 Uiso 1 1 calc R .
C3BB C 1.3569(18) 1.2173(12) 0.9867(12) 0.120 Uani 1 1 d . .
H3BB H 1.379250 1.224344 1.009939 0.144 Uiso 1 1 calc R .
C5XA C 0.5542(19) 0.7367(12) 0.8492(10) 0.127 Uani 1 1 d D .
H5XA H 0.552948 0.751811 0.830874 0.152 Uiso 1 1 calc R .
C3ZA C 1.195(2) 0.5610(17) 0.8587(16) 0.178 Uani 1 1 d . .
H3ZA H 1.172697 0.551928 0.833943 0.214 Uiso 1 1 calc R .
H3ZB H 1.224759 0.547030 0.860226 0.214 Uiso 1 1 calc R .
C209 C 0.500(3) 0.6820(18) 0.8669(16) 0.171 Uani 1 1 d . .
H209 H 0.463689 0.663029 0.861853 0.205 Uiso 1 1 calc R .
C9XA C 0.508(2) 0.7097(16) 0.9039(15) 0.162 Uani 1 1 d . .
H9XA H 0.504885 0.694766 0.921974 0.194 Uiso 1 1 calc R .
H9XB H 0.476849 0.723042 0.903738 0.194 Uiso 1 1 calc R .
C8XA C 0.497(2) 0.7078(17) 0.8444(16) 0.176 Uani 1 1 d . .
H8XA H 0.468157 0.722135 0.850057 0.211 Uiso 1 1 calc R .
H8XB H 0.485572 0.693130 0.819051 0.211 Uiso 1 1 calc R .
Cl3A Cl 0.7318(6) 0.9913(4) 0.9663(4) 0.154 Uani 1 1 d . .
Cl0A Cl 0.7477(10) 1.0108(7) 0.8986(7) 0.249 Uani 1 1 d . .
C9BB C 0.775(2) 1.0090(17) 0.9444(16) 0.181 Uani 1 1 d . .
H9BC H 0.804281 0.994226 0.943201 0.217 Uiso 1 1 calc R .
H9BD H 0.793052 1.035123 0.958344 0.217 Uiso 1 1 calc R .
Sb0A Sb 0.3916(3) 0.5695(2) 0.9014(2) 0.289 Uani 1 1 d D .
F152 F 0.3320(12) 0.5534(10) 0.9229(10) 0.291 Uani 1 1 d D .
F158 F 0.4449(17) 0.5975(13) 0.9431(9) 0.386 Uani 1 1 d D .
F190 F 0.4523(12) 0.5853(11) 0.8800(10) 0.292 Uani 1 1 d D .
F219 F 0.384(2) 0.6210(7) 0.9125(15) 0.410 Uani 1 1 d D .
F276 F 0.400(2) 0.5108(19) 0.8886(17) 0.560 Uani 1 1 d D .
F55 F 1.0496(7) 0.8703(8) 1.0134(8) 0.156 Uani 1 1 d D .
C2CB C 1.1838(14) 0.5714(10) 0.6738(9) 0.088 Uani 1 1 d . .
H2CB H 1.217925 0.577568 0.664119 0.106 Uiso 1 1 calc R .
H2CC H 1.174450 0.543771 0.671134 0.106 Uiso 1 1 calc R .
F218 F 0.3382(17) 0.5411(13) 0.8593(9) 0.383 Uani 1 1 d D .
Cl2A Cl 1.2889(11) 0.6895(7) 0.8190(7) 0.267 Uani 1 1 d . .
Cl Cl 1.3476(15) 0.6318(11) 0.8047(10) 0.361 Uani 1 1 d . .
C344 C 1.342(3) 0.672(2) 0.835(2) 0.222 Uani 1 1 d . .
H34A H 1.336273 0.665627 0.857631 0.267 Uiso 1 1 calc R .
H34B H 1.376756 0.691233 0.839682 0.267 Uiso 1 1 calc R .

loop_
_atom_site_aniso_label
_atom_site_aniso_U_11
_atom_site_aniso_U_22
_atom_site_aniso_U_33
_atom_site_aniso_U_23
_atom_site_aniso_U_13
_atom_site_aniso_U_12
Ag02 0.025 0.018 0.002 0.002 0.000 -0.013
Ag0N 0.040 0.047 0.037 0.013 -0.005 -0.008
Ag0O 0.052 0.043 0.025 0.009 0.003 -0.008
Ag0P 0.050 0.042 0.032 0.012 0.004 -0.009
Ag0Q 0.044 0.041 0.033 0.005 0.000 -0.009
Ag0U 0.058 0.042 0.030 0.005 0.003 -0.007
Ag0W 0.052 0.048 0.039 0.020 0.005 -0.006
Ag12 0.052 0.051 0.037 0.012 -0.009 -0.001
Ag14 0.059 0.050 0.030 0.014 -0.004 0.000
Ag17 0.064 0.053 0.031 0.014 0.009 0.000
Ag19 0.054 0.038 0.057 0.007 -0.013 -0.009
Ag1E 0.076 0.053 0.028 0.005 0.009 -0.009
Ag1H 0.072 0.056 0.049 0.020 0.004 -0.012
Ag1I 0.051 0.063 0.076 0.041 0.012 0.011
Ag1K 0.065 0.067 0.034 0.018 -0.010 -0.005
Ag1M 0.080 0.058 0.049 0.011 0.018 -0.002
S2F 0.042 0.042 0.042 0.011 0.008 0.009
P2L 0.038 0.038 0.038 0.010 0.007 0.008
P2P 0.039 0.039 0.039 0.010 0.007 0.008
S2Q 0.042 0.042 0.042 0.011 0.008 0.009
P2V 0.037 0.037 0.037 0.009 0.007 0.008
S2W 0.044 0.044 0.044 0.011 0.008 0.010
S30 0.048 0.048 0.048 0.012 0.009 0.010
P33 0.046 0.046 0.046 0.012 0.009 0.010
Cl3B 0.062 0.062 0.062 0.016 0.012 0.014
Ag3 0.050 0.054 0.033 0.016 -0.001 -0.013
Ag4 0.063 0.042 0.028 0.005 0.003 -0.016
Ag0A 0.049 0.063 0.039 0.024 -0.005 -0.011
Ag1A 0.066 0.048 0.042 0.015 0.019 -0.003
Ag26 0.049 0.089 0.054 0.032 0.000 -0.009
Ag30 0.075 0.064 0.050 0.012 -0.006 -0.032
Ag43 0.105 0.075 0.035 0.004 0.009 -0.011
Ag46 0.058 0.080 0.085 0.049 0.018 0.020
Ag50 0.079 0.071 0.041 0.024 -0.013 -0.023
Ag27 0.069 0.058 0.028 0.013 0.002 -0.016
Ag40 0.112 0.075 0.041 -0.004 0.029 -0.006
Ag2A 0.091 0.092 0.030 0.012 0.017 0.008
Ag45 0.067 0.055 0.028 0.011 -0.004 -0.021
Ag47 0.080 0.075 0.044 0.022 -0.013 -0.038
Ag56 0.126 0.082 0.057 0.012 0.018 0.021
Ag32 0.045 0.046 0.032 0.012 0.001 -0.003
Cl67 0.039 0.039 0.039 0.010 0.007 0.009
S69 0.058 0.058 0.058 0.014 0.011 0.013
Cl73 0.035 0.035 0.035 0.009 0.007 0.008
Cl78 0.050 0.050 0.050 0.012 0.010 0.011
Cl80 0.050 0.050 0.050 0.013 0.010 0.011
S92 0.057 0.057 0.057 0.014 0.011 0.012
S94 0.054 0.054 0.054 0.014 0.010 0.012
P97 0.075 0.075 0.075 0.019 0.014 0.016
S97 0.053 0.053 0.053 0.013 0.010 0.012
Ag2 0.052 0.038 0.026 0.007 -0.001 0.003
Ag3A 0.031 0.040 0.027 0.012 0.005 0.003
Ag4A 0.035 0.042 0.034 0.018 0.014 0.013
Ag5 0.037 0.048 0.029 0.005 0.007 0.003
Ag6 0.037 0.036 0.027 0.012 0.004 0.008
Ag10 0.036 0.048 0.025 0.001 0.002 0.004
Ag11 0.040 0.040 0.032 0.016 0.014 0.003
Ag5A 0.034 0.034 0.021 0.005 0.007 0.007
Ag6A 0.034 0.031 0.021 0.009 0.004 0.001
Ag7A 0.042 0.032 0.025 0.010 0.011 0.010
Ag8A 0.031 0.039 0.021 0.012 0.007 0.005
Ag9A 0.038 0.042 0.026 0.013 0.013 0.012
Ag0B 0.072 0.047 0.023 0.011 -0.003 -0.005
Ag1B 0.050 0.041 0.028 0.012 0.018 0.011
Ag7 0.038 0.044 0.032 0.008 0.008 0.013
Ag8 0.047 0.036 0.020 0.007 0.005 0.004
Ag9 0.054 0.040 0.029 0.005 0.007 0.002
Ag2B 0.049 0.039 0.029 0.018 0.012 0.008
Ag3B 0.047 0.040 0.036 0.021 0.011 0.007
Ag4B 0.066 0.052 0.031 0.007 0.015 -0.002
Ag5B 0.040 0.034 0.038 0.004 0.010 0.004
Ag6B 0.059 0.064 0.041 0.034 0.004 0.002
Ag7B 0.048 0.040 0.035 0.017 0.012 0.013
Ag8B 0.066 0.051 0.037 0.024 0.000 -0.003
Sb9B 0.047 0.045 0.056 0.015 0.019 0.016
Ag0C 0.058 0.050 0.044 0.020 0.019 0.023
Ag1C 0.037 0.064 0.042 0.027 0.006 0.003
Ag2C 0.085 0.045 0.032 0.015 0.004 -0.002
Ag3C 0.074 0.046 0.036 0.015 0.007 -0.008
Ag4C 0.069 0.057 0.031 0.012 0.018 0.015
Cl25 0.044 0.044 0.044 0.011 0.008 0.010
Cl26 0.044 0.044 0.044 0.011 0.009 0.010
S31 0.039 0.039 0.039 0.010 0.007 0.008
P42 0.058 0.058 0.058 0.015 0.011 0.013
Cl43 0.053 0.053 0.053 0.013 0.010 0.012
P46 0.061 0.061 0.061 0.015 0.012 0.013
P48 0.070 0.070 0.070 0.018 0.013 0.015
P49 0.072 0.072 0.072 0.018 0.014 0.016
S51 0.095 0.095 0.095 0.024 0.018 0.021
S57 0.091 0.091 0.091 0.023 0.017 0.020
S37 0.063 0.063 0.063 0.016 0.012 0.014
S38 0.063 0.063 0.063 0.016 0.012 0.014
P41 0.086 0.086 0.086 0.022 0.016 0.019
Ag5C 0.053 0.056 0.062 0.023 0.030 0.015
Ag6C 0.065 0.053 0.065 0.025 0.039 0.023
S5 0.030 0.030 0.030 0.008 0.006 0.007
S6 0.030 0.030 0.030 0.007 0.006 0.007
Cl7 0.031 0.031 0.031 0.008 0.006 0.007
Cl8 0.035 0.035 0.035 0.009 0.007 0.008
Cl9 0.036 0.036 0.036 0.009 0.007 0.008
Cl10 0.040 0.040 0.040 0.010 0.008 0.009
P11 0.031 0.031 0.031 0.008 0.006 0.007
S12 0.033 0.033 0.033 0.008 0.006 0.007
S13 0.035 0.035 0.035 0.009 0.007 0.008
P14 0.032 0.032 0.032 0.008 0.006 0.007
Cl15 0.038 0.038 0.038 0.010 0.007 0.008
S16 0.033 0.033 0.033 0.008 0.006 0.007
S17 0.038 0.038 0.038 0.009 0.007 0.008
Cl18 0.039 0.039 0.039 0.010 0.008 0.009
P19 0.038 0.038 0.038 0.010 0.007 0.008
Cl20 0.039 0.039 0.039 0.010 0.007 0.008
P21 0.035 0.035 0.035 0.009 0.007 0.008
Cl22 0.046 0.046 0.046 0.012 0.009 0.010
S2AA 0.043 0.043 0.043 0.011 0.008 0.009
S4AA 0.041 0.041 0.041 0.010 0.008 0.009
P8 0.045 0.045 0.045 0.011 0.009 0.010
S0AA 0.042 0.042 0.042 0.011 0.008 0.009
S1AA 0.050 0.050 0.050 0.012 0.009 0.011
P0AA 0.042 0.042 0.042 0.011 0.008 0.009
S3AA 0.051 0.051 0.051 0.013 0.010 0.011
S14 0.046 0.046 0.046 0.011 0.009 0.010
P15 0.048 0.048 0.048 0.012 0.009 0.010
P16 0.045 0.045 0.045 0.011 0.009 0.010
P17 0.064 0.064 0.064 0.016 0.012 0.014
P18 0.074 0.074 0.074 0.019 0.014 0.016
F23 0.065 0.065 0.065 0.016 0.012 0.014
F29 0.059 0.059 0.059 0.015 0.011 0.013
F40 0.073 0.073 0.073 0.018 0.014 0.016
F41 0.071 0.071 0.071 0.018 0.014 0.016
F44 0.079 0.079 0.079 0.020 0.015 0.017
Sb1 0.054 0.081 0.070 0.021 -0.002 -0.007
Sb2 0.125 0.073 0.069 0.004 -0.014 0.039
Sb3 0.090 0.089 0.074 0.014 -0.008 -0.002
Sb4 0.172 0.094 0.066 0.008 0.062 -0.035
S5AA 0.043 0.043 0.043 0.011 0.008 0.009
F36 0.074 0.074 0.074 0.019 0.014 0.016
F47 0.116 0.116 0.116 0.029 0.022 0.026
F63 0.101 0.101 0.101 0.025 0.019 0.022
F69 0.119 0.119 0.119 0.030 0.023 0.026
F33 0.126 0.126 0.126 0.032 0.024 0.028
F1AA 0.115 0.115 0.115 0.029 0.022 0.025
F0AA 0.128 0.128 0.128 0.032 0.024 0.028
F79 0.129 0.129 0.129 0.032 0.025 0.028
F130 0.157 0.157 0.157 0.040 0.030 0.035
F141 0.136 0.136 0.136 0.034 0.026 0.030
F157 0.141 0.141 0.141 0.035 0.027 0.031
F194 0.135 0.135 0.135 0.034 0.026 0.030
F197 0.145 0.145 0.145 0.037 0.028 0.032
C136 0.044 0.044 0.044 0.011 0.008 0.010
C141 0.047 0.047 0.047 0.012 0.009 0.010
C146 0.041 0.041 0.041 0.010 0.008 0.009
C30 0.029 0.029 0.029 0.007 0.006 0.006
C33 0.043 0.043 0.043 0.011 0.008 0.009
C34 0.029 0.029 0.029 0.007 0.006 0.006
C36 0.034 0.034 0.034 0.009 0.007 0.008
C37 0.037 0.037 0.037 0.009 0.007 0.008
C38 0.043 0.043 0.043 0.011 0.008 0.009
C39 0.034 0.034 0.034 0.008 0.006 0.007
C40 0.045 0.045 0.045 0.011 0.009 0.010
C44 0.039 0.039 0.039 0.010 0.008 0.009
C45 0.042 0.042 0.042 0.010 0.008 0.009
C46 0.039 0.039 0.039 0.010 0.008 0.009
C51 0.037 0.037 0.037 0.009 0.007 0.008
C79 0.051 0.051 0.051 0.013 0.010 0.011
C0NA 0.065 0.065 0.065 0.016 0.012 0.014
C8BA 0.071 0.071 0.071 0.018 0.014 0.015
C7BA 0.057 0.057 0.057 0.014 0.011 0.012
C6BA 0.051 0.051 0.051 0.013 0.010 0.011
C3HA 0.044 0.044 0.044 0.011 0.008 0.010
C54 0.037 0.037 0.037 0.009 0.007 0.008
C3CB 0.036 0.036 0.036 0.009 0.007 0.008
C58 0.044 0.044 0.044 0.011 0.008 0.010
C59 0.034 0.034 0.034 0.009 0.007 0.008
C61 0.049 0.049 0.049 0.012 0.009 0.011
C4HA 0.036 0.036 0.036 0.009 0.007 0.008
C64 0.039 0.039 0.039 0.010 0.007 0.008
C65 0.034 0.034 0.034 0.009 0.007 0.008
C129 0.046 0.046 0.046 0.011 0.009 0.010
C199 0.058 0.058 0.058 0.015 0.011 0.013
C135 0.052 0.052 0.052 0.013 0.010 0.011
C5BA 0.054 0.054 0.054 0.014 0.010 0.012
C75 0.039 0.039 0.039 0.010 0.007 0.009
C66 0.044 0.044 0.044 0.011 0.009 0.010
C68 0.037 0.037 0.037 0.009 0.007 0.008
C70 0.040 0.040 0.040 0.010 0.008 0.009
C98 0.043 0.043 0.043 0.011 0.008 0.009
C153 0.045 0.045 0.045 0.011 0.009 0.010
C4EA 0.042 0.042 0.042 0.011 0.008 0.009
C3EA 0.043 0.043 0.043 0.011 0.008 0.009
C42 0.043 0.043 0.043 0.011 0.008 0.009
C71 0.051 0.051 0.051 0.013 0.010 0.011
C73 0.040 0.040 0.040 0.010 0.008 0.009
C6HA 0.033 0.033 0.033 0.008 0.006 0.007
C78 0.041 0.041 0.041 0.010 0.008 0.009
C7HA 0.039 0.039 0.039 0.010 0.007 0.009
C81 0.048 0.048 0.048 0.012 0.009 0.010
C83 0.040 0.040 0.040 0.010 0.008 0.009
C84 0.039 0.039 0.039 0.010 0.007 0.009
C85 0.052 0.052 0.052 0.013 0.010 0.011
C8HA 0.046 0.046 0.046 0.011 0.009 0.010
C88 0.039 0.039 0.039 0.010 0.007 0.009
C89 0.033 0.033 0.033 0.008 0.006 0.007
C90 0.041 0.041 0.041 0.010 0.008 0.009
C91 0.047 0.047 0.047 0.012 0.009 0.010
C162 0.054 0.054 0.054 0.014 0.010 0.012
C8CA 0.077 0.077 0.077 0.019 0.015 0.017
C142 0.078 0.078 0.078 0.020 0.015 0.017
C143 0.073 0.073 0.073 0.018 0.014 0.016
C7CA 0.059 0.059 0.059 0.015 0.011 0.013
C93 0.033 0.033 0.033 0.008 0.006 0.007
C96 0.040 0.040 0.040 0.010 0.008 0.009
C9HA 0.050 0.050 0.050 0.013 0.010 0.011
C99 0.057 0.057 0.057 0.014 0.011 0.013
C100 0.042 0.042 0.042 0.010 0.008 0.009
C8EA 0.049 0.049 0.049 0.012 0.009 0.011
C7IA 0.062 0.062 0.062 0.016 0.012 0.014
C122 0.052 0.052 0.052 0.013 0.010 0.012
C63 0.043 0.043 0.043 0.011 0.008 0.009
C172 0.043 0.043 0.043 0.011 0.008 0.010
C101 0.048 0.048 0.048 0.012 0.009 0.010
C102 0.040 0.040 0.040 0.010 0.008 0.009
C103 0.060 0.060 0.060 0.015 0.012 0.013
C104 0.028 0.028 0.028 0.007 0.005 0.006
C106 0.042 0.042 0.042 0.011 0.008 0.009
C107 0.045 0.045 0.045 0.011 0.009 0.010
C108 0.058 0.058 0.058 0.015 0.011 0.013
C111 0.048 0.048 0.048 0.012 0.009 0.011
C114 0.037 0.037 0.037 0.009 0.007 0.008
C115 0.044 0.044 0.044 0.011 0.008 0.010
C116 0.036 0.036 0.036 0.009 0.007 0.008
C117 0.028 0.028 0.028 0.007 0.005 0.006
C119 0.055 0.055 0.055 0.014 0.011 0.012
C120 0.045 0.045 0.045 0.011 0.009 0.010
C123 0.047 0.047 0.047 0.012 0.009 0.010
C124 0.037 0.037 0.037 0.009 0.007 0.008
C127 0.054 0.054 0.054 0.014 0.010 0.012
C130 0.057 0.057 0.057 0.014 0.011 0.012
C131 0.058 0.058 0.058 0.015 0.011 0.013
C60 0.047 0.047 0.047 0.012 0.009 0.010
C56 0.044 0.044 0.044 0.011 0.008 0.010
C0EA 0.056 0.056 0.056 0.014 0.011 0.012
C1EA 0.059 0.059 0.059 0.015 0.011 0.013
C2EA 0.061 0.061 0.061 0.015 0.012 0.013
C132 0.051 0.051 0.051 0.013 0.010 0.011
C133 0.030 0.030 0.030 0.008 0.006 0.007
C0AA 0.055 0.055 0.055 0.014 0.011 0.012
C138 0.046 0.046 0.046 0.011 0.009 0.010
C139 0.042 0.042 0.042 0.011 0.008 0.009
C140 0.043 0.043 0.043 0.011 0.008 0.009
C144 0.038 0.038 0.038 0.010 0.007 0.008
C145 0.030 0.030 0.030 0.008 0.006 0.007
C1AA 0.046 0.046 0.046 0.012 0.009 0.010
C147 0.055 0.055 0.055 0.014 0.010 0.012
C150 0.054 0.054 0.054 0.014 0.010 0.012
C9PA 0.080 0.080 0.080 0.020 0.015 0.018
C9DA 0.088 0.088 0.088 0.022 0.017 0.019
C166 0.075 0.075 0.075 0.019 0.014 0.016
C180 0.060 0.060 0.060 0.015 0.011 0.013
C5HA 0.042 0.042 0.042 0.010 0.008 0.009
C151 0.064 0.064 0.064 0.016 0.012 0.014
C152 0.042 0.042 0.042 0.010 0.008 0.009
C154 0.052 0.052 0.052 0.013 0.010 0.011
C155 0.052 0.052 0.052 0.013 0.010 0.011
C156 0.047 0.047 0.047 0.012 0.009 0.010
C158 0.046 0.046 0.046 0.011 0.009 0.010
C159 0.048 0.048 0.048 0.012 0.009 0.010
C163 0.040 0.040 0.040 0.010 0.008 0.009
C165 0.060 0.060 0.060 0.015 0.011 0.013
C167 0.044 0.044 0.044 0.011 0.008 0.010
C175 0.059 0.059 0.059 0.015 0.011 0.013
C176 0.055 0.055 0.055 0.014 0.011 0.012
C177 0.053 0.053 0.053 0.013 0.010 0.012
C178 0.056 0.056 0.056 0.014 0.011 0.012
C182 0.068 0.068 0.068 0.017 0.013 0.015
C185 0.049 0.049 0.049 0.012 0.009 0.011
C186 0.056 0.056 0.056 0.014 0.011 0.012
C187 0.040 0.040 0.040 0.010 0.008 0.009
C188 0.055 0.055 0.055 0.014 0.011 0.012
C190 0.047 0.047 0.047 0.012 0.009 0.010
C192 0.036 0.036 0.036 0.009 0.007 0.008
C193 0.049 0.049 0.049 0.012 0.009 0.011
C196 0.057 0.057 0.057 0.014 0.011 0.013
F9 0.081 0.081 0.081 0.020 0.016 0.018
C2GA 0.026 0.026 0.026 0.006 0.005 0.006
C278 0.096 0.096 0.096 0.024 0.018 0.021
C7PA 0.130 0.130 0.130 0.033 0.025 0.028
C8PA 0.106 0.106 0.106 0.027 0.020 0.023
C1CB 0.127 0.127 0.127 0.032 0.024 0.028
C276 0.107 0.107 0.107 0.027 0.020 0.023
C43 0.051 0.051 0.051 0.013 0.010 0.011
C48 0.058 0.058 0.058 0.015 0.011 0.013
C49 0.047 0.047 0.047 0.012 0.009 0.010
C50 0.047 0.047 0.047 0.012 0.009 0.010
C8AA 0.048 0.048 0.048 0.012 0.009 0.011
C2CA 0.065 0.065 0.065 0.016 0.012 0.014
C6AA 0.035 0.035 0.035 0.009 0.007 0.008
C3BA 0.055 0.055 0.055 0.014 0.011 0.012
C7AA 0.050 0.050 0.050 0.013 0.010 0.011
C67 0.058 0.058 0.058 0.015 0.011 0.013
C1BA 0.058 0.058 0.058 0.015 0.011 0.013
C1CA 0.067 0.067 0.067 0.017 0.013 0.015
C76 0.048 0.048 0.048 0.012 0.009 0.010
C77 0.046 0.046 0.046 0.012 0.009 0.010
C5CA 0.076 0.076 0.076 0.019 0.015 0.017
C9FA 0.045 0.045 0.045 0.011 0.009 0.010
C87 0.049 0.049 0.049 0.012 0.009 0.011
C8FA 0.049 0.049 0.049 0.012 0.009 0.011
C94 0.060 0.060 0.060 0.015 0.011 0.013
C95 0.053 0.053 0.053 0.013 0.010 0.012
C0CA 0.042 0.042 0.042 0.011 0.008 0.009
C2AA 0.041 0.041 0.041 0.010 0.008 0.009
C8DA 0.066 0.066 0.066 0.017 0.013 0.014
C7GA 0.043 0.043 0.043 0.011 0.008 0.009
C9AA 0.046 0.046 0.046 0.012 0.009 0.010
C4AA 0.050 0.050 0.050 0.013 0.010 0.011
C110 0.047 0.047 0.047 0.012 0.009 0.010
C8BB 0.062 0.062 0.062 0.016 0.012 0.014
C113 0.059 0.059 0.059 0.015 0.011 0.013
C3GA 0.057 0.057 0.057 0.014 0.011 0.013
C3CA 0.088 0.088 0.088 0.022 0.017 0.019
C0BA 0.053 0.053 0.053 0.013 0.010 0.012
F123 0.140 0.140 0.140 0.035 0.027 0.031
C4GA 0.057 0.057 0.057 0.014 0.011 0.012
C125 0.074 0.074 0.074 0.019 0.014 0.016
C126 0.054 0.054 0.054 0.014 0.010 0.012
C3AA 0.054 0.054 0.054 0.014 0.010 0.012
C7EA 0.049 0.049 0.049 0.012 0.009 0.011
C4BA 0.059 0.059 0.059 0.015 0.011 0.013
C6GA 0.059 0.059 0.059 0.015 0.011 0.013
C7FA 0.070 0.070 0.070 0.018 0.013 0.015
C5EA 0.060 0.060 0.060 0.015 0.011 0.013
C6IA 0.062 0.062 0.062 0.016 0.012 0.014
C9UA 0.072 0.072 0.072 0.018 0.014 0.016
C234 0.105 0.105 0.105 0.026 0.020 0.023
C248 0.079 0.079 0.079 0.020 0.015 0.017
C8UA 0.060 0.060 0.060 0.015 0.012 0.013
C4CA 0.075 0.075 0.075 0.019 0.014 0.016
F140 0.142 0.142 0.142 0.036 0.027 0.031
C3FA 0.047 0.047 0.047 0.012 0.009 0.010
C5FA 0.054 0.054 0.054 0.014 0.010 0.012
C2KA 0.055 0.055 0.055 0.014 0.011 0.012
C9QA 0.072 0.072 0.072 0.018 0.014 0.016
C1KA 0.072 0.072 0.072 0.018 0.014 0.016
C4FA 0.049 0.049 0.049 0.012 0.009 0.011
C1GA 0.069 0.069 0.069 0.017 0.013 0.015
C148 0.082 0.082 0.082 0.021 0.016 0.018
C0GA 0.061 0.061 0.061 0.015 0.012 0.013
C5GA 0.055 0.055 0.055 0.014 0.011 0.012
C6EA 0.051 0.051 0.051 0.013 0.010 0.011
C157 0.066 0.066 0.066 0.017 0.013 0.014
C5DA 0.056 0.056 0.056 0.014 0.011 0.012
C1DA 0.059 0.059 0.059 0.015 0.011 0.013
C2DA 0.060 0.060 0.060 0.015 0.012 0.013
C3DA 0.055 0.055 0.055 0.014 0.010 0.012
C4DA 0.055 0.055 0.055 0.014 0.011 0.012
C6DA 0.067 0.067 0.067 0.017 0.013 0.015
C5AA 0.055 0.055 0.055 0.014 0.011 0.012
C9CA 0.054 0.054 0.054 0.013 0.010 0.012
C164 0.062 0.062 0.062 0.016 0.012 0.014
C9BA 0.097 0.097 0.097 0.024 0.019 0.021
C169 0.055 0.055 0.055 0.014 0.011 0.012
C170 0.063 0.063 0.063 0.016 0.012 0.014
C9SA 0.091 0.091 0.091 0.023 0.017 0.020
C0TA 0.101 0.101 0.101 0.025 0.019 0.022
C1TA 0.087 0.087 0.087 0.022 0.017 0.019
C2TA 0.085 0.085 0.085 0.021 0.016 0.019
C6FA 0.070 0.070 0.070 0.018 0.013 0.015
C171 0.062 0.062 0.062 0.016 0.012 0.014
C2BA 0.055 0.055 0.055 0.014 0.011 0.012
C1FA 0.080 0.080 0.080 0.020 0.015 0.018
C7DA 0.074 0.074 0.074 0.019 0.014 0.016
C179 0.061 0.061 0.061 0.015 0.012 0.013
C183 0.051 0.051 0.051 0.013 0.010 0.011
C198 0.069 0.069 0.069 0.017 0.013 0.015
C118 0.079 0.079 0.079 0.020 0.015 0.017
C4QA 0.100 0.100 0.100 0.025 0.019 0.022
C5QA 0.081 0.081 0.081 0.020 0.015 0.018
C4JA 0.071 0.071 0.071 0.018 0.014 0.015
C6CA 0.095 0.095 0.095 0.024 0.018 0.021
C0DA 0.068 0.068 0.068 0.017 0.013 0.015
C189 0.063 0.063 0.063 0.016 0.012 0.014
C2FA 0.085 0.085 0.085 0.021 0.016 0.019
C194 0.061 0.061 0.061 0.015 0.012 0.013
C195 0.062 0.062 0.062 0.016 0.012 0.014
F2AA 0.123 0.123 0.123 0.031 0.024 0.027
C200 0.067 0.067 0.067 0.017 0.013 0.015
C5IA 0.048 0.048 0.048 0.012 0.009 0.011
C0VA 0.058 0.058 0.058 0.014 0.011 0.013
C1VA 0.078 0.078 0.078 0.020 0.015 0.017
C280 0.087 0.087 0.087 0.022 0.017 0.019
C2VA 0.090 0.090 0.090 0.023 0.017 0.020
C3VA 0.079 0.079 0.079 0.020 0.015 0.017
C7LA 0.059 0.059 0.059 0.015 0.011 0.013
C2OA 0.048 0.048 0.048 0.012 0.009 0.010
C52 0.053 0.053 0.053 0.013 0.010 0.012
C62 0.066 0.066 0.066 0.016 0.013 0.014
C3NA 0.059 0.059 0.059 0.015 0.011 0.013
C4KA 0.054 0.054 0.054 0.014 0.010 0.012
C69 0.061 0.061 0.061 0.015 0.012 0.013
C5KA 0.052 0.052 0.052 0.013 0.010 0.011
C74 0.050 0.050 0.050 0.013 0.010 0.011
C5NA 0.063 0.063 0.063 0.016 0.012 0.014
C0MA 0.071 0.071 0.071 0.018 0.014 0.016
C80 0.072 0.072 0.072 0.018 0.014 0.016
C86 0.065 0.065 0.065 0.016 0.012 0.014
C8IA 0.063 0.063 0.063 0.016 0.012 0.014
C9EA 0.041 0.041 0.041 0.010 0.008 0.009
C9IA 0.056 0.056 0.056 0.014 0.011 0.012
C0JA 0.063 0.063 0.063 0.016 0.012 0.014
C4VA 0.068 0.068 0.068 0.017 0.013 0.015
C0FA 0.055 0.055 0.055 0.014 0.011 0.012
C4NA 0.058 0.058 0.058 0.015 0.011 0.013
C7NA 0.068 0.068 0.068 0.017 0.013 0.015
C6KA 0.052 0.052 0.052 0.013 0.010 0.011
C1MA 0.065 0.065 0.065 0.016 0.012 0.014
C97 0.074 0.074 0.074 0.019 0.014 0.016
C9LA 0.061 0.061 0.061 0.015 0.012 0.013
C0IA 0.063 0.063 0.063 0.016 0.012 0.014
C8GA 0.056 0.056 0.056 0.014 0.011 0.012
C9KA 0.053 0.053 0.053 0.013 0.010 0.012
C105 0.048 0.048 0.048 0.012 0.009 0.010
C3KA 0.057 0.057 0.057 0.014 0.011 0.012
C3LA 0.077 0.077 0.077 0.019 0.015 0.017
C1LA 0.056 0.056 0.056 0.014 0.011 0.012
C6NA 0.071 0.071 0.071 0.018 0.014 0.016
C9NA 0.070 0.070 0.070 0.018 0.013 0.015
C3MA 0.093 0.093 0.093 0.023 0.018 0.020
C7JA 0.054 0.054 0.054 0.014 0.010 0.012
C3IA 0.075 0.075 0.075 0.019 0.014 0.016
C5LA 0.089 0.089 0.089 0.022 0.017 0.019
C3WA 0.087 0.087 0.087 0.022 0.017 0.019
C274 0.119 0.119 0.119 0.030 0.023 0.026
C264 0.147 0.147 0.147 0.037 0.028 0.032
C213 0.123 0.123 0.123 0.031 0.024 0.027
C121 0.082 0.082 0.082 0.021 0.016 0.018
C57 0.076 0.076 0.076 0.019 0.015 0.017
C2IA 0.093 0.093 0.093 0.023 0.018 0.020
C5WA 0.154 0.154 0.154 0.039 0.030 0.034
C4WA 0.116 0.116 0.116 0.029 0.022 0.025
C168 0.106 0.106 0.106 0.027 0.020 0.023
C3OA 0.065 0.065 0.065 0.016 0.012 0.014
C8NA 0.067 0.067 0.067 0.017 0.013 0.015
C4LA 0.076 0.076 0.076 0.019 0.015 0.017
C128 0.069 0.069 0.069 0.017 0.013 0.015
C0OA 0.065 0.065 0.065 0.016 0.012 0.014
C7KA 0.065 0.065 0.065 0.016 0.013 0.014
C0A 0.095 0.095 0.095 0.024 0.018 0.021
C134 0.066 0.066 0.066 0.017 0.013 0.015
C8LA 0.059 0.059 0.059 0.015 0.011 0.013
C2HA 0.063 0.063 0.063 0.016 0.012 0.014
C4OA 0.074 0.074 0.074 0.019 0.014 0.016
C1IA 0.070 0.070 0.070 0.018 0.013 0.015
C2LA 0.075 0.075 0.075 0.019 0.014 0.016
C2NA 0.067 0.067 0.067 0.017 0.013 0.015
C149 0.088 0.088 0.088 0.022 0.017 0.019
C9MA 0.069 0.069 0.069 0.017 0.013 0.015
C9GA 0.083 0.083 0.083 0.021 0.016 0.018
C6LA 0.080 0.080 0.080 0.020 0.015 0.018
C281 0.112 0.112 0.112 0.028 0.021 0.025
C7YA 0.144 0.144 0.144 0.036 0.028 0.032
C6YA 0.122 0.122 0.122 0.031 0.023 0.027
C5YA 0.125 0.125 0.125 0.032 0.024 0.027
C4YA 0.135 0.135 0.135 0.034 0.026 0.030
C0HA 0.070 0.070 0.070 0.018 0.013 0.015
C160 0.110 0.110 0.110 0.028 0.021 0.024
C0LA 0.059 0.059 0.059 0.015 0.011 0.013
C4MA 0.059 0.059 0.059 0.015 0.011 0.013
C5JA 0.065 0.065 0.065 0.016 0.012 0.014
C109 0.074 0.074 0.074 0.019 0.014 0.016
C1RA 0.084 0.084 0.084 0.021 0.016 0.019
C214 0.111 0.111 0.111 0.028 0.021 0.024
C137 0.105 0.105 0.105 0.026 0.020 0.023
C6JA 0.077 0.077 0.077 0.019 0.015 0.017
C7MA 0.062 0.062 0.062 0.016 0.012 0.014
C8JA 0.080 0.080 0.080 0.020 0.015 0.018
C2JA 0.093 0.093 0.093 0.023 0.018 0.020
C9JA 0.076 0.076 0.076 0.019 0.015 0.017
C173 0.100 0.100 0.100 0.025 0.019 0.022
C174 0.070 0.070 0.070 0.018 0.013 0.015
C1OA 0.088 0.088 0.088 0.022 0.017 0.019
C5OA 0.083 0.083 0.083 0.021 0.016 0.018
C2MA 0.074 0.074 0.074 0.019 0.014 0.016
C181 0.046 0.046 0.046 0.012 0.009 0.010
C1NA 0.052 0.052 0.052 0.013 0.010 0.011
C8KA 0.080 0.080 0.080 0.020 0.015 0.017
C9WA 0.076 0.076 0.076 0.019 0.015 0.017
C1A 0.076 0.076 0.076 0.019 0.015 0.017
C8MA 0.075 0.075 0.075 0.019 0.014 0.016
C191 0.081 0.081 0.081 0.020 0.015 0.018
C0KA 0.084 0.084 0.084 0.021 0.016 0.019
C1JA 0.065 0.065 0.065 0.016 0.012 0.014
C5ZA 0.094 0.094 0.094 0.024 0.018 0.021
C6ZA 0.116 0.116 0.116 0.029 0.022 0.025
C201 0.149 0.149 0.149 0.037 0.029 0.033
C7ZA 0.153 0.153 0.153 0.039 0.029 0.034
C4ZA 0.103 0.103 0.103 0.026 0.020 0.023
C3JA 0.098 0.098 0.098 0.025 0.019 0.022
C5MA 0.075 0.075 0.075 0.019 0.014 0.017
C197 0.072 0.072 0.072 0.018 0.014 0.016
C6MA 0.067 0.067 0.067 0.017 0.013 0.015
C1HA 0.080 0.080 0.080 0.020 0.015 0.018
C4IA 0.066 0.066 0.066 0.017 0.013 0.014
C6VA 0.058 0.058 0.058 0.014 0.011 0.013
C0QA 0.064 0.064 0.064 0.016 0.012 0.014
C2QA 0.071 0.071 0.071 0.018 0.014 0.015
C9TA 0.060 0.060 0.060 0.015 0.011 0.013
F68 0.117 0.117 0.117 0.029 0.022 0.026
C7VA 0.054 0.054 0.054 0.014 0.010 0.012
C8QA 0.088 0.088 0.088 0.022 0.017 0.019
C82 0.065 0.065 0.065 0.016 0.013 0.014
C5SA 0.080 0.080 0.080 0.020 0.015 0.017
C1QA 0.070 0.070 0.070 0.018 0.013 0.015
C4PA 0.081 0.081 0.081 0.020 0.016 0.018
C7OA 0.069 0.069 0.069 0.017 0.013 0.015
C92 0.086 0.086 0.086 0.022 0.016 0.019
F101 0.161 0.161 0.161 0.040 0.031 0.035
C1SA 0.064 0.064 0.064 0.016 0.012 0.014
C0WA 0.079 0.079 0.079 0.020 0.015 0.017
C3PA 0.093 0.093 0.093 0.023 0.018 0.020
C2UA 0.067 0.067 0.067 0.017 0.013 0.015
C5TA 0.054 0.054 0.054 0.014 0.010 0.012
C3UA 0.077 0.077 0.077 0.019 0.015 0.017
C2SA 0.077 0.077 0.077 0.019 0.015 0.017
C208 0.087 0.087 0.087 0.022 0.017 0.019
C253 0.106 0.106 0.106 0.027 0.020 0.023
C3SA 0.106 0.106 0.106 0.027 0.020 0.023
C4AB 0.101 0.101 0.101 0.025 0.019 0.022
C3AB 0.109 0.109 0.109 0.027 0.021 0.024
C3QA 0.061 0.061 0.061 0.015 0.012 0.013
C9RA 0.077 0.077 0.077 0.019 0.015 0.017
C7UA 0.072 0.072 0.072 0.018 0.014 0.016
C7TA 0.067 0.067 0.067 0.017 0.013 0.015
C6SA 0.078 0.078 0.078 0.020 0.015 0.017
C220 0.108 0.108 0.108 0.027 0.021 0.024
C5AB 0.106 0.106 0.106 0.027 0.020 0.023
C6AB 0.114 0.114 0.114 0.029 0.022 0.025
C283 0.107 0.107 0.107 0.027 0.021 0.024
C7SA 0.088 0.088 0.088 0.022 0.017 0.019
C8RA 0.082 0.082 0.082 0.021 0.016 0.018
C6RA 0.075 0.075 0.075 0.019 0.014 0.016
C5VA 0.052 0.052 0.052 0.013 0.010 0.011
C9OA 0.073 0.073 0.073 0.018 0.014 0.016
C4RA 0.076 0.076 0.076 0.019 0.015 0.017
C1PA 0.094 0.094 0.094 0.024 0.018 0.021
C7RA 0.083 0.083 0.083 0.021 0.016 0.018
C6QA 0.080 0.080 0.080 0.020 0.015 0.018
C4TA 0.079 0.079 0.079 0.020 0.015 0.017
C0PA 0.065 0.065 0.065 0.016 0.013 0.014
C6WA 0.099 0.099 0.099 0.025 0.019 0.022
C6PA 0.092 0.092 0.092 0.023 0.018 0.020
C1WA 0.068 0.068 0.068 0.017 0.013 0.015
C9B 0.081 0.081 0.081 0.020 0.016 0.018
C7WA 0.097 0.097 0.097 0.024 0.019 0.021
C3RA 0.074 0.074 0.074 0.019 0.014 0.016
C2PA 0.080 0.080 0.080 0.020 0.015 0.017
C6OA 0.091 0.091 0.091 0.023 0.017 0.020
C3TA 0.080 0.080 0.080 0.020 0.015 0.017
C7QA 0.089 0.089 0.089 0.022 0.017 0.020
C8OA 0.074 0.074 0.074 0.019 0.014 0.016
C9VA 0.078 0.078 0.078 0.020 0.015 0.017
C8SA 0.092 0.092 0.092 0.023 0.018 0.020
C8AB 0.151 0.151 0.151 0.038 0.029 0.033
C9AB 0.157 0.157 0.157 0.039 0.030 0.034
C0BB 0.137 0.137 0.137 0.034 0.026 0.030
C1BB 0.137 0.137 0.137 0.034 0.026 0.030
C7AB 0.137 0.137 0.137 0.034 0.026 0.030
C1UA 0.096 0.096 0.096 0.024 0.018 0.021
C4SA 0.084 0.084 0.084 0.021 0.016 0.018
C5UA 0.083 0.083 0.083 0.021 0.016 0.018
C2RA 0.070 0.070 0.070 0.018 0.013 0.015
C0RA 0.074 0.074 0.074 0.019 0.014 0.016
C6TA 0.074 0.074 0.074 0.019 0.014 0.016
C5PA 0.076 0.076 0.076 0.019 0.015 0.017
C8TA 0.065 0.065 0.065 0.016 0.013 0.014
C5RA 0.082 0.082 0.082 0.021 0.016 0.018
C 0.080 0.080 0.080 0.020 0.015 0.017
C0UA 0.074 0.074 0.074 0.019 0.014 0.016
C8VA 0.067 0.067 0.067 0.017 0.013 0.015
C6UA 0.095 0.095 0.095 0.024 0.018 0.021
C0SA 0.107 0.107 0.107 0.027 0.020 0.023
C2WA 0.064 0.064 0.064 0.016 0.012 0.014
C4UA 0.085 0.085 0.085 0.021 0.016 0.019
C8WA 0.095 0.095 0.095 0.024 0.018 0.021
F3AA 0.219 0.219 0.219 0.055 0.042 0.048
F199 0.175 0.175 0.175 0.044 0.034 0.038
C202 0.086 0.086 0.086 0.022 0.017 0.019
C203 0.084 0.084 0.084 0.021 0.016 0.018
C204 0.081 0.081 0.081 0.020 0.016 0.018
C206 0.087 0.087 0.087 0.022 0.017 0.019
C207 0.076 0.076 0.076 0.019 0.015 0.017
C211 0.096 0.096 0.096 0.024 0.018 0.021
C212 0.082 0.082 0.082 0.020 0.016 0.018
C217 0.093 0.093 0.093 0.023 0.018 0.020
C218 0.087 0.087 0.087 0.022 0.017 0.019
C219 0.093 0.093 0.093 0.023 0.018 0.020
C222 0.075 0.075 0.075 0.019 0.014 0.017
C7C 0.103 0.103 0.103 0.026 0.020 0.023
C229 0.101 0.101 0.101 0.025 0.019 0.022
C232 0.092 0.092 0.092 0.023 0.018 0.020
F233 0.179 0.179 0.179 0.045 0.034 0.039
F236 0.187 0.187 0.187 0.047 0.036 0.041
C237 0.092 0.092 0.092 0.023 0.018 0.020
C8C 0.076 0.076 0.076 0.019 0.014 0.017
C242 0.107 0.107 0.107 0.027 0.020 0.023
C243 0.106 0.106 0.106 0.027 0.020 0.023
C0YA 0.162 0.162 0.162 0.041 0.031 0.036
C3YA 0.189 0.189 0.189 0.048 0.036 0.042
C1YA 0.122 0.122 0.122 0.031 0.023 0.027
C2YA 0.129 0.129 0.129 0.033 0.025 0.028
C263 0.106 0.106 0.106 0.027 0.020 0.023
C245 0.084 0.084 0.084 0.021 0.016 0.019
C246 0.119 0.119 0.119 0.030 0.023 0.026
C247 0.077 0.077 0.077 0.019 0.015 0.017
C250 0.090 0.090 0.090 0.023 0.017 0.020
C252 0.087 0.087 0.087 0.022 0.017 0.019
C257 0.103 0.103 0.103 0.026 0.020 0.023
C258 0.079 0.079 0.079 0.020 0.015 0.017
C259 0.109 0.109 0.109 0.027 0.021 0.024
F260 0.183 0.183 0.183 0.046 0.035 0.040
C262 0.101 0.101 0.101 0.025 0.019 0.022
C265 0.101 0.101 0.101 0.025 0.019 0.022
C268 0.123 0.123 0.123 0.031 0.024 0.027
C271 0.076 0.076 0.076 0.019 0.015 0.017
C273 0.112 0.112 0.112 0.028 0.022 0.025
C275 0.118 0.118 0.118 0.030 0.023 0.026
C277 0.107 0.107 0.107 0.027 0.020 0.023
C282 0.157 0.157 0.157 0.039 0.030 0.034
C284 0.102 0.102 0.102 0.026 0.019 0.022
C285 0.085 0.085 0.085 0.021 0.016 0.019
C225 0.116 0.116 0.116 0.029 0.022 0.025
C9ZA 0.136 0.136 0.136 0.034 0.026 0.030
C249 0.151 0.151 0.151 0.038 0.029 0.033
C0AB 0.163 0.163 0.163 0.041 0.031 0.036
C8ZA 0.116 0.116 0.116 0.029 0.022 0.025
C286 0.103 0.103 0.103 0.026 0.020 0.023
C290 0.079 0.079 0.079 0.020 0.015 0.017
C289 0.099 0.099 0.099 0.025 0.019 0.022
C300 0.115 0.115 0.115 0.029 0.022 0.025
C184 0.099 0.099 0.099 0.025 0.019 0.022
C210 0.078 0.078 0.078 0.020 0.015 0.017
C291 0.087 0.087 0.087 0.022 0.017 0.019
C298 0.090 0.090 0.090 0.023 0.017 0.020
C4BB 0.093 0.093 0.093 0.023 0.018 0.020
C1AB 0.096 0.096 0.096 0.024 0.018 0.021
C7BB 0.093 0.093 0.093 0.023 0.018 0.020
C2XA 0.103 0.103 0.103 0.026 0.020 0.023
C112 0.093 0.093 0.093 0.023 0.018 0.020
C6BB 0.098 0.098 0.098 0.025 0.019 0.021
C5BB 0.100 0.100 0.100 0.025 0.019 0.022
C2ZA 0.146 0.146 0.146 0.037 0.028 0.032
C2AB 0.100 0.100 0.100 0.025 0.019 0.022
C7XA 0.121 0.121 0.121 0.030 0.023 0.026
C2BB 0.093 0.093 0.093 0.023 0.018 0.020
C9YA 0.156 0.156 0.156 0.039 0.030 0.034
C0ZA 0.174 0.174 0.174 0.044 0.033 0.038
C6XA 0.118 0.118 0.118 0.030 0.023 0.026
C3XA 0.155 0.155 0.155 0.039 0.030 0.034
C1ZA 0.141 0.141 0.141 0.036 0.027 0.031
C4XA 0.117 0.117 0.117 0.029 0.022 0.026
C0XA 0.136 0.136 0.136 0.034 0.026 0.030
C1XA 0.140 0.140 0.140 0.035 0.027 0.031
C8YA 0.109 0.109 0.109 0.027 0.021 0.024
C3BB 0.120 0.120 0.120 0.030 0.023 0.026
C5XA 0.127 0.127 0.127 0.032 0.024 0.028
C3ZA 0.178 0.178 0.178 0.045 0.034 0.039
C209 0.171 0.171 0.171 0.043 0.033 0.038
C9XA 0.162 0.162 0.162 0.041 0.031 0.036
C8XA 0.176 0.176 0.176 0.044 0.034 0.039
Cl3A 0.154 0.154 0.154 0.039 0.030 0.034
Cl0A 0.249 0.249 0.249 0.063 0.048 0.055
C9BB 0.181 0.181 0.181 0.046 0.035 0.040
Sb0A 0.196 0.251 0.393 0.007 0.069 0.059
F152 0.291 0.291 0.291 0.073 0.056 0.064
F158 0.386 0.386 0.386 0.097 0.074 0.085
F190 0.292 0.292 0.292 0.073 0.056 0.064
F219 0.410 0.410 0.410 0.103 0.079 0.090
F276 0.560 0.560 0.560 0.141 0.107 0.123
F55 0.156 0.156 0.156 0.039 0.030 0.034
C2CB 0.088 0.088 0.088 0.022 0.017 0.019
F218 0.383 0.383 0.383 0.096 0.073 0.084
Cl2A 0.267 0.267 0.267 0.067 0.051 0.059
Cl 0.361 0.361 0.361 0.091 0.069 0.079
C344 0.222 0.222 0.222 0.056 0.043 0.049

loop_
_atom_type_symbol
_atom_type_description
_atom_type_scat_dispersion_real
_atom_type_scat_dispersion_imag
_atom_type_scat_source
C C 0.0033 0.0016 'International Tables Vol C Tables 4.2.6.8 and 6.1.1.4'
H H 0.0000 0.0000 'International Tables Vol C Tables 4.2.6.8 and 6.1.1.4'
Ag Ag -0.8971 1.1015 'International Tables Vol C Tables 4.2.6.8 and 6.1.1.4'
Cl Cl 0.1484 0.1585 'International Tables Vol C Tables 4.2.6.8 and 6.1.1.4'
F F 0.0171 0.0103 'International Tables Vol C Tables 4.2.6.8 and 6.1.1.4'
P P 0.1023 0.0942 'International Tables Vol C Tables 4.2.6.8 and 6.1.1.4'
S S 0.1246 0.1234 'International Tables Vol C Tables 4.2.6.8 and 6.1.1.4'
Sb Sb -0.5866 1.5461 'International Tables Vol C Tables 4.2.6.8 and 6.1.1.4'

loop_
_geom_angle_atom_site_label_1
_geom_angle_atom_site_label_2
_geom_angle_atom_site_label_3
_geom_angle
Ag0O Ag02 Ag0Q 63.96(5)
Ag0O Ag02 Ag4 63.68(5)
Ag0O Ag02 Ag1A 118.40(7)
Ag0O Ag02 Ag27 174.49(8)
Ag0P Ag02 Ag0O 117.50(6)
Ag0P Ag02 Ag0Q 63.69(5)
Ag0P Ag02 Ag1E 115.35(7)
Ag0P Ag02 Ag4 175.15(8)
Ag0P Ag02 Ag1A 59.88(6)
Ag0P Ag02 Ag27 62.79(6)
Ag0P Ag02 Ag45 117.16(7)
Ag0Q Ag02 Ag27 119.30(6)
Ag0U Ag02 Ag0O 65.37(6)
Ag0U Ag02 Ag0P 114.55(7)
Ag0U Ag02 Ag0Q 62.63(6)
Ag0U Ag02 Ag1E 62.20(6)
Ag0U Ag02 Ag3 117.04(7)
Ag0U Ag02 Ag4 61.24(6)
Ag0U Ag02 Ag0A 179.73(7)
Ag0U Ag02 Ag1A 64.01(6)
Ag0U Ag02 Ag27 119.87(7)
Ag0U Ag02 Ag45 115.43(8)
Ag0U Ag02 Ag32 115.48(6)
Ag1E Ag02 Ag0O 116.40(7)
Ag1E Ag02 Ag0Q 115.50(7)
Ag1E Ag02 Ag4 61.00(6)
Ag1E Ag02 Ag1A 64.67(6)
Ag1E Ag02 Ag27 66.88(7)
Ag1E Ag02 Ag45 62.32(7)
Ag3 Ag02 Ag0O 63.36(5)
Ag3 Ag02 Ag0P 120.10(8)
Ag3 Ag02 Ag0Q 118.80(6)
Ag3 Ag02 Ag1E 114.27(7)
Ag3 Ag02 Ag4 64.75(6)
Ag3 Ag02 Ag1A 178.16(7)
Ag3 Ag02 Ag27 111.46(7)
Ag3 Ag02 Ag45 62.76(6)
Ag4 Ag02 Ag0Q 114.33(7)
Ag4 Ag02 Ag1A 115.29(8)
Ag4 Ag02 Ag27 116.54(6)
Ag0A Ag02 Ag0O 114.82(7)
Ag0A Ag02 Ag0P 65.21(6)
Ag0A Ag02 Ag0Q 117.25(7)
Ag0A Ag02 Ag1E 117.77(7)
Ag0A Ag02 Ag3 63.23(6)
Ag0A Ag02 Ag4 119.00(7)
Ag0A Ag02 Ag1A 115.73(7)
Ag0A Ag02 Ag27 59.95(6)
Ag0A Ag02 Ag45 64.69(7)
Ag1A Ag02 Ag0Q 62.97(6)
Ag1A Ag02 Ag27 66.80(6)
Ag45 Ag02 Ag0O 116.47(6)
Ag45 Ag02 Ag0Q 177.81(9)
Ag45 Ag02 Ag4 64.65(6)
Ag45 Ag02 Ag1A 115.49(7)
Ag45 Ag02 Ag27 60.46(5)
Ag32 Ag02 Ag0O 61.30(6)
Ag32 Ag02 Ag0P 66.04(6)
Ag32 Ag02 Ag0Q 63.03(6)
Ag32 Ag02 Ag1E 177.55(8)
Ag32 Ag02 Ag3 65.78(6)
Ag32 Ag02 Ag4 117.49(6)
Ag32 Ag02 Ag0A 64.56(6)
Ag32 Ag02 Ag1A 115.35(6)
Ag32 Ag02 Ag27 115.48(7)
Ag32 Ag02 Ag45 119.14(8)
S2F Ag0N Ag19 127.48(15)
S2F Ag0N Cl67 93.00(18)
S2F Ag0N Cl73 81.94(17)
P2P Ag0N Ag19 85.57(16)
P2P Ag0N S2F 146.2(2)
P2P Ag0N Cl67 115.55(19)
P2P Ag0N Cl73 119.12(18)
Cl67 Ag0N Ag19 53.78(12)
Cl67 Ag0N Cl73 79.57(15)
Cl73 Ag0N Ag19 55.46(12)
Ag02 Ag0O Ag0Q 59.01(5)
Ag02 Ag0O Ag0U 56.33(6)
Ag02 Ag0O Ag1H 107.29(6)
Ag02 Ag0O Ag1K 102.51(7)
Ag02 Ag0O Ag3 58.05(5)
Ag02 Ag0O Ag4 58.27(5)
Ag02 Ag0O Ag32 58.64(6)
Ag0Q Ag0O Ag1H 165.99(7)
Ag0Q Ag0O Ag1K 117.49(8)
Ag0U Ag0O Ag0Q 58.18(6)
Ag0U Ag0O Ag1H 113.02(8)
Ag0U Ag0O Ag1K 158.37(7)
Ag1H Ag0O Ag1K 66.09(7)
Ag3 Ag0O Ag0Q 110.00(7)
Ag3 Ag0O Ag0U 105.32(7)
Ag3 Ag0O Ag1H 59.91(6)
Ag3 Ag0O Ag1K 54.51(6)
Ag3 Ag0O Ag4 61.08(7)
Ag4 Ag0O Ag0Q 106.17(7)
Ag4 Ag0O Ag0U 56.70(6)
Ag4 Ag0O Ag1H 61.00(6)
Ag4 Ag0O Ag1K 110.40(7)
Ag32 Ag0O Ag0Q 60.43(6)
Ag32 Ag0O Ag0U 105.86(7)
Ag32 Ag0O Ag1H 116.73(8)
Ag32 Ag0O Ag1K 59.98(6)
Ag32 Ag0O Ag3 62.90(6)
Ag32 Ag0O Ag4 110.45(7)
Cl26 Ag0O Ag02 149.26(16)
Cl26 Ag0O Ag0Q 120.80(14)
Cl26 Ag0O Ag0U 95.98(15)
Cl26 Ag0O Ag1H 68.88(14)
Cl26 Ag0O Ag1K 103.20(15)
Cl26 Ag0O Ag3 128.74(14)
Cl26 Ag0O Ag4 96.75(15)
Cl26 Ag0O Ag32 151.48(16)
Ag02 Ag0P Ag0Q 59.27(5)
Ag02 Ag0P Ag17 110.84(6)
Ag02 Ag0P Ag0A 57.11(6)
Ag02 Ag0P Ag1A 60.54(6)
Ag02 Ag0P Ag27 60.47(5)
Ag02 Ag0P Ag32 56.44(5)
Ag0Q Ag0P Ag17 58.93(6)
Ag0Q Ag0P Ag0A 107.06(7)
Ag0Q Ag0P Ag32 58.55(6)
S2Q Ag0P Ag02 147.93(15)
S2Q Ag0P Ag0Q 108.14(15)
S2Q Ag0P Ag17 49.21(14)
S2Q Ag0P Ag0A 106.93(16)
S2Q Ag0P Ag1A 143.61(16)
S2Q Ag0P Ag27 138.22(15)
S2Q Ag0P Ag32 91.55(15)
S2Q Ag0P Cl78 102.08(19)
Ag0A Ag0P Ag17 119.66(8)
Ag0A Ag0P Ag32 58.74(5)
Ag1A Ag0P Ag0Q 61.61(6)
Ag1A Ag0P Ag17 110.34(8)
Ag1A Ag0P Ag0A 109.44(8)
Ag1A Ag0P Ag27 66.15(7)
Ag1A Ag0P Ag32 107.94(7)
Ag27 Ag0P Ag0Q 113.41(8)
Ag27 Ag0P Ag17 171.31(8)
Ag27 Ag0P Ag0A 56.81(6)
Ag27 Ag0P Ag32 106.08(7)
Ag32 Ag0P Ag17 66.88(6)
Cl78 Ag0P Ag02 109.06(14)
Cl78 Ag0P Ag0Q 124.92(15)
Cl78 Ag0P Ag17 130.23(14)
Cl78 Ag0P Ag0A 106.54(14)
Cl78 Ag0P Ag1A 66.63(14)
Cl78 Ag0P Ag27 56.69(13)
Cl78 Ag0P Ag32 162.77(14)
Ag02 Ag0Q Ag0O 57.02(5)
Ag02 Ag0Q Ag0P 57.04(5)
Ag02 Ag0Q Ag0U 56.63(6)
Ag02 Ag0Q Ag0W 112.17(7)
Ag02 Ag0Q Ag17 112.17(8)
Ag02 Ag0Q Ag1A 57.85(5)
Ag02 Ag0Q Ag32 56.79(5)
Ag0O Ag0Q Ag0W 71.89(6)
Ag0O Ag0Q Ag17 120.90(8)
Ag0P Ag0Q Ag0O 106.11(7)
Ag0P Ag0Q Ag0W 106.83(8)
Ag0P Ag0Q Ag17 62.65(6)
Ag0U Ag0Q Ag0O 60.78(6)
Ag0U Ag0Q Ag0P 104.23(7)
Ag0U Ag0Q Ag0W 128.73(7)
Ag0U Ag0Q Ag17 166.88(8)
Ag0U Ag0Q Ag1A 60.15(6)
Ag0U Ag0Q Ag32 105.22(7)
Ag17 Ag0Q Ag0W 59.70(6)
Ag1A Ag0Q Ag0O 108.03(7)
Ag1A Ag0Q Ag0P 56.17(6)
Ag1A Ag0Q Ag0W 162.74(9)
Ag1A Ag0Q Ag17 108.96(7)
Ag32 Ag0Q Ag0O 57.01(6)
Ag32 Ag0Q Ag0P 61.43(6)
Ag32 Ag0Q Ag0W 58.93(6)
Ag32 Ag0Q Ag17 69.43(7)
Ag32 Ag0Q Ag1A 105.93(7)
Cl67 Ag0Q Ag02 136.20(13)
Cl67 Ag0Q Ag0O 156.92(14)
Cl67 Ag0Q Ag0P 95.99(13)
Cl67 Ag0Q Ag0U 107.76(14)
Cl67 Ag0Q Ag0W 108.37(13)
Cl67 Ag0Q Ag17 75.14(13)
Cl67 Ag0Q Ag1A 78.66(13)
Cl67 Ag0Q Ag32 143.83(14)
Cl67 Ag0Q Cl73 82.51(16)
Cl73 Ag0Q Ag02 133.02(12)
Cl73 Ag0Q Ag0O 78.06(11)
Cl73 Ag0Q Ag0P 163.96(13)
Cl73 Ag0Q Ag0U 91.37(12)
Cl73 Ag0Q Ag0W 59.15(12)
Cl73 Ag0Q Ag17 101.72(12)
Cl73 Ag0Q Ag1A 138.10(14)
Cl73 Ag0Q Ag32 111.25(12)
Ag02 Ag0U Ag0O 58.30(6)
Ag02 Ag0U Ag0Q 60.74(6)
Ag02 Ag0U Ag1E 59.86(6)
Ag02 Ag0U Ag1M 118.99(8)
Ag02 Ag0U Ag4 60.57(6)
Ag02 Ag0U Ag1A 59.34(6)
Ag0O Ag0U Ag1M 171.83(8)
Ag0Q Ag0U Ag0O 61.04(6)
Ag0Q Ag0U Ag1M 110.79(7)
Ag0Q Ag0U Ag1A 60.85(6)
Ag1E Ag0U Ag0O 108.72(8)
Ag1E Ag0U Ag0Q 111.97(8)
Ag1E Ag0U Ag1M 73.78(7)
Ag1E Ag0U Ag1A 62.28(6)
S30 Ag0U Ag02 150.96(16)
S30 Ag0U Ag0O 126.30(16)
S30 Ag0U Ag0Q 94.99(16)
S30 Ag0U Ag1E 124.97(17)
S30 Ag0U Ag1M 51.62(16)
S30 Ag0U Ag4 148.47(17)
S30 Ag0U Ag1A 95.94(16)
Ag4 Ag0U Ag0O 61.05(6)
Ag4 Ag0U Ag0Q 112.20(9)
Ag4 Ag0U Ag1E 60.02(6)
Ag4 Ag0U Ag1M 125.46(8)
Ag4 Ag0U Ag1A 110.86(8)
Ag1A Ag0U Ag0O 108.77(8)
Ag1A Ag0U Ag1M 65.11(7)
Ag14 Ag0W Ag0Q 92.98(7)
Ag17 Ag0W Ag0Q 55.36(6)
Ag17 Ag0W Ag14 146.30(9)
S2F Ag0W Ag0Q 81.76(15)
S2F Ag0W Ag14 122.59(16)
S2F Ag0W Ag17 48.95(14)
S2F Ag0W Ag32 114.45(15)
Ag32 Ag0W Ag0Q 54.64(5)
Ag32 Ag0W Ag14 107.58(7)
Ag32 Ag0W Ag17 65.70(5)
S31 Ag0W Ag0Q 113.25(15)
S31 Ag0W Ag14 53.35(14)
S31 Ag0W Ag17 144.56(15)
S31 Ag0W S2F 163.8(2)
S31 Ag0W Ag32 80.56(14)
P2L Ag12 Ag14 89.09(15)
P2L Ag12 S2W 153.2(2)
S2W Ag12 Ag14 117.58(15)
Ag12 Ag14 Ag0W 116.89(8)
P2V Ag14 Ag0W 124.14(15)
P2V Ag14 Ag12 90.64(14)
P2V Ag14 Cl73 114.96(18)
P2V Ag14 Cl26 123.39(19)
P2V Ag14 S31 120.5(2)
Cl73 Ag14 Ag0W 60.85(12)
Cl73 Ag14 Ag12 150.95(12)
Cl26 Ag14 Ag0W 112.45(13)
Cl26 Ag14 Ag12 63.41(14)
Cl26 Ag14 Cl73 89.92(17)
S31 Ag14 Ag0W 48.19(12)
S31 Ag14 Ag12 69.15(13)
S31 Ag14 Cl73 105.57(17)
S31 Ag14 Cl26 97.12(18)
Ag0P Ag17 Ag0W 107.63(7)
Ag0P Ag17 Ag32 55.35(5)
Ag0Q Ag17 Ag0P 58.42(6)
Ag0Q Ag17 Ag0W 64.94(6)
Ag0Q Ag17 Ag32 54.43(6)
Ag0W Ag17 Ag32 56.27(5)
S2F Ag17 Ag0P 147.35(16)
S2F Ag17 Ag0Q 88.98(16)
S2F Ag17 Ag0W 49.73(14)
S2F Ag17 Ag32 105.82(15)
S2Q Ag17 Ag0P 51.41(15)
S2Q Ag17 Ag0Q 109.83(16)
S2Q Ag17 Ag0W 136.40(16)
S2Q Ag17 S2F 161.1(2)
S2Q Ag17 Ag32 84.67(15)
S30 Ag19 Ag0N 146.44(17)
S30 Ag19 Cl67 103.82(19)
S30 Ag19 Cl73 96.49(19)
P33 Ag19 Ag0N 90.26(17)
P33 Ag19 S30 123.1(2)
P33 Ag19 Cl67 109.90(19)
P33 Ag19 Cl73 132.1(2)
Cl67 Ag19 Ag0N 55.63(12)
Cl67 Ag19 Cl73 81.79(16)
Cl73 Ag19 Ag0N 57.42(11)
Ag02 Ag1E Ag0U 57.95(6)
Ag02 Ag1E Ag4 59.72(6)
Ag02 Ag1E Ag1A 58.08(6)
Ag02 Ag1E Ag43 107.14(8)
Ag02 Ag1E Ag27 58.26(6)
Ag02 Ag1E Ag45 58.89(6)
Ag02 Ag1E Ag56 149.42(9)
Ag0U Ag1E Ag1A 60.31(6)
Ag0U Ag1E Ag43 110.53(7)
Ag0U Ag1E Ag27 108.93(8)
Ag0U Ag1E Ag45 108.92(8)
Ag0U Ag1E Ag56 94.18(9)
Cl3B Ag1E Ag02 127.30(19)
Cl3B Ag1E Ag0U 147.84(18)
Cl3B Ag1E Ag4 152.73(18)
Cl3B Ag1E Ag1A 94.18(17)
Cl3B Ag1E Ag43 98.19(17)
Cl3B Ag1E Ag27 69.24(17)
Cl3B Ag1E Ag45 96.74(18)
Cl3B Ag1E Ag56 82.78(18)
Ag4 Ag1E Ag0U 59.41(6)
Ag4 Ag1E Ag1A 108.77(7)
Ag4 Ag1E Ag43 57.15(6)
Ag4 Ag1E Ag27 108.45(9)
Ag4 Ag1E Ag45 62.98(7)
Ag4 Ag1E Ag56 96.70(9)
Ag1A Ag1E Ag43 164.89(9)
Ag1A Ag1E Ag27 61.69(6)
Ag1A Ag1E Ag56 121.85(10)
Ag27 Ag1E Ag43 115.02(9)
Ag45 Ag1E Ag1A 107.34(9)
Ag45 Ag1E Ag43 62.69(7)
Ag45 Ag1E Ag27 56.66(7)
Ag45 Ag1E Ag56 130.76(9)
Ag56 Ag1E Ag43 68.63(9)
Ag56 Ag1E Ag27 152.01(9)
S2W Ag1H Ag0O 94.96(15)
S2W Ag1H Ag3 99.93(16)
S2W Ag1H Ag4 151.04(16)
S2W Ag1H S94 155.4(2)
Ag3 Ag1H Ag0O 57.67(6)
Ag3 Ag1H Ag4 59.12(7)
Ag4 Ag1H Ag0O 57.60(6)
S94 Ag1H Ag0O 109.61(17)
S94 Ag1H Ag3 93.81(17)
S94 Ag1H Ag4 52.94(16)
S2Q Ag1I Ag46 128.67(15)
S2Q Ag1I Cl25 84.24(19)
S2Q Ag1I Cl43 106.0(2)
Cl25 Ag1I Ag46 51.91(12)
Cl43 Ag1I Ag46 53.43(14)
Cl43 Ag1I Cl25 86.42(18)
P48 Ag1I S2Q 141.8(3)
P48 Ag1I Ag46 89.5(2)
P48 Ag1I Cl25 128.3(3)
P48 Ag1I Cl43 96.5(3)
S2W Ag1K Ag0O 85.25(15)
S2W Ag1K Ag3 97.38(15)
S2W Ag1K Ag32 137.66(17)
Ag3 Ag1K Ag0O 56.12(6)
Ag3 Ag1K Ag32 60.39(6)
Ag32 Ag1K Ag0O 52.43(6)
S92 Ag1K Ag0O 130.14(18)
S92 Ag1K S2W 127.7(2)
S92 Ag1K Ag3 80.73(18)
S92 Ag1K Ag32 86.54(17)
S92 Ag1K S31 135.5(2)
S31 Ag1K Ag0O 69.27(14)
S31 Ag1K S2W 88.49(18)
S31 Ag1K Ag3 124.13(16)
S31 Ag1K Ag32 78.43(13)
Ag0U Ag1M Ag1A 56.36(6)
S30 Ag1M Ag0U 51.77(16)
S30 Ag1M Ag1A 89.58(17)
S30 Ag1M S97 129.6(2)
S30 Ag1M S57 145.5(3)
S97 Ag1M Ag0U 104.86(17)
S97 Ag1M Ag1A 49.13(16)
S57 Ag1M Ag0U 121.8(2)
S57 Ag1M Ag1A 115.2(2)
S57 Ag1M S97 84.4(3)
Ag0W S2F Ag0N 111.7(2)
Ag17 S2F Ag0N 108.2(2)
Ag17 S2F Ag0W 81.31(18)
C90 S2F Ag0N 124.5(7)
C90 S2F Ag0W 117.6(7)
C90 S2F Ag17 102.9(7)
C45 P2L Ag12 113.2(7)
C91 P2L Ag12 120.8(7)
C91 P2L C45 101.4(10)
C91 P2L C9EA 111.1(8)
C9EA P2L Ag12 107.7(5)
C9EA P2L C45 100.9(9)
C59 P2P Ag0N 112.9(6)
C70 P2P Ag0N 120.4(6)
C70 P2P C59 103.0(7)
C60 P2P Ag0N 109.6(6)
C60 P2P C59 106.0(9)
C60 P2P C70 103.7(8)
Ag17 S2Q Ag0P 79.38(18)
Ag17 S2Q Ag1I 113.4(2)
Ag1I S2Q Ag0P 111.9(2)
C93 S2Q Ag0P 116.1(7)
C93 S2Q Ag17 109.3(7)
C93 S2Q Ag1I 119.7(7)
C45 P2V Ag14 115.3(7)
C100 P2V Ag14 121.6(6)
C100 P2V C45 102.7(9)
C5HA P2V Ag14 112.5(6)
C5HA P2V C45 105.3(9)
C5HA P2V C100 97.0(8)
Ag12 S2W Ag1H 105.3(2)
Ag12 S2W Ag1K 104.6(2)
Ag1H S2W Ag1K 86.47(19)
C74 S2W Ag12 108.8(8)
C74 S2W Ag1H 108.1(8)
C74 S2W Ag1K 138.0(8)
Ag0U S30 Ag19 111.7(3)
Ag1M S30 Ag0U 76.61(19)
Ag1M S30 Ag19 124.7(3)
C5VA S30 Ag0U 107.8(8)
C5VA S30 Ag19 113.8(8)
C5VA S30 Ag1M 114.6(8)
C59 P33 Ag19 114.6(7)
C5EA P33 Ag19 108.7(6)
C5EA P33 C59 102.8(8)
C5IA P33 Ag19 120.2(6)
C5IA P33 C59 102.7(9)
C5IA P33 C5EA 106.2(9)
Ag1E Cl3B Ag40 108.2(3)
Ag1E Cl3B Ag2A 107.5(2)
Ag2A Cl3B Ag40 64.62(17)
Ag02 Ag3 Ag0O 58.60(5)
Ag02 Ag3 Ag1H 109.78(8)
Ag02 Ag3 Ag1K 114.97(7)
Ag02 Ag3 Ag4 58.01(6)
Ag02 Ag3 Ag0A 58.25(6)
Ag02 Ag3 Ag26 119.37(7)
Ag02 Ag3 Ag45 58.85(5)
Ag02 Ag3 Ag32 56.72(5)
Ag0O Ag3 Ag1H 62.42(6)
Ag0O Ag3 Ag4 59.88(6)
Ag0O Ag3 Ag26 148.41(9)
Ag0O Ag3 Ag32 56.96(6)
Ag1H Ag3 Ag32 113.68(7)
Ag1K Ag3 Ag0O 69.37(7)
Ag1K Ag3 Ag1H 72.69(7)
Ag1K Ag3 Ag4 122.55(8)
Ag1K Ag3 Ag0A 109.95(9)
Ag1K Ag3 Ag26 86.76(8)
Ag1K Ag3 Ag45 171.08(9)
Ag1K Ag3 Ag32 63.43(6)
Ag4 Ag3 Ag1H 61.46(7)
Ag4 Ag3 Ag32 104.86(7)
Ag0A Ag3 Ag0O 106.94(7)
Ag0A Ag3 Ag1H 167.95(9)
Ag0A Ag3 Ag4 109.02(8)
Ag0A Ag3 Ag26 61.16(7)
Ag0A Ag3 Ag32 59.84(6)
Ag26 Ag3 Ag1H 130.85(8)
Ag26 Ag3 Ag4 149.82(8)
Ag26 Ag3 Ag32 94.33(8)
Ag45 Ag3 Ag0O 109.20(8)
Ag45 Ag3 Ag1H 114.87(9)
Ag45 Ag3 Ag4 61.04(7)
Ag45 Ag3 Ag0A 61.63(7)
Ag45 Ag3 Ag26 91.13(8)
Ag45 Ag3 Ag32 108.15(7)
Cl80 Ag3 Ag02 145.31(16)
Cl80 Ag3 Ag0O 132.10(15)
Cl80 Ag3 Ag1H 69.70(14)
Cl80 Ag3 Ag1K 98.28(15)
Cl80 Ag3 Ag4 96.49(16)
Cl80 Ag3 Ag0A 120.52(15)
Cl80 Ag3 Ag26 69.87(15)
Cl80 Ag3 Ag45 89.10(15)
Cl80 Ag3 Ag32 157.17(17)
Ag02 Ag4 Ag0O 58.04(5)
Ag02 Ag4 Ag0U 58.19(6)
Ag02 Ag4 Ag1E 59.28(6)
Ag02 Ag4 Ag1H 107.43(8)
Ag02 Ag4 Ag3 57.25(6)
Ag02 Ag4 Ag43 117.27(8)
Ag02 Ag4 Ag45 57.52(5)
Ag0O Ag4 Ag1H 61.40(6)
Ag0O Ag4 Ag3 59.03(6)
Ag0O Ag4 Ag43 171.35(11)
Ag0O Ag4 Ag45 106.11(8)
Ag0U Ag4 Ag0O 62.24(6)
Ag0U Ag4 Ag1E 60.57(6)
Ag0U Ag4 Ag1H 118.39(7)
Ag0U Ag4 Ag3 108.04(8)
Ag0U Ag4 Ag43 122.77(9)
Ag0U Ag4 Ag45 106.98(7)
Ag1E Ag4 Ag0O 110.08(7)
Ag1E Ag4 Ag1H 165.85(10)
Ag1E Ag4 Ag3 106.77(8)
Ag1E Ag4 Ag43 70.01(7)
Ag1E Ag4 Ag45 59.34(7)
Ag3 Ag4 Ag1H 59.42(7)
Ag3 Ag4 Ag43 112.41(9)
Ag3 Ag4 Ag45 58.05(7)
Ag43 Ag4 Ag1H 116.56(8)
Ag45 Ag4 Ag1H 110.51(9)
Ag45 Ag4 Ag43 66.19(7)
S94 Ag4 Ag02 149.95(19)
S94 Ag4 Ag0O 111.69(17)
S94 Ag4 Ag0U 146.65(17)
S94 Ag4 Ag1E 138.17(17)
S94 Ag4 Ag1H 51.26(17)
S94 Ag4 Ag3 92.86(17)
S94 Ag4 Ag43 68.39(16)
S94 Ag4 Ag45 106.12(16)
Ag02 Ag0A Ag0P 57.68(6)
Ag02 Ag0A Ag3 58.53(6)
Ag02 Ag0A Ag26 119.07(8)
Ag02 Ag0A Ag50 111.63(9)
Ag02 Ag0A Ag27 62.32(7)
Ag02 Ag0A Ag45 58.02(6)
Ag02 Ag0A Ag32 57.45(6)
Ag0P Ag0A Ag26 154.48(9)
Ag3 Ag0A Ag0P 109.56(7)
Ag3 Ag0A Ag26 60.57(7)
Ag3 Ag0A Ag50 105.37(8)
Ag3 Ag0A Ag45 59.06(6)
Ag3 Ag0A Ag32 61.69(6)
Ag50 Ag0A Ag0P 123.08(8)
Ag50 Ag0A Ag26 82.30(7)
Ag27 Ag0A Ag0P 61.07(6)
Ag27 Ag0A Ag3 109.60(9)
Ag27 Ag0A Ag26 143.10(9)
Ag27 Ag0A Ag50 65.54(7)
Ag27 Ag0A Ag45 59.08(7)
Ag27 Ag0A Ag32 111.50(8)
Ag45 Ag0A Ag0P 105.79(9)
Ag45 Ag0A Ag26 89.35(8)
Ag45 Ag0A Ag50 58.49(7)
Ag32 Ag0A Ag0P 61.05(6)
Ag32 Ag0A Ag26 95.11(7)
Ag32 Ag0A Ag50 165.74(10)
Ag32 Ag0A Ag45 107.60(8)
Cl43 Ag0A Ag02 151.35(16)
Cl43 Ag0A Ag0P 100.52(16)
Cl43 Ag0A Ag3 123.58(17)
Cl43 Ag0A Ag26 71.68(16)
Cl43 Ag0A Ag50 95.66(16)
Cl43 Ag0A Ag27 126.73(16)
Cl43 Ag0A Ag45 150.39(16)
Cl43 Ag0A Ag32 96.82(16)
Ag02 Ag1A Ag0Q 59.19(5)
Ag02 Ag1A Ag0U 56.65(6)
Ag02 Ag1A Ag1E 57.25(6)
Ag02 Ag1A Ag1M 110.58(7)
Ag02 Ag1A Ag27 57.90(5)
Ag0P Ag1A Ag02 59.57(6)
Ag0P Ag1A Ag0Q 62.21(6)
Ag0P Ag1A Ag0U 108.06(8)
Ag0P Ag1A Ag1E 108.79(8)
Ag0P Ag1A Ag1M 165.80(8)
Ag0P Ag1A Ag27 59.50(7)
Ag0Q Ag1A Ag1E 106.48(7)
Ag0Q Ag1A Ag1M 104.36(8)
Ag0Q Ag1A Ag27 108.77(8)
Ag0U Ag1A Ag0Q 59.00(6)
Ag0U Ag1A Ag1E 57.41(6)
Ag0U Ag1A Ag1M 58.53(7)
Ag0U Ag1A Ag27 106.40(7)
Ag1E Ag1A Ag1M 69.15(7)
Ag1E Ag1A Ag27 61.33(7)
Ag27 Ag1A Ag1M 126.05(8)
S97 Ag1A Ag02 146.56(17)
S97 Ag1A Ag0P 140.22(17)
S97 Ag1A Ag0Q 146.64(17)
S97 Ag1A Ag0U 111.53(17)
S97 Ag1A Ag1E 89.61(16)
S97 Ag1A Ag1M 53.72(16)
S97 Ag1A Ag27 104.58(17)
Ag3 Ag26 Ag0A 58.27(6)
S92 Ag26 Ag3 79.78(18)
S92 Ag26 Ag0A 100.74(18)
S92 Ag26 S38 176.1(3)
S38 Ag26 Ag3 102.0(2)
S38 Ag26 Ag0A 83.07(19)
Cl80 Ag30 Ag47 53.74(14)
S94 Ag30 Ag47 122.95(17)
S94 Ag30 Cl80 86.2(2)
P42 Ag30 Ag47 91.34(19)
P42 Ag30 Cl80 130.3(2)
P42 Ag30 S94 142.2(3)
Ag4 Ag43 Ag1E 52.84(6)
Ag4 Ag43 Ag45 56.90(6)
Ag45 Ag43 Ag1E 51.78(6)
S69 Ag43 Ag1E 97.44(18)
S69 Ag43 Ag4 97.42(19)
S69 Ag43 Ag45 49.20(17)
S51 Ag43 Ag1E 88.8(3)
S51 Ag43 Ag4 95.6(3)
S51 Ag43 Ag45 139.9(3)
S51 Ag43 S69 166.8(3)
S92 Ag46 Ag1I 136.06(19)
S92 Ag46 Cl25 96.3(2)
S92 Ag46 Cl43 98.5(2)
Cl25 Ag46 Ag1I 55.01(13)
Cl25 Ag46 Cl43 89.28(19)
Cl43 Ag46 Ag1I 54.36(14)
P49 Ag46 Ag1I 85.3(2)
P49 Ag46 S92 138.1(3)
P49 Ag46 Cl25 118.4(3)
P49 Ag46 Cl43 104.3(3)
Ag0A Ag50 Ag27 54.81(6)
Ag45 Ag50 Ag0A 60.44(7)
Ag45 Ag50 Ag27 56.16(6)
S37 Ag50 Ag0A 101.43(19)
S37 Ag50 Ag27 51.89(18)
S37 Ag50 Ag45 96.9(2)
S37 Ag50 S38 174.6(3)
S38 Ag50 Ag0A 83.75(19)
S38 Ag50 Ag27 133.48(19)
S38 Ag50 Ag45 87.01(19)
Ag02 Ag27 Ag0P 56.74(5)
Ag02 Ag27 Ag1E 54.86(6)
Ag02 Ag27 Ag1A 55.29(5)
Ag02 Ag27 Ag50 103.77(7)
Ag02 Ag27 Ag2A 120.13(8)
Ag0P Ag27 Ag1E 101.08(7)
Ag0P Ag27 Ag1A 54.36(6)
Ag0P Ag27 Ag50 118.56(9)
Ag0P Ag27 Ag2A 101.52(7)
Ag1E Ag27 Ag1A 56.98(6)
Ag1E Ag27 Ag50 111.41(8)
Ag1E Ag27 Ag2A 82.70(8)
Ag0A Ag27 Ag02 57.73(6)
Ag0A Ag27 Ag0P 62.12(6)
Ag0A Ag27 Ag1E 105.56(7)
Ag0A Ag27 Ag1A 104.34(7)
Ag0A Ag27 Ag50 59.65(7)
Ag0A Ag27 Ag2A 162.52(9)
Ag0A Ag27 Ag45 62.90(7)
Ag1A Ag27 Ag50 158.97(8)
Ag1A Ag27 Ag2A 66.83(6)
Ag50 Ag27 Ag2A 132.31(7)
Ag45 Ag27 Ag02 57.89(5)
Ag45 Ag27 Ag0P 109.44(7)
Ag45 Ag27 Ag1E 57.29(7)
Ag45 Ag27 Ag1A 103.96(8)
Ag45 Ag27 Ag50 57.65(7)
Ag45 Ag27 Ag2A 132.72(10)
Cl78 Ag27 Ag02 107.15(14)
Cl78 Ag27 Ag0P 58.21(14)
Cl78 Ag27 Ag1E 113.86(15)
Cl78 Ag27 Ag0A 112.49(16)
Cl78 Ag27 Ag1A 62.30(13)
Cl78 Ag27 Ag50 134.23(16)
Cl78 Ag27 Ag2A 50.25(14)
Cl78 Ag27 Ag45 164.90(15)
S37 Ag27 Ag02 150.54(18)
S37 Ag27 Ag0P 136.8(2)
S37 Ag27 Ag1E 122.12(19)
S37 Ag27 Ag0A 102.05(19)
S37 Ag27 Ag1A 152.52(19)
S37 Ag27 Ag50 47.63(18)
S37 Ag27 Ag2A 85.70(18)
S37 Ag27 Ag45 94.74(18)
S37 Ag27 Cl78 100.3(2)
Cl3B Ag40 Ag2A 57.65(16)
S97 Ag40 Cl3B 83.0(2)
S97 Ag40 Ag2A 54.93(15)
S57 Ag40 Cl3B 89.2(3)
S57 Ag40 Ag2A 127.0(3)
S57 Ag40 S97 83.5(3)
P41 Ag40 Cl3B 105.3(3)
P41 Ag40 Ag2A 90.2(3)
P41 Ag40 S97 133.1(3)
P41 Ag40 S57 141.2(4)
Cl3B Ag2A Ag27 62.84(16)
Cl3B Ag2A Ag40 57.73(16)
Ag40 Ag2A Ag27 115.55(9)
Cl78 Ag2A Cl3B 114.3(2)
Cl78 Ag2A Ag27 52.80(14)
Cl78 Ag2A Ag40 145.65(16)
Cl78 Ag2A S97 90.7(2)
P97 Ag2A Cl3B 114.2(3)
P97 Ag2A Ag27 135.4(2)
P97 Ag2A Ag40 91.8(2)
P97 Ag2A Cl78 119.2(3)
P97 Ag2A S97 128.6(3)
S97 Ag2A Cl3B 83.9(2)
S97 Ag2A Ag27 96.03(16)
S97 Ag2A Ag40 56.42(16)
Ag02 Ag45 Ag1E 58.79(6)
Ag02 Ag45 Ag3 58.38(5)
Ag02 Ag45 Ag4 57.83(5)
Ag02 Ag45 Ag0A 57.29(6)
Ag02 Ag45 Ag43 109.24(8)
Ag02 Ag45 Ag50 113.33(8)
Ag02 Ag45 Ag27 61.65(5)
Ag1E Ag45 Ag3 107.77(7)
Ag1E Ag45 Ag4 57.69(6)
Ag1E Ag45 Ag0A 108.50(7)
Ag1E Ag45 Ag43 65.53(8)
Ag1E Ag45 Ag50 127.27(8)
Ag3 Ag45 Ag4 60.92(6)
Ag3 Ag45 Ag0A 59.31(6)
Ag3 Ag45 Ag43 107.20(8)
Ag3 Ag45 Ag50 107.60(10)
Ag4 Ag45 Ag43 56.91(6)
Ag0A Ag45 Ag4 107.13(7)
Ag0A Ag45 Ag43 163.98(8)
Ag50 Ag45 Ag4 167.67(10)
Ag50 Ag45 Ag0A 61.07(7)
Ag50 Ag45 Ag43 134.74(8)
Ag27 Ag45 Ag1E 66.05(7)
Ag27 Ag45 Ag3 108.91(8)
Ag27 Ag45 Ag4 111.75(8)
Ag27 Ag45 Ag0A 58.02(7)
Ag27 Ag45 Ag43 126.04(10)
Ag27 Ag45 Ag50 66.18(7)
S69 Ag45 Ag02 154.13(18)
S69 Ag45 Ag1E 109.14(19)
S69 Ag45 Ag3 111.73(18)
S69 Ag45 Ag4 96.30(17)
S69 Ag45 Ag0A 142.13(19)
S69 Ag45 Ag43 47.86(17)
S69 Ag45 Ag50 92.27(17)
S69 Ag45 Ag27 138.20(18)
S69 Ag47 Ag30 65.49(16)
S69 Ag47 Cl80 91.0(2)
Cl80 Ag47 Ag30 52.25(14)
P46 Ag47 Ag30 81.83(19)
P46 Ag47 S69 115.0(3)
P46 Ag47 Cl80 111.6(2)
P46 Ag47 S38 135.4(3)
S38 Ag47 Ag30 139.77(18)
S38 Ag47 S69 100.6(2)
S38 Ag47 Cl80 92.9(2)
S51 Ag56 Ag1E 97.7(3)
S57 Ag56 Ag1E 92.1(3)
S57 Ag56 S51 170.2(4)
Ag02 Ag32 Ag0O 60.06(6)
Ag02 Ag32 Ag0P 57.52(5)
Ag02 Ag32 Ag0Q 60.19(6)
Ag02 Ag32 Ag0W 122.26(8)
Ag02 Ag32 Ag17 104.30(7)
Ag02 Ag32 Ag1K 109.06(7)
Ag02 Ag32 Ag3 57.50(6)
Ag02 Ag32 Ag0A 57.99(6)
Ag0O Ag32 Ag0P 109.33(8)
Ag0O Ag32 Ag0Q 62.56(6)
Ag0O Ag32 Ag0W 77.41(6)
Ag0O Ag32 Ag17 113.88(7)
Ag0O Ag32 Ag1K 67.59(7)
Ag0O Ag32 Ag3 60.14(6)
Ag0O Ag32 Ag0A 108.44(8)
Ag0P Ag32 Ag0W 111.48(7)
Ag0P Ag32 Ag17 57.77(5)
Ag0P Ag32 Ag1K 162.00(8)
Ag0Q Ag32 Ag0P 60.02(6)
Ag0Q Ag32 Ag0W 66.43(6)
Ag0Q Ag32 Ag17 56.14(6)
Ag0Q Ag32 Ag1K 126.59(8)
Ag0Q Ag32 Ag3 109.52(8)
Ag0Q Ag32 Ag0A 109.46(8)
Ag0W Ag32 Ag17 58.02(5)
Ag0W Ag32 Ag1K 85.57(6)
Ag1K Ag32 Ag17 140.19(7)
Ag3 Ag32 Ag0P 106.38(7)
Ag3 Ag32 Ag0W 130.29(7)
Ag3 Ag32 Ag17 161.77(8)
Ag3 Ag32 Ag1K 56.18(6)
Ag0A Ag32 Ag0P 60.21(6)
Ag0A Ag32 Ag0W 170.81(8)
Ag0A Ag32 Ag17 112.79(6)
Ag0A Ag32 Ag1K 103.13(7)
Ag0A Ag32 Ag3 58.47(6)
Cl25 Ag32 Ag02 154.93(14)
Cl25 Ag32 Ag0O 144.63(14)
Cl25 Ag32 Ag0P 99.60(14)
Cl25 Ag32 Ag0Q 120.14(14)
Cl25 Ag32 Ag0W 73.26(14)
Cl25 Ag32 Ag17 65.41(14)
Cl25 Ag32 Ag1K 90.63(14)
Cl25 Ag32 Ag3 130.31(15)
Cl25 Ag32 Ag0A 103.35(14)
Ag0Q Cl67 Ag0N 94.37(17)
Ag0Q Cl67 Ag19 87.02(16)
Ag19 Cl67 Ag0N 70.58(14)
Ag43 S69 Ag45 82.9(2)
Ag43 S69 Ag47 142.8(3)
Ag45 S69 Ag47 95.8(3)
C7OA S69 Ag43 106.4(10)
C7OA S69 Ag45 115.5(9)
C7OA S69 Ag47 107.5(10)
Ag0Q Cl73 Ag0N 87.37(14)
Ag14 Cl73 Ag0N 134.0(2)
Ag14 Cl73 Ag0Q 111.61(17)
Ag14 Cl73 Ag19 153.8(2)
Ag19 Cl73 Ag0N 67.12(12)
Ag19 Cl73 Ag0Q 80.79(14)
Ag27 Cl78 Ag0P 65.09(14)
Ag2A Cl78 Ag0P 129.1(2)
Ag2A Cl78 Ag27 76.95(17)
Ag3 Cl80 Ag30 119.1(2)
Ag3 Cl80 Ag47 111.2(2)
Ag30 Cl80 Ag47 74.01(17)
Ag1K S92 Ag46 118.8(3)
Ag26 S92 Ag1K 112.1(3)
Ag26 S92 Ag46 94.6(2)
C8TA S92 Ag1K 111.4(9)
C8TA S92 Ag26 107.0(9)
C8TA S92 Ag46 111.3(9)
Ag1H S94 Ag4 75.8(2)
Ag1H S94 Ag30 105.3(3)
Ag30 S94 Ag4 118.5(3)
C8GA S94 Ag1H 107.5(8)
C8GA S94 Ag4 121.3(8)
C8GA S94 Ag30 116.7(8)
C6CA P97 Ag2A 112.2(12)
C3IA P97 Ag2A 116.2(9)
C3IA P97 C6CA 107.1(14)
C3IA P97 C121 106.5(11)
C121 P97 Ag2A 113.1(8)
C121 P97 C6CA 100.3(14)
Ag1M S97 Ag40 91.3(2)
Ag1A S97 Ag1M 77.15(19)
Ag1A S97 Ag40 128.6(3)
Ag1A S97 Ag2A 88.3(2)
Ag2A S97 Ag1M 139.5(3)
Ag2A S97 Ag40 68.64(18)
C43 S97 Ag1M 114.5(7)
C43 S97 Ag1A 118.6(8)
C43 S97 Ag40 111.8(7)
C43 S97 Ag2A 105.6(7)
Ag4A Ag1 Ag3A 60.26(5)
Ag4A Ag1 Ag8A 63.75(5)
Ag4A Ag1 Ag2B 116.56(6)
Ag4A Ag1 Ag5B 116.19(6)
Ag6 Ag1 Ag3A 119.11(6)
Ag6 Ag1 Ag4A 178.76(6)
Ag6 Ag1 Ag11 113.83(6)
Ag6 Ag1 Ag5A 62.53(5)
Ag6 Ag1 Ag6A 61.31(5)
Ag6 Ag1 Ag7A 117.92(6)
Ag6 Ag1 Ag8A 117.02(6)
Ag6 Ag1 Ag8 65.59(5)
Ag6 Ag1 Ag2B 62.64(5)
Ag6 Ag1 Ag5B 62.65(5)
Ag11 Ag1 Ag3A 62.45(5)
Ag11 Ag1 Ag4A 64.95(5)
Ag11 Ag1 Ag5A 115.17(6)
Ag11 Ag1 Ag6A 174.78(6)
Ag11 Ag1 Ag7A 120.52(6)
Ag11 Ag1 Ag8A 116.03(6)
Ag11 Ag1 Ag8 117.81(6)
Ag11 Ag1 Ag2B 63.60(5)
Ag11 Ag1 Ag5B 60.42(5)
Ag5A Ag1 Ag3A 66.53(5)
Ag5A Ag1 Ag4A 117.59(5)
Ag5A Ag1 Ag8A 62.89(5)
Ag5A Ag1 Ag8 116.38(6)
Ag5A Ag1 Ag2B 116.31(6)
Ag5A Ag1 Ag5B 64.46(5)
Ag6A Ag1 Ag3A 117.48(5)
Ag6A Ag1 Ag4A 119.90(5)
Ag6A Ag1 Ag5A 61.43(5)
Ag6A Ag1 Ag8A 66.60(5)
Ag6A Ag1 Ag8 62.77(5)
Ag6A Ag1 Ag2B 113.68(6)
Ag6A Ag1 Ag5B 114.48(6)
Ag7A Ag1 Ag3A 111.24(5)
Ag7A Ag1 Ag4A 63.25(5)
Ag7A Ag1 Ag5A 113.33(5)
Ag7A Ag1 Ag6A 64.62(5)
Ag7A Ag1 Ag8A 61.69(5)
Ag7A Ag1 Ag8 64.15(5)
Ag7A Ag1 Ag2B 119.32(6)
Ag7A Ag1 Ag5B 177.39(6)
Ag8A Ag1 Ag3A 60.21(5)
Ag8A Ag1 Ag2B 178.99(6)
Ag8A Ag1 Ag5B 115.71(6)
Ag1B Ag1 Ag3A 115.15(6)
Ag1B Ag1 Ag4A 63.73(5)
Ag1B Ag1 Ag6 116.17(6)
Ag1B Ag1 Ag11 66.21(5)
Ag1B Ag1 Ag5A 178.32(6)
Ag1B Ag1 Ag6A 117.12(6)
Ag1B Ag1 Ag7A 66.12(5)
Ag1B Ag1 Ag8A 117.60(6)
Ag1B Ag1 Ag8 61.94(5)
Ag1B Ag1 Ag2B 63.22(5)
Ag1B Ag1 Ag5B 116.13(6)
Ag8 Ag1 Ag3A 175.08(6)
Ag8 Ag1 Ag4A 115.07(6)
Ag8 Ag1 Ag8A 116.97(5)
Ag8 Ag1 Ag2B 63.87(5)
Ag8 Ag1 Ag5B 117.87(6)
Ag2B Ag1 Ag3A 119.01(5)
Ag5B Ag1 Ag3A 66.80(5)
Ag5B Ag1 Ag2B 63.28(5)
Ag6 Ag2 Ag7 80.25(6)
S12 Ag2 Ag6 95.59(13)
S12 Ag2 Ag7 95.18(12)
S13 Ag2 Ag6 127.55(14)
S13 Ag2 Ag7 47.87(12)
S13 Ag2 S12 83.78(18)
S16 Ag2 Ag6 50.45(13)
S16 Ag2 Ag7 116.07(13)
S16 Ag2 S12 123.47(19)
S16 Ag2 S13 151.92(19)
Ag1 Ag3A Ag5 116.10(6)
Ag1 Ag3A Ag11 56.76(4)
Ag1 Ag3A Ag5A 55.09(4)
Ag1 Ag3A Ag5B 55.37(4)
Ag1 Ag3A Ag1C 103.57(6)
Ag4A Ag3A Ag1 58.15(5)
Ag4A Ag3A Ag5 162.89(7)
Ag4A Ag3A Ag11 62.08(5)
Ag4A Ag3A Ag5A 106.01(6)
Ag4A Ag3A Ag8A 62.32(5)
Ag4A Ag3A Ag5B 104.94(6)
Ag4A Ag3A Ag1C 58.85(5)
Ag11 Ag3A Ag5 100.99(6)
Ag11 Ag3A Ag5A 101.56(6)
Ag11 Ag3A Ag5B 54.93(5)
Ag11 Ag3A Ag1C 117.73(7)
Ag5A Ag3A Ag5 78.61(5)
Ag5A Ag3A Ag5B 56.99(5)
Ag5A Ag3A Ag1C 111.54(6)
Ag8A Ag3A Ag1 58.38(4)
Ag8A Ag3A Ag5 130.76(7)
Ag8A Ag3A Ag11 109.37(6)
Ag8A Ag3A Ag5A 58.26(5)
Ag8A Ag3A Ag5B 104.78(6)
Ag8A Ag3A Ag1C 56.79(5)
Ag5B Ag3A Ag5 63.24(5)
Ag5B Ag3A Ag1C 158.86(7)
Ag1C Ag3A Ag5 135.55(6)
Cl8 Ag3A Ag1 106.63(12)
Cl8 Ag3A Ag4A 113.56(13)
Cl8 Ag3A Ag5 50.60(12)
Cl8 Ag3A Ag11 58.68(12)
Cl8 Ag3A Ag5A 112.49(13)
Cl8 Ag3A Ag8A 164.81(12)
Cl8 Ag3A Ag5B 61.18(11)
Cl8 Ag3A Ag1C 135.45(13)
S0AA Ag3A Ag1 148.96(14)
S0AA Ag3A Ag4A 101.69(15)
S0AA Ag3A Ag5 89.64(15)
S0AA Ag3A Ag11 138.65(16)
S0AA Ag3A Ag5A 119.74(15)
S0AA Ag3A Ag8A 92.05(14)
S0AA Ag3A Ag5B 152.87(15)
S0AA Ag3A Ag1C 46.97(14)
S0AA Ag3A Cl8 103.14(17)
Ag1 Ag4A Ag3A 61.59(5)
Ag1 Ag4A Ag11 57.18(5)
Ag1 Ag4A Ag7A 58.05(5)
Ag1 Ag4A Ag8A 58.32(5)
Ag1 Ag4A Ag1B 57.48(5)
Ag1 Ag4A Ag0C 119.29(7)
Ag1 Ag4A Ag1C 112.18(7)
Ag3A Ag4A Ag11 60.32(5)
Ag3A Ag4A Ag7A 108.16(7)
Ag3A Ag4A Ag8A 58.89(5)
Ag3A Ag4A Ag1B 110.98(7)
Ag3A Ag4A Ag0C 143.09(7)
Ag3A Ag4A Ag1C 66.84(6)
Ag11 Ag4A Ag1C 123.55(7)
Ag7A Ag4A Ag11 109.20(7)
Ag7A Ag4A Ag8A 58.26(5)
Ag7A Ag4A Ag1B 62.08(5)
Ag7A Ag4A Ag0C 61.26(6)
Ag7A Ag4A Ag1C 104.53(6)
Ag8A Ag4A Ag11 105.45(7)
Ag8A Ag4A Ag0C 89.15(6)
Ag8A Ag4A Ag1C 58.50(5)
Ag1B Ag4A Ag11 61.33(5)
Ag1B Ag4A Ag8A 107.79(7)
Ag1B Ag4A Ag0C 95.25(7)
Ag1B Ag4A Ag1C 165.70(8)
Ag0C Ag4A Ag11 155.06(7)
Ag0C Ag4A Ag1C 81.27(6)
Cl22 Ag4A Ag1 152.00(14)
Cl22 Ag4A Ag3A 127.43(15)
Cl22 Ag4A Ag11 101.73(14)
Cl22 Ag4A Ag7A 124.28(15)
Cl22 Ag4A Ag8A 149.42(14)
Cl22 Ag4A Ag1B 97.35(14)
Cl22 Ag4A Ag0C 71.11(14)
Cl22 Ag4A Ag1C 94.63(14)
Ag10 Ag5 Ag3A 122.63(6)
Cl7 Ag5 Ag3A 68.00(12)
Cl7 Ag5 Ag10 59.48(12)
Cl8 Ag5 Ag3A 51.31(11)
Cl8 Ag5 Ag10 149.88(13)
Cl8 Ag5 Cl7 118.29(16)
S12 Ag5 Ag3A 99.14(13)
S12 Ag5 Ag10 56.52(13)
S12 Ag5 Cl7 84.79(15)
S12 Ag5 Cl8 93.77(17)
P21 Ag5 Ag3A 133.53(15)
P21 Ag5 Ag10 92.20(15)
P21 Ag5 Cl7 117.41(18)
P21 Ag5 Cl8 112.05(19)
P21 Ag5 S12 126.82(19)
Ag1 Ag6 Ag2 125.55(6)
Ag1 Ag6 Ag5A 59.00(5)
Ag1 Ag6 Ag6A 59.50(5)
Ag1 Ag6 Ag8 57.51(5)
Ag1 Ag6 Ag2B 60.06(5)
Ag1 Ag6 Ag5B 59.37(5)
Ag5A Ag6 Ag2 80.44(6)
Ag5A Ag6 Ag8 106.95(6)
Ag5A Ag6 Ag2B 111.13(7)
Ag5A Ag6 Ag5B 62.12(5)
Ag6A Ag6 Ag2 129.30(7)
Ag6A Ag6 Ag5A 59.66(5)
Ag6A Ag6 Ag8 59.44(5)
Ag6A Ag6 Ag2B 110.06(7)
Ag6A Ag6 Ag5B 110.22(7)
Ag8 Ag6 Ag2 171.24(7)
Ag2B Ag6 Ag2 112.95(6)
Ag2B Ag6 Ag8 60.36(5)
Ag5B Ag6 Ag2 70.47(6)
Ag5B Ag6 Ag8 108.42(7)
Ag5B Ag6 Ag2B 61.33(6)
S16 Ag6 Ag1 151.27(14)
S16 Ag6 Ag2 48.80(13)
S16 Ag6 Ag5A 129.09(14)
S16 Ag6 Ag6A 148.94(14)
S16 Ag6 Ag8 123.96(14)
S16 Ag6 Ag2B 94.52(14)
S16 Ag6 Ag5B 97.98(13)
Cl7 Ag10 Ag5 54.70(11)
P11 Ag10 Ag5 87.88(15)
P11 Ag10 Cl7 107.22(17)
P11 Ag10 S12 127.61(18)
P11 Ag10 S13 143.3(2)
S12 Ag10 Ag5 53.61(12)
S12 Ag10 Cl7 80.23(15)
S13 Ag10 Ag5 128.68(15)
S13 Ag10 Cl7 98.65(16)
S13 Ag10 S12 81.58(17)
Ag1 Ag11 Ag3A 60.79(5)
Ag1 Ag11 Ag4A 57.87(5)
Ag1 Ag11 Ag1B 56.62(5)
Ag1 Ag11 Ag2B 59.52(5)
Ag1 Ag11 Ag4B 112.56(7)
Ag1 Ag11 Ag5B 60.49(5)
Ag1 Ag11 Cl8 108.14(12)
Ag3A Ag11 Ag4A 57.60(5)
Ag3A Ag11 Ag1B 106.31(6)
Ag3A Ag11 Ag2B 113.99(7)
Ag3A Ag11 Ag4B 173.32(8)
Ag4A Ag11 Ag1B 58.37(5)
Ag4A Ag11 Ag4B 119.16(7)
Ag1B Ag11 Ag4B 67.89(6)
Ag2B Ag11 Ag4A 107.57(6)
Ag2B Ag11 Ag1B 58.86(6)
Ag2B Ag11 Ag4B 60.49(6)
Ag5B Ag11 Ag3A 66.19(6)
Ag5B Ag11 Ag4A 110.27(6)
Ag5B Ag11 Ag1B 108.24(7)
Ag5B Ag11 Ag2B 61.87(6)
Ag5B Ag11 Ag4B 111.80(7)
Cl8 Ag11 Ag3A 56.43(11)
Cl8 Ag11 Ag4A 107.65(12)
Cl8 Ag11 Ag1B 162.63(12)
Cl8 Ag11 Ag2B 123.38(13)
Cl8 Ag11 Ag4B 129.21(12)
Cl8 Ag11 Ag5B 64.97(12)
S2AA Ag11 Ag1 147.56(15)
S2AA Ag11 Ag3A 135.13(15)
S2AA Ag11 Ag4A 103.33(15)
S2AA Ag11 Ag1B 91.30(15)
S2AA Ag11 Ag2B 110.47(15)
S2AA Ag11 Ag4B 50.02(14)
S2AA Ag11 Ag5B 146.30(15)
S2AA Ag11 Cl8 102.68(18)
Ag1 Ag5A Ag3A 58.38(5)
Ag1 Ag5A Ag6 58.47(5)
Ag1 Ag5A Ag6A 59.16(5)
Ag1 Ag5A Ag8A 58.88(5)
Ag1 Ag5A Ag9A 105.60(6)
Ag1 Ag5A Ag7 146.95(7)
Ag1 Ag5A Ag5B 58.19(5)
Ag6 Ag5A Ag3A 108.88(6)
Ag6 Ag5A Ag8A 110.10(6)
Ag6 Ag5A Ag9A 112.86(6)
Ag6 Ag5A Ag7 88.80(6)
Ag6 Ag5A Ag5B 59.25(5)
Ag6A Ag5A Ag3A 108.84(7)
Ag6A Ag5A Ag6 59.21(5)
Ag6A Ag5A Ag8A 64.31(5)
Ag6A Ag5A Ag9A 58.51(5)
Ag6A Ag5A Ag7 101.97(6)
Ag6A Ag5A Ag5B 107.53(6)
Ag8A Ag5A Ag3A 56.46(5)
Ag8A Ag5A Ag9A 60.31(5)
Ag8A Ag5A Ag7 141.47(7)
Ag8A Ag5A Ag5B 107.37(7)
Ag9A Ag5A Ag3A 112.37(6)
Ag7 Ag5A Ag3A 149.09(7)
Ag7 Ag5A Ag9A 81.60(6)
Ag7 Ag5A Ag5B 111.13(7)
Ag5B Ag5A Ag3A 61.92(5)
Ag5B Ag5A Ag9A 163.74(7)
Cl7 Ag5A Ag1 133.21(13)
Cl7 Ag5A Ag3A 75.52(13)
Cl7 Ag5A Ag6 142.39(13)
Cl7 Ag5A Ag6A 156.74(12)
Cl7 Ag5A Ag8A 103.19(13)
Cl7 Ag5A Ag9A 98.42(12)
Cl7 Ag5A Ag7 75.19(13)
Cl7 Ag5A Ag5B 94.75(12)
Ag1 Ag6A Ag6 59.20(5)
Ag1 Ag6A Ag5A 59.40(5)
Ag1 Ag6A Ag7A 57.62(5)
Ag1 Ag6A Ag8A 57.11(4)
Ag1 Ag6A Ag9A 111.19(6)
Ag1 Ag6A Ag8 58.79(5)
Ag1 Ag6A Ag9 108.36(6)
Ag6 Ag6A Ag5A 61.12(5)
Ag6 Ag6A Ag7A 110.04(6)
Ag6 Ag6A Ag8A 107.45(6)
Ag6 Ag6A Ag9A 120.76(7)
Ag6 Ag6A Ag8 63.41(5)
Ag6 Ag6A Ag9 119.81(6)
Ag5A Ag6A Ag7A 106.14(6)
Ag5A Ag6A Ag8A 59.02(5)
Ag5A Ag6A Ag9A 65.38(5)
Ag5A Ag6A Ag8 111.19(6)
Ag5A Ag6A Ag9 166.28(8)
Ag7A Ag6A Ag8A 56.58(5)
Ag7A Ag6A Ag9 60.24(6)
Ag9A Ag6A Ag7A 107.40(6)
Ag9A Ag6A Ag8A 60.84(5)
Ag9A Ag6A Ag9 118.29(6)
Ag8 Ag6A Ag7A 60.45(5)
Ag8 Ag6A Ag8A 106.13(6)
Ag8 Ag6A Ag9A 166.75(8)
Ag8 Ag6A Ag9 61.94(5)
Ag9 Ag6A Ag8A 110.03(7)
S5 Ag6A Ag1 149.21(14)
S5 Ag6A Ag6 147.39(13)
S5 Ag6A Ag5A 136.70(13)
S5 Ag6A Ag7A 91.83(13)
S5 Ag6A Ag8A 104.76(12)
S5 Ag6A Ag9A 71.76(12)
S5 Ag6A Ag8 111.94(13)
S5 Ag6A Ag9 50.80(12)
Ag1 Ag7A Ag4A 58.69(5)
Ag1 Ag7A Ag6A 57.76(5)
Ag1 Ag7A Ag8A 59.69(5)
Ag1 Ag7A Ag1B 56.62(5)
Ag1 Ag7A Ag8 58.17(5)
Ag1 Ag7A Ag9 109.34(7)
Ag1 Ag7A Ag0C 119.13(7)
Ag1 Ag7A Ag4C 114.51(6)
Ag4A Ag7A Ag6A 110.00(6)
Ag4A Ag7A Ag1B 59.11(5)
Ag4A Ag7A Ag8 106.61(6)
Ag4A Ag7A Ag9 167.62(7)
Ag4A Ag7A Ag0C 60.45(6)
Ag6A Ag7A Ag1B 104.16(6)
Ag6A Ag7A Ag9 61.27(5)
Ag6A Ag7A Ag0C 152.06(7)
Ag8A Ag7A Ag4A 61.52(5)
Ag8A Ag7A Ag6A 63.43(5)
Ag8A Ag7A Ag1B 108.01(6)
Ag8A Ag7A Ag8 110.18(7)
Ag8A Ag7A Ag9 116.84(7)
Ag8A Ag7A Ag0C 90.51(6)
Ag1B Ag7A Ag9 112.77(6)
Ag8 Ag7A Ag6A 58.62(5)
Ag8 Ag7A Ag1B 57.07(5)
Ag8 Ag7A Ag9 61.71(5)
Ag8 Ag7A Ag0C 147.19(7)
Ag0C Ag7A Ag1B 92.98(6)
Ag0C Ag7A Ag9 131.49(7)
Ag4C Ag7A Ag4A 110.11(7)
Ag4C Ag7A Ag6A 120.26(7)
Ag4C Ag7A Ag8A 171.22(8)
Ag4C Ag7A Ag1B 63.76(6)
Ag4C Ag7A Ag8 68.61(6)
Ag4C Ag7A Ag9 70.69(6)
Ag4C Ag7A Ag0C 87.01(7)
Cl9 Ag7A Ag1 148.36(13)
Cl9 Ag7A Ag4A 120.88(13)
Cl9 Ag7A Ag6A 99.69(13)
Cl9 Ag7A Ag8A 91.31(12)
Cl9 Ag7A Ag1B 154.21(14)
Cl9 Ag7A Ag8 132.43(13)
Cl9 Ag7A Ag9 70.73(12)
Cl9 Ag7A Ag0C 69.33(13)
Cl9 Ag7A Ag4C 95.69(13)
Ag1 Ag8A Ag3A 61.41(4)
Ag1 Ag8A Ag4A 57.93(5)
Ag1 Ag8A Ag5A 58.23(5)
Ag1 Ag8A Ag6A 56.29(4)
Ag1 Ag8A Ag7A 58.62(4)
Ag1 Ag8A Ag9A 107.22(6)
Ag1 Ag8A Ag1C 114.70(6)
Ag3A Ag8A Ag4A 58.79(5)
Ag3A Ag8A Ag5A 65.29(5)
Ag3A Ag8A Ag6A 109.79(6)
Ag3A Ag8A Ag7A 109.72(6)
Ag3A Ag8A Ag9A 122.83(7)
Ag3A Ag8A Ag1C 68.08(6)
Ag4A Ag8A Ag6A 106.42(6)
Ag4A Ag8A Ag9A 163.59(7)
Ag5A Ag8A Ag4A 108.67(6)
Ag5A Ag8A Ag6A 56.66(5)
Ag5A Ag8A Ag9A 63.04(5)
Ag7A Ag8A Ag4A 60.22(5)
Ag7A Ag8A Ag5A 107.03(6)
Ag7A Ag8A Ag6A 59.99(5)
Ag7A Ag8A Ag9A 107.19(6)
Ag7A Ag8A Ag1C 108.54(7)
Ag9A Ag8A Ag6A 57.19(5)
Ag1C Ag8A Ag4A 61.64(5)
Ag1C Ag8A Ag5A 128.32(7)
Ag1C Ag8A Ag6A 167.55(7)
Ag1C Ag8A Ag9A 134.77(6)
S6 Ag8A Ag1 154.57(13)
S6 Ag8A Ag3A 137.88(13)
S6 Ag8A Ag4A 141.23(14)
S6 Ag8A Ag5A 109.83(14)
S6 Ag8A Ag6A 98.29(12)
S6 Ag8A Ag7A 111.40(13)
S6 Ag8A Ag9A 50.67(12)
S6 Ag8A Ag1C 90.44(13)
Ag6A Ag9A Ag5A 56.12(5)
Ag6A Ag9A Ag8A 61.96(5)
Ag8A Ag9A Ag5A 56.65(5)
S6 Ag9A Ag5A 106.32(13)
S6 Ag9A Ag6A 104.51(13)
S6 Ag9A Ag8A 53.35(12)
S17 Ag9A Ag5A 79.23(14)
S17 Ag9A Ag6A 88.77(14)
S17 Ag9A Ag8A 135.26(14)
S17 Ag9A S6 166.57(19)
Ag2C Ag0B Ag3C 119.95(8)
Cl15 Ag0B Ag2C 150.72(13)
Cl15 Ag0B Ag3C 61.73(13)
Cl20 Ag0B Ag2C 60.10(12)
Cl20 Ag0B Ag3C 114.57(13)
Cl20 Ag0B Cl15 91.81(17)
P8 Ag0B Ag2C 90.13(16)
P8 Ag0B Ag3C 123.18(17)
P8 Ag0B Cl15 113.77(19)
P8 Ag0B Cl20 122.3(2)
P8 Ag0B S5AA 121.2(2)
S5AA Ag0B Ag2C 73.10(14)
S5AA Ag0B Ag3C 47.27(13)
S5AA Ag0B Cl15 105.33(18)
S5AA Ag0B Cl20 97.45(18)
Ag1 Ag1B Ag4A 58.79(5)
Ag1 Ag1B Ag11 57.18(5)
Ag1 Ag1B Ag7A 57.26(5)
Ag1 Ag1B Ag8 59.63(5)
Ag1 Ag1B Ag2B 60.02(5)
Ag1 Ag1B Ag4B 103.59(6)
Ag1 Ag1B Ag3C 123.39(8)
Ag1 Ag1B Ag4C 107.48(6)
Ag4A Ag1B Ag11 60.30(5)
Ag4A Ag1B Ag7A 58.81(5)
Ag4A Ag1B Ag2B 109.84(7)
Ag4A Ag1B Ag4B 110.75(7)
Ag4A Ag1B Ag3C 168.74(8)
Ag4A Ag1B Ag4C 103.14(6)
Ag11 Ag1B Ag4B 56.43(5)
Ag11 Ag1B Ag3C 110.53(7)
Ag11 Ag1B Ag4C 161.06(7)
Ag7A Ag1B Ag11 105.90(6)
Ag7A Ag1B Ag4B 160.65(7)
Ag7A Ag1B Ag3C 132.35(7)
Ag7A Ag1B Ag4C 55.35(5)
Ag8 Ag1B Ag4A 109.10(6)
Ag8 Ag1B Ag11 108.38(7)
Ag8 Ag1B Ag7A 60.38(5)
Ag8 Ag1B Ag2B 62.01(6)
Ag8 Ag1B Ag4B 114.59(7)
Ag8 Ag1B Ag3C 79.40(6)
Ag8 Ag1B Ag4C 66.47(6)
Ag2B Ag1B Ag11 59.67(6)
Ag2B Ag1B Ag7A 109.25(7)
Ag2B Ag1B Ag4B 56.67(6)
Ag2B Ag1B Ag3C 67.02(6)
Ag2B Ag1B Ag4C 125.23(8)
Ag3C Ag1B Ag4B 58.21(5)
Ag3C Ag1B Ag4C 86.91(6)
Ag4C Ag1B Ag4B 142.50(7)
Cl10 Ag1B Ag1 156.02(14)
Cl10 Ag1B Ag4A 103.30(14)
Cl10 Ag1B Ag11 101.02(13)
Cl10 Ag1B Ag7A 130.19(14)
Cl10 Ag1B Ag8 143.97(14)
Cl10 Ag1B Ag2B 120.49(13)
Cl10 Ag1B Ag4B 65.91(13)
Cl10 Ag1B Ag3C 70.96(13)
Cl10 Ag1B Ag4C 91.43(13)
Ag5A Ag7 Ag2 78.56(6)
S13 Ag7 Ag2 50.45(14)
S13 Ag7 Ag5A 112.85(15)
S17 Ag7 Ag2 137.68(15)
S17 Ag7 Ag5A 82.30(15)
S17 Ag7 S13 164.8(2)
Ag1 Ag8 Ag6 56.90(5)
Ag1 Ag8 Ag6A 58.44(4)
Ag1 Ag8 Ag7A 57.68(5)
Ag1 Ag8 Ag1B 58.43(5)
Ag1 Ag8 Ag9 107.72(6)
Ag1 Ag8 Ag2B 59.10(5)
Ag1 Ag8 Ag4C 102.18(6)
Ag6 Ag8 Ag9 113.77(7)
Ag6 Ag8 Ag4C 158.45(7)
Ag6A Ag8 Ag6 57.16(5)
Ag6A Ag8 Ag7A 60.93(5)
Ag6A Ag8 Ag9 61.49(5)
Ag6A Ag8 Ag2B 106.49(6)
Ag6A Ag8 Ag4C 109.38(6)
Ag7A Ag8 Ag6 105.56(6)
Ag7A Ag8 Ag9 60.24(5)
Ag7A Ag8 Ag2B 109.71(6)
Ag7A Ag8 Ag4C 54.03(5)
Ag1B Ag8 Ag6 106.18(6)
Ag1B Ag8 Ag6A 110.30(6)
Ag1B Ag8 Ag7A 62.55(5)
Ag1B Ag8 Ag9 116.30(7)
Ag1B Ag8 Ag2B 60.43(6)
Ag1B Ag8 Ag4C 60.34(6)
Ag9 Ag8 Ag4C 64.74(6)
Ag2B Ag8 Ag6 58.37(5)
Ag2B Ag8 Ag9 166.62(7)
Ag2B Ag8 Ag4C 117.99(7)
Cl20 Ag8 Ag1 148.06(15)
Cl20 Ag8 Ag6 94.04(14)
Cl20 Ag8 Ag6A 96.07(14)
Cl20 Ag8 Ag7A 129.84(13)
Cl20 Ag8 Ag1B 152.62(14)
Cl20 Ag8 Ag9 69.61(12)
Cl20 Ag8 Ag2B 119.79(13)
Cl20 Ag8 Ag4C 104.69(14)
Ag6A Ag9 Ag8 56.57(5)
Ag7A Ag9 Ag6A 58.49(5)
Ag7A Ag9 Ag8 58.05(5)
S5 Ag9 Ag6A 52.93(12)
S5 Ag9 Ag7A 91.98(13)
S5 Ag9 Ag8 108.74(13)
S4AA Ag9 Ag6A 150.69(15)
S4AA Ag9 Ag7A 102.03(16)
S4AA Ag9 Ag8 95.08(15)
S4AA Ag9 S5 156.14(19)
Ag1 Ag2B Ag6 57.30(5)
Ag1 Ag2B Ag11 56.87(4)
Ag1 Ag2B Ag1B 56.76(5)
Ag1 Ag2B Ag8 57.03(4)
Ag1 Ag2B Ag4B 110.77(7)
Ag1 Ag2B Ag5B 57.69(5)
Ag1 Ag2B Ag3C 111.92(6)
Ag6 Ag2B Ag11 104.10(6)
Ag6 Ag2B Ag1B 106.21(6)
Ag6 Ag2B Ag8 61.27(5)
Ag6 Ag2B Ag4B 165.10(7)
Ag6 Ag2B Ag5B 58.98(5)
Ag6 Ag2B Ag3C 131.24(7)
Ag11 Ag2B Ag8 106.34(6)
Ag11 Ag2B Ag4B 61.07(6)
Ag11 Ag2B Ag5B 56.50(5)
Ag11 Ag2B Ag3C 105.16(7)
Ag1B Ag2B Ag11 61.48(6)
Ag1B Ag2B Ag8 57.56(6)
Ag1B Ag2B Ag4B 69.11(6)
Ag1B Ag2B Ag5B 106.08(6)
Ag1B Ag2B Ag3C 58.05(5)
Ag8 Ag2B Ag4B 121.94(8)
Ag8 Ag2B Ag3C 73.48(6)
Ag4B Ag2B Ag3C 59.31(6)
Ag5B Ag2B Ag8 107.31(6)
Ag5B Ag2B Ag4B 107.87(7)
Ag5B Ag2B Ag3C 161.47(8)
Cl15 Ag2B Ag1 134.71(12)
Cl15 Ag2B Ag6 92.80(12)
Cl15 Ag2B Ag11 162.91(13)
Cl15 Ag2B Ag1B 111.70(13)
Cl15 Ag2B Ag8 79.44(11)
Cl15 Ag2B Ag4B 102.08(12)
Cl15 Ag2B Ag5B 138.08(14)
Cl15 Ag2B Ag3C 60.43(12)
Cl18 Ag2B Ag1 135.69(13)
Cl18 Ag2B Ag6 107.14(14)
Cl18 Ag2B Ag11 95.08(13)
Cl18 Ag2B Ag1B 143.06(14)
Cl18 Ag2B Ag8 157.44(14)
Cl18 Ag2B Ag4B 74.59(13)
Cl18 Ag2B Ag5B 78.49(13)
Cl18 Ag2B Ag3C 108.11(13)
Cl18 Ag2B Cl15 82.06(16)
S5 Ag3B Ag7B 124.18(13)
S5 Ag3B Cl9 88.62(17)
Cl9 Ag3B Ag7B 54.28(12)
P14 Ag3B Ag7B 89.98(14)
P14 Ag3B S5 141.2(2)
P14 Ag3B Cl9 129.28(19)
Ag11 Ag4B Ag1B 55.67(5)
Ag11 Ag4B Ag3C 107.31(7)
Ag2B Ag4B Ag11 58.44(5)
Ag2B Ag4B Ag1B 54.21(5)
Ag2B Ag4B Ag3C 64.77(6)
Ag3C Ag4B Ag1B 55.50(5)
S2AA Ag4B Ag11 52.54(15)
S2AA Ag4B Ag1B 84.34(15)
S2AA Ag4B Ag2B 110.94(16)
S2AA Ag4B Ag3C 134.46(16)
S3AA Ag4B Ag11 148.19(18)
S3AA Ag4B Ag1B 105.08(16)
S3AA Ag4B Ag2B 89.89(17)
S3AA Ag4B Ag3C 49.67(16)
S3AA Ag4B S2AA 158.6(2)
Ag1 Ag5B Ag3A 57.84(5)
Ag1 Ag5B Ag6 57.98(5)
Ag1 Ag5B Ag5A 57.35(5)
Ag1 Ag5B Ag2B 59.04(5)
Ag6 Ag5B Ag3A 107.73(6)
Ag6 Ag5B Ag5A 58.64(5)
Ag6 Ag5B Ag2B 59.69(5)
Ag11 Ag5B Ag1 59.09(5)
Ag11 Ag5B Ag3A 58.87(5)
Ag11 Ag5B Ag6 108.77(7)
Ag11 Ag5B Ag5A 108.09(7)
Ag11 Ag5B Ag2B 61.63(6)
Ag5A Ag5B Ag3A 61.08(5)
Ag2B Ag5B Ag3A 108.15(7)
Ag2B Ag5B Ag5A 107.05(6)
S12 Ag5B Ag1 146.78(13)
S12 Ag5B Ag3A 109.44(13)
S12 Ag5B Ag6 106.03(14)
S12 Ag5B Ag11 145.19(14)
S12 Ag5B Ag5A 89.45(13)
S12 Ag5B Ag2B 142.35(14)
Cl15 Ag6B Ag8B 54.72(11)
S16 Ag6B Ag8B 142.05(15)
S16 Ag6B Cl15 93.60(17)
S16 Ag6B Cl18 104.27(17)
Cl18 Ag6B Ag8B 54.14(12)
Cl18 Ag6B Cl15 79.02(16)
P16 Ag6B Ag8B 89.10(17)
P16 Ag6B Cl15 129.2(2)
P16 Ag6B S16 128.8(2)
P16 Ag6B Cl18 109.8(2)
S6 Ag7B Ag3B 67.19(12)
S6 Ag7B Cl9 91.40(16)
Cl9 Ag7B Ag3B 50.57(12)
P19 Ag7B Ag3B 82.69(15)
P19 Ag7B S6 115.14(19)
P19 Ag7B Cl9 111.95(18)
P19 Ag7B S1AA 136.6(2)
S1AA Ag7B Ag3B 137.57(15)
S1AA Ag7B S6 98.96(19)
S1AA Ag7B Cl9 92.25(18)
Cl15 Ag8B Ag6B 57.00(12)
Cl18 Ag8B Ag6B 53.33(12)
Cl18 Ag8B Cl15 79.93(16)
P0AA Ag8B Ag6B 85.94(17)
P0AA Ag8B Cl15 120.6(2)
P0AA Ag8B Cl18 115.5(2)
P0AA Ag8B S3AA 141.9(2)
S3AA Ag8B Ag6B 131.90(16)
S3AA Ag8B Cl15 85.18(19)
S3AA Ag8B Cl18 95.10(19)
F23 Sb9B F41 87.7(6)
F23 Sb9B F36 90.2(7)
F29 Sb9B F23 89.9(6)
F29 Sb9B F41 177.5(6)
F29 Sb9B F36 90.5(7)
F40 Sb9B F23 178.5(7)
F40 Sb9B F29 91.5(6)
F40 Sb9B F41 90.9(7)
F40 Sb9B F44 90.6(7)
F40 Sb9B F36 89.3(7)
F41 Sb9B F36 90.2(7)
F44 Sb9B F23 90.0(7)
F44 Sb9B F29 89.1(7)
F44 Sb9B F41 90.2(7)
F44 Sb9B F36 179.6(7)
Ag4A Ag0C Ag7A 58.29(5)
S1AA Ag0C Ag4A 85.08(16)
S1AA Ag0C Ag7A 102.85(17)
S1AA Ag0C S14 174.0(2)
S14 Ag0C Ag4A 100.87(16)
S14 Ag0C Ag7A 80.05(16)
Ag4A Ag1C Ag3A 54.32(5)
Ag8A Ag1C Ag3A 55.13(5)
Ag8A Ag1C Ag4A 59.86(5)
S0AA Ag1C Ag3A 50.14(14)
S0AA Ag1C Ag4A 100.36(15)
S0AA Ag1C Ag8A 93.17(16)
S0AA Ag1C S1AA 174.9(2)
S1AA Ag1C Ag3A 133.73(16)
S1AA Ag1C Ag4A 84.54(16)
S1AA Ag1C Ag8A 87.98(17)
Cl20 Ag2C Ag0B 53.75(11)
S4AA Ag2C Ag0B 115.83(15)
S4AA Ag2C Cl20 93.22(18)
P15 Ag2C Ag0B 89.38(16)
P15 Ag2C Cl20 110.5(2)
P15 Ag2C S4AA 153.0(2)
Ag0B Ag3C Ag2B 89.19(7)
Ag1B Ag3C Ag0B 105.48(7)
Ag1B Ag3C Ag2B 54.93(5)
Ag1B Ag3C Ag4B 66.28(6)
Ag4B Ag3C Ag0B 143.10(9)
Ag4B Ag3C Ag2B 55.93(5)
S3AA Ag3C Ag0B 122.76(18)
S3AA Ag3C Ag1B 114.89(17)
S3AA Ag3C Ag2B 82.97(17)
S3AA Ag3C Ag4B 48.71(16)
S5AA Ag3C Ag0B 51.80(15)
S5AA Ag3C Ag1B 79.29(15)
S5AA Ag3C Ag2B 109.26(16)
S5AA Ag3C Ag4B 144.93(16)
S5AA Ag3C S3AA 165.4(2)
Ag7A Ag4C Ag1B 60.89(5)
Ag7A Ag4C Ag8 57.36(5)
Ag1B Ag4C Ag8 53.19(5)
S4AA Ag4C Ag7A 100.48(14)
S4AA Ag4C Ag1B 138.85(15)
S4AA Ag4C Ag8 85.68(14)
S14 Ag4C Ag7A 81.99(16)
S14 Ag4C Ag1B 85.56(15)
S14 Ag4C Ag8 131.45(16)
S14 Ag4C S4AA 130.6(2)
S14 Ag4C S5AA 131.8(2)
S5AA Ag4C Ag7A 123.39(16)
S5AA Ag4C Ag1B 76.25(14)
S5AA Ag4C Ag8 67.86(15)
S5AA Ag4C S4AA 87.98(19)
Ag46 Cl25 Ag1I 73.08(15)
Ag32 Cl25 Ag1I 106.4(2)
Ag32 Cl25 Ag46 101.0(2)
Ag0O Cl26 Ag14 85.99(18)
Ag0W S31 Ag14 78.45(17)
Ag0W S31 Ag1K 114.7(2)
Ag1K S31 Ag14 129.3(2)
C3CB S31 Ag0W 104.1(7)
C3CB S31 Ag14 115.6(7)
C3CB S31 Ag1K 108.3(7)
C157 P42 Ag30 117.8(6)
C157 P42 C6MA 102.9(11)
C6DA P42 Ag30 113.8(10)
C6DA P42 C157 102.0(11)
C6DA P42 C6MA 107.0(13)
C6MA P42 Ag30 112.1(9)
Ag0A Cl43 Ag1I 109.8(2)
Ag0A Cl43 Ag46 107.9(2)
Ag46 Cl43 Ag1I 72.21(17)
C170 P46 Ag47 111.7(7)
C194 P46 Ag47 112.1(9)
C194 P46 C170 107.3(11)
C6MA P46 Ag47 115.9(10)
C6MA P46 C170 100.8(12)
C6MA P46 C194 108.1(13)
C1JA P48 Ag1I 111.7(8)
C1JA P48 C290 105.7(11)
C1JA P48 C2AB 106.1(15)
C290 P48 Ag1I 114.8(8)
C290 P48 C2AB 104.4(14)
C2AB P48 Ag1I 113.3(12)
C2GA P49 Ag46 111.5(7)
C2GA P49 C285 106.5(11)
C2GA P49 C2AB 110.0(14)
C285 P49 Ag46 116.2(9)
C2AB P49 Ag46 111.8(13)
C2AB P49 C285 100.1(14)
Ag56 S51 Ag43 99.2(4)
C229 S51 Ag43 111.1(13)
C229 S51 Ag56 103.6(13)
Ag1M S57 Ag40 100.8(4)
Ag56 S57 Ag1M 94.1(4)
Ag56 S57 Ag40 116.9(4)
C252 S57 Ag1M 113.5(12)
C252 S57 Ag40 121.0(12)
C252 S57 Ag56 107.1(12)
Ag50 S37 Ag27 80.5(2)
C8LA S37 Ag50 101.8(9)
C8LA S37 Ag27 108.6(9)
Ag26 S38 Ag47 101.7(3)
Ag50 S38 Ag26 110.5(3)
Ag50 S38 Ag47 111.4(3)
C6PA S38 Ag26 109.8(12)
C6PA S38 Ag50 105.7(12)
C6PA S38 Ag47 117.7(12)
C6CA P41 Ag40 111.2(12)
C6LA P41 Ag40 111.2(9)
C6LA P41 C6CA 115.2(15)
C243 P41 Ag40 114.7(11)
C243 P41 C6CA 100.8(14)
C243 P41 C6LA 103.2(13)
Cl10 Ag5C Ag6C 51.83(12)
Cl22 Ag5C Ag6C 55.49(13)
Cl22 Ag5C Cl10 87.29(17)
S2AA Ag5C Ag6C 129.35(16)
S2AA Ag5C Cl10 85.83(19)
S2AA Ag5C Cl22 102.9(2)
P18 Ag5C Ag6C 90.3(2)
P18 Ag5C Cl10 127.8(3)
P18 Ag5C Cl22 99.5(3)
P18 Ag5C S2AA 140.3(3)
Cl10 Ag6C Ag5C 55.35(12)
Cl10 Ag6C Cl22 88.68(17)
Cl22 Ag6C Ag5C 54.01(12)
S14 Ag6C Ag5C 134.30(17)
S14 Ag6C Cl10 94.91(19)
S14 Ag6C Cl22 96.84(19)
P17 Ag6C Ag5C 84.3(2)
P17 Ag6C Cl10 114.8(2)
P17 Ag6C Cl22 107.5(2)
P17 Ag6C S14 141.3(3)
Ag9 S5 Ag6A 76.28(15)
Ag9 S5 Ag3B 103.3(2)
Ag3B S5 Ag6A 120.0(2)
C30 S5 Ag6A 123.0(6)
C30 S5 Ag9 109.6(6)
C30 S5 Ag3B 113.6(6)
Ag8A S6 Ag7B 97.38(18)
Ag9A S6 Ag8A 75.98(14)
Ag9A S6 Ag7B 142.8(2)
C133 S6 Ag8A 113.8(6)
C133 S6 Ag9A 106.5(7)
C133 S6 Ag7B 109.6(7)
Ag5 Cl7 Ag10 65.82(11)
Ag5A Cl7 Ag5 103.38(17)
Ag5A Cl7 Ag10 112.10(17)
Ag3A Cl8 Ag11 64.90(12)
Ag5 Cl8 Ag3A 78.08(14)
Ag5 Cl8 Ag11 127.67(19)
Ag7A Cl9 Ag3B 116.6(2)
Ag7A Cl9 Ag7B 110.83(18)
Ag3B Cl9 Ag7B 75.15(14)
Ag1B Cl10 Ag5C 106.71(19)
Ag1B Cl10 Ag6C 103.06(19)
Ag6C Cl10 Ag5C 72.82(15)
C36 P11 Ag10 115.1(7)
C51 P11 Ag10 113.9(5)
C51 P11 C36 100.0(8)
C65 P11 Ag10 113.4(5)
C65 P11 C36 104.7(8)
C65 P11 C51 108.5(7)
Ag2 S12 Ag10 92.38(17)
Ag5 S12 Ag2 144.1(2)
Ag5 S12 Ag10 69.87(13)
Ag5B S12 Ag2 86.12(16)
Ag5B S12 Ag5 83.89(17)
Ag5B S12 Ag10 132.1(2)
C54 S12 Ag2 109.2(7)
C54 S12 Ag5 106.0(7)
C54 S12 Ag10 107.6(7)
C54 S12 Ag5B 118.1(7)
Ag2 S13 Ag10 101.7(2)
Ag7 S13 Ag2 81.68(18)
Ag7 S13 Ag10 98.3(2)
C104 S13 Ag2 126.7(6)
C104 S13 Ag10 128.4(6)
C104 S13 Ag7 104.8(6)
C34 P14 Ag3B 110.8(6)
C37 P14 Ag3B 118.4(7)
C37 P14 C34 100.7(9)
C37 P14 C8HA 105.6(10)
C8HA P14 Ag3B 114.3(7)
C8HA P14 C34 105.3(10)
Ag0B Cl15 Ag2B 110.63(18)
Ag0B Cl15 Ag6B 152.1(2)
Ag0B Cl15 Ag8B 134.8(2)
Ag2B Cl15 Ag6B 81.84(14)
Ag2B Cl15 Ag8B 87.41(15)
Ag8B Cl15 Ag6B 68.28(13)
Ag2 S16 Ag6 80.75(16)
Ag2 S16 Ag6B 122.1(2)
Ag6 S16 Ag6B 113.6(2)
C88 S16 Ag2 109.6(7)
C88 S16 Ag6 110.5(7)
C88 S16 Ag6B 115.2(7)
Ag7 S17 Ag9A 112.3(2)
C192 S17 Ag9A 104.8(7)
C192 S17 Ag7 101.6(7)
Ag2B Cl18 Ag6B 88.97(16)
Ag2B Cl18 Ag8B 92.97(17)
Ag6B Cl18 Ag8B 72.53(14)
C8HA P19 Ag7B 113.9(8)
C159 P19 Ag7B 113.4(8)
C159 P19 C8HA 104.7(11)
C167 P19 Ag7B 115.0(8)
C167 P19 C8HA 104.9(11)
C167 P19 C159 103.8(11)
Ag0B Cl20 Ag2C 66.15(14)
Ag8 Cl20 Ag0B 83.76(17)
Ag8 Cl20 Ag2C 104.3(2)
C36 P21 Ag5 112.9(7)
C40 P21 Ag5 116.2(8)
C40 P21 C36 101.5(10)
C40 P21 C44 106.9(10)
C44 P21 Ag5 115.7(7)
C44 P21 C36 101.7(10)
Ag4A Cl22 Ag5C 109.3(2)
Ag4A Cl22 Ag6C 107.4(2)
Ag5C Cl22 Ag6C 70.50(15)
Ag4B S2AA Ag11 77.45(19)
Ag4B S2AA Ag5C 111.7(2)
Ag5C S2AA Ag11 116.1(2)
C64 S2AA Ag11 114.8(8)
C64 S2AA Ag4B 108.2(7)
C64 S2AA Ag5C 120.1(8)
Ag9 S4AA Ag2C 102.1(2)
Ag9 S4AA Ag4C 83.93(18)
Ag2C S4AA Ag4C 108.1(2)
C73 S4AA Ag9 107.0(7)
C73 S4AA Ag2C 108.9(7)
C73 S4AA Ag4C 137.9(8)
C139 P8 Ag0B 113.7(7)
C3FA P8 Ag0B 117.9(6)
C3FA P8 C139 104.0(9)
C183 P8 Ag0B 111.6(6)
C183 P8 C139 103.9(10)
C183 P8 C3FA 104.5(8)
Ag1C S0AA Ag3A 82.89(19)
C144 S0AA Ag3A 109.3(7)
C144 S0AA Ag1C 103.1(7)
Ag0C S1AA Ag7B 101.8(2)
Ag0C S1AA Ag1C 108.8(2)
Ag1C S1AA Ag7B 111.2(3)
C207 S1AA Ag7B 119.4(10)
C207 S1AA Ag0C 109.7(11)
C207 S1AA Ag1C 105.7(10)
C141 P0AA Ag8B 113.8(8)
C141 P0AA C146 105.2(11)
C141 P0AA C0CA 102.4(11)
C146 P0AA Ag8B 113.7(8)
C146 P0AA C0CA 103.9(10)
C0CA P0AA Ag8B 116.4(8)
Ag4B S3AA Ag8B 106.0(3)
Ag4B S3AA Ag3C 81.6(2)
Ag3C S3AA Ag8B 109.0(3)
C187 S3AA Ag4B 104.0(7)
C187 S3AA Ag8B 127.6(7)
C187 S3AA Ag3C 117.1(7)
Ag0C S14 Ag4C 110.3(3)
Ag0C S14 Ag6C 95.2(2)
Ag4C S14 Ag6C 120.5(2)
C6GA S14 Ag0C 106.3(9)
C6GA S14 Ag4C 113.4(9)
C6GA S14 Ag6C 108.9(9)
C139 P15 Ag2C 111.0(8)
C139 P15 C5JA 102.1(10)
C140 P15 Ag2C 113.9(8)
C140 P15 C139 106.9(11)
C140 P15 C5JA 103.4(10)
C5JA P15 Ag2C 118.3(7)
C146 P16 Ag6B 113.1(7)
C156 P16 Ag6B 117.0(8)
C156 P16 C146 107.6(10)
C8BB P16 Ag6B 112.3(9)
C8BB P16 C146 104.9(11)
C8BB P16 C156 100.6(12)
C9NA P17 Ag6C 115.8(10)
C9NA P17 C8NA 104.5(14)
C9NA P17 C2SA 106.7(13)
C8NA P17 Ag6C 113.8(10)
C2SA P17 Ag6C 113.3(8)
C2SA P17 C8NA 101.4(12)
C8NA P18 Ag5C 114.8(10)
C6SA P18 Ag5C 117.7(9)
C6SA P18 C8NA 103.7(13)
C6SA P18 C8SA 105.1(12)
C8SA P18 Ag5C 111.0(10)
C8SA P18 C8NA 103.0(14)
F1AA Sb1 F3AA 96.8(13)
F1AA Sb1 F233 90.7(12)
F141 Sb1 F1AA 177.1(11)
F141 Sb1 F3AA 80.3(14)
F141 Sb1 F233 88.8(12)
F233 Sb1 F3AA 83.9(15)
F236 Sb1 F1AA 95.8(13)
F236 Sb1 F141 84.9(13)
F236 Sb1 F3AA 98.6(16)
F236 Sb1 F233 172.7(14)
F260 Sb1 F1AA 95.4(13)
F260 Sb1 F141 87.3(14)
F260 Sb1 F3AA 161.8(16)
F260 Sb1 F233 82.5(14)
F260 Sb1 F236 93.5(15)
F157 Sb2 F2AA 89.9(11)
F197 Sb2 F157 173.6(12)
F197 Sb2 F140 94.9(12)
F197 Sb2 F2AA 85.8(11)
F197 Sb2 F68 88.6(11)
F197 Sb2 F199 93.2(13)
F140 Sb2 F157 89.5(11)
F140 Sb2 F2AA 86.0(11)
F68 Sb2 F157 86.4(10)
F68 Sb2 F140 171.4(11)
F68 Sb2 F2AA 86.5(10)
F199 Sb2 F157 90.9(13)
F199 Sb2 F140 95.8(13)
F199 Sb2 F2AA 178.0(13)
F199 Sb2 F68 91.8(12)
F0AA Sb3 F33 88.8(10)
F0AA Sb3 F79 87.6(10)
F0AA Sb3 F130 91.1(12)
F0AA Sb3 F123 176.8(12)
F79 Sb3 F33 90.3(10)
F130 Sb3 F33 88.6(11)
F130 Sb3 F79 178.3(12)
F130 Sb3 F123 88.6(12)
F9 Sb3 F33 174.7(10)
F9 Sb3 F0AA 96.5(10)
F9 Sb3 F79 89.4(10)
F9 Sb3 F130 91.9(11)
F9 Sb3 F123 86.7(10)
F123 Sb3 F33 88.0(11)
F123 Sb3 F79 92.7(11)
F63 Sb4 F47 89.9(9)
F63 Sb4 F69 89.9(9)
F63 Sb4 F194 88.1(10)
F69 Sb4 F47 89.6(10)
F194 Sb4 F47 92.2(11)
F194 Sb4 F69 177.3(11)
F101 Sb4 F47 91.7(11)
F101 Sb4 F63 178.4(11)
F101 Sb4 F69 89.9(11)
F101 Sb4 F194 92.0(12)
F55 Sb4 F47 179.7(12)
F55 Sb4 F63 89.8(11)
F55 Sb4 F69 90.5(11)
F55 Sb4 F194 87.7(12)
F55 Sb4 F101 88.6(13)
Ag3C S5AA Ag0B 80.93(19)
Ag3C S5AA Ag4C 116.2(2)
Ag4C S5AA Ag0B 129.7(3)
C2OA S5AA Ag0B 117.4(8)
C2OA S5AA Ag3C 106.1(8)
C2OA S5AA Ag4C 103.2(8)
C3KA C136 C141 124(2)
C136 C141 P0AA 124.2(18)
C77 C141 P0AA 121.1(18)
C77 C141 C136 115(2)
P0AA C146 P16 111.9(11)
C38 C30 S5 110.5(13)
C38 C30 C7GA 102.8(17)
C124 C30 S5 112.7(15)
C124 C30 C38 111.0(17)
C124 C30 C7GA 108.7(16)
C7GA C30 S5 110.6(13)
C4HA C33 C0BA 118(2)
C7HA C34 P14 118.3(16)
C9AA C34 P14 123.7(16)
C9AA C34 C7HA 118(2)
P11 C36 P21 113.3(10)
C46 C37 P14 121.8(16)
C4HA C37 P14 118.6(16)
C4HA C37 C46 119.6(19)
C193 C38 C30 111.5(18)
C101 C39 C93 109.2(17)
C78 C40 P21 117.7(16)
C132 C40 P21 126(2)
C132 C40 C78 116(2)
C61 C44 P21 120.1(16)
C68 C44 P21 120.2(16)
C68 C44 C61 120(2)
P2L C45 P2V 110.4(12)
C50 C46 C37 121(2)
C79 C51 P11 116.7(8)
C79 C51 C6BA 120.0
C6BA C51 P11 123.2(8)
C51 C79 C0NA 120.0
C79 C0NA C8BA 120.0
C7BA C8BA C0NA 120.0
C8BA C7BA C6BA 120.0
C7BA C6BA C51 120.0
C144 C3HA C2BA 109.8(19)
C9BA C54 S12 109.7(18)
C8RA C54 S12 109.4(17)
C8RA C54 C9BA 113(2)
C6RA C54 S12 110.9(17)
C6RA C54 C9BA 107(2)
C6RA C54 C8RA 107(2)
C123 C3CB S31 109.0(14)
C7EA C3CB S31 111.5(15)
C7EA C3CB C123 107.6(18)
C6EA C3CB S31 109.6(15)
C6EA C3CB C123 110.3(18)
C6EA C3CB C7EA 108.9(18)
C88 C58 C9KA 109.1(19)
P33 C59 P2P 114.1(9)
C44 C61 C4BA 119(2)
C37 C4HA C33 120(2)
C66 C64 S2AA 113.0(15)
C66 C64 C9HA 110.0(19)
C66 C64 C152 110.1(18)
C9HA C64 S2AA 105.1(14)
C152 C64 S2AA 108.9(15)
C152 C64 C9HA 109.6(18)
C129 C65 P11 117.8(7)
C129 C65 C75 120.0
C75 C65 P11 122.1(7)
C199 C129 C65 120.0
C129 C199 C135 120.0
C5BA C135 C199 120.0
C135 C5BA C75 120.0
C5BA C75 C65 120.0
C64 C66 C178 114(2)
C44 C68 C76 122(2)
C98 C70 P2P 122.2(8)
C98 C70 C42 120.0
C42 C70 P2P 117.7(8)
C153 C98 C70 120.0
C4EA C153 C98 120.0
C153 C4EA C3EA 120.0
C42 C3EA C4EA 120.0
C3EA C42 C70 120.0
C107 C71 C2BA 111(2)
C155 C73 S4AA 110.2(15)
C155 C73 C3GA 109.2(19)
C190 C73 S4AA 111.1(16)
C190 C73 C155 110.4(19)
C190 C73 C3GA 108.6(19)
C3GA C73 S4AA 107.4(15)
C133 C6HA C84 107.7(16)
C115 C78 C40 121(2)
C111 C7HA C34 122(2)
C85 C81 C200 109(2)
C108 C81 C85 110(2)
C108 C81 C200 110(2)
C84 C83 C96 108.6(18)
C83 C84 C6HA 111.0(17)
C83 C84 C185 111.0(18)
C185 C84 C6HA 110.2(18)
C81 C85 C144 109.1(19)
P14 C8HA P19 112.7(12)
C58 C88 S16 109.0(15)
C58 C88 C120 112(2)
C58 C88 C163 110.2(18)
C120 C88 S16 107.8(15)
C163 C88 S16 108.4(15)
C163 C88 C120 108.8(18)
C133 C89 C1AA 112.3(18)
C147 C90 S2F 110.1(16)
C9FA C90 S2F 109.7(15)
C9FA C90 C147 106.2(18)
C0GA C90 S2F 111.1(16)
C0GA C90 C147 111.5(19)
C0GA C90 C9FA 108(2)
C162 C91 P2L 122.5(10)
C162 C91 C7CA 120.0
C7CA C91 P2L 117.3(10)
C91 C162 C8CA 120.0
C162 C8CA C142 120.0
C8CA C142 C143 120.0
C7CA C143 C142 120.0
C143 C7CA C91 120.0
C39 C93 S2Q 108.9(13)
C39 C93 C138 109.2(18)
C138 C93 S2Q 106.5(14)
C8FA C93 S2Q 110.1(15)
C8FA C93 C39 109.3(18)
C8FA C93 C138 112.7(18)
C102 C96 C83 107.2(17)
C102 C96 C117 107.6(18)
C117 C96 C83 109.5(17)
C64 C9HA C9CA 104.1(18)
C177 C99 C165 111(2)
C8EA C100 P2V 105.1(9)
C8EA C100 C172 120.0
C172 C100 P2V 134.8(9)
C100 C8EA C7IA 120.0
C122 C7IA C8EA 120.0
C7IA C122 C63 120.0
C172 C63 C122 120.0
C63 C172 C100 120.0
C39 C101 C67 111(2)
C39 C101 C7FA 109(2)
C67 C101 C7FA 111(2)
C96 C102 C1AA 113.2(18)
C130 C103 C115 120(3)
C106 C104 S13 109.3(13)
C116 C104 S13 110.4(14)
C116 C104 C106 106.8(17)
C116 C104 C145 110.1(16)
C145 C104 S13 111.2(14)
C145 C104 C106 109.1(16)
C5AA C106 C104 111.9(18)
C71 C107 C108 110(2)
C71 C107 C110 107.5(19)
C110 C107 C108 105.9(19)
C81 C108 C107 112(2)
C7HA C111 C82 122(3)
C164 C114 C192 107.2(19)
C78 C115 C103 119(2)
C104 C116 C4AA 109.6(17)
C96 C117 C133 110.3(15)
C156 C119 C8KA 124(3)
C88 C120 C127 108.8(18)
C5TA C123 C3CB 110.2(19)
C30 C124 C196 114(2)
C120 C127 C154 106(2)
C189 C127 C120 109(2)
C189 C127 C154 111(2)
C103 C130 C132 124(3)
C60 C131 C2EA 120.0
C131 C60 P2P 116.7(9)
C131 C60 C56 120.0
C56 C60 P2P 123.1(9)
C0EA C56 C60 120.0
C1EA C0EA C56 120.0
C0EA C1EA C2EA 120.0
C1EA C2EA C131 120.0
C40 C132 C130 120(2)
C6HA C133 S6 109.0(13)
C6HA C133 C117 109.5(17)
C89 C133 S6 111.0(14)
C89 C133 C6HA 109.7(16)
C89 C133 C117 108.5(15)
C117 C133 S6 109.2(12)
C175 C0AA C9CA 110(2)
C93 C138 C165 107.3(18)
P15 C139 P8 111.9(12)
C7JA C140 P15 121.2(19)
C7JA C140 C8JA 116(3)
C8JA C140 P15 123(2)
C3HA C144 S0AA 113.8(15)
C3HA C144 C85 110.4(19)
C3HA C144 C110 112.5(19)
C85 C144 S0AA 104.3(14)
C110 C144 S0AA 108.5(16)
C110 C144 C85 106.7(18)
C104 C145 C2AA 112.2(17)
C102 C1AA C89 105.8(18)
C185 C1AA C89 108.8(19)
C185 C1AA C102 110(2)
C182 C147 C90 109(2)
C9PA C150 C5HA 120.0
C150 C9PA C9DA 120.0
C166 C9DA C9PA 120.0
C9DA C166 C180 120.0
C5HA C180 C166 120.0
C150 C5HA P2V 129.4(10)
C180 C5HA P2V 109.1(10)
C180 C5HA C150 120.0
C175 C151 C178 112(2)
C175 C152 C64 108.7(19)
C1LA C154 C127 111(2)
C73 C155 C4GA 107.9(19)
C119 C156 P16 121.8(19)
C119 C156 C195 121(2)
C195 C156 P16 117.0(18)
C1BA C158 C159 122(2)
C158 C159 P19 117.4(19)
C0QA C159 P19 122(2)
C0QA C159 C158 120(2)
C88 C163 C1LA 111.5(19)
C99 C165 C138 108(2)
C99 C165 C7FA 111(2)
C138 C165 C7FA 107(2)
C181 C167 P19 119.1(17)
C181 C167 C1NA 119(2)
C1NA C167 P19 121.9(18)
C0AA C175 C151 108(2)
C0AA C175 C152 111(2)
C151 C175 C152 110(2)
C3CA C176 C187 114(2)
C99 C177 C67 115(2)
C99 C177 C8FA 107(2)
C67 C177 C8FA 107(2)
C66 C178 C151 106(2)
C66 C178 C0DA 108(2)
C151 C178 C0DA 110(2)
C147 C182 C5OA 109(2)
C147 C182 C1AB 112(2)
C5OA C182 C1AB 108(3)
C1AA C185 C84 108.9(19)
C196 C186 C193 107(2)
C176 C187 S3AA 113.1(16)
C176 C187 C113 105(2)
C188 C187 S3AA 109.3(16)
C188 C187 C176 108.0(19)
C188 C187 C113 109(2)
C113 C187 S3AA 111.5(16)
C187 C188 C2LA 109(2)
C73 C190 C4NA 112(2)
C114 C192 S17 108.1(14)
C6AA C192 S17 111.5(14)
C6AA C192 C114 108.9(16)
C105 C192 S17 108.5(15)
C105 C192 C114 109.3(18)
C105 C192 C6AA 110.6(19)
C38 C193 C186 110(2)
C8MA C193 C38 106(2)
C8MA C193 C186 114(2)
C124 C196 C186 112(2)
C124 C196 C7UA 107(2)
C186 C196 C7UA 107(2)
C278 C2GA P49 121.9(11)
C278 C2GA C276 120.0
C276 C2GA P49 118.1(11)
C2GA C278 C7PA 120.0
C8PA C7PA C278 120.0
C1CB C8PA C7PA 120.0
C8PA C1CB C276 120.0
C1CB C276 C2GA 120.0
C1FA C43 S97 131.4(15)
C1FA C43 C4IA 101.4(15)
C174 C43 S97 111.5(14)
C174 C43 C1FA 104.9(15)
C174 C43 C4IA 107.7(15)
C4IA C43 S97 97.0(13)
C171 C48 C7AA 108(2)
C2CA C49 C0CA 117(2)
C46 C50 C0BA 122(2)
C164 C8AA C7AA 109(2)
C49 C2CA C1CA 121(3)
C7AA C6AA C192 111.8(18)
C76 C3BA C4BA 121(2)
C48 C7AA C8AA 107.3(19)
C6AA C7AA C48 108(2)
C6AA C7AA C8AA 109.6(19)
C177 C67 C101 108(2)
C2QA C1BA C158 115(3)
C126 C1CA C2CA 121(3)
C3BA C76 C68 119(2)
C141 C77 C5KA 123(2)
C113 C5CA C4LA 107(2)
C3LA C5CA C113 110(3)
C3LA C5CA C4LA 107(3)
C1GA C9FA C90 111(2)
C126 C87 C0CA 120(2)
C93 C8FA C177 110(2)
C82 C94 C9AA 118(3)
C4AA C95 C5AA 110(2)
C49 C0CA P0AA 117.2(17)
C87 C0CA P0AA 124.0(19)
C87 C0CA C49 119(2)
C3AA C2AA C145 107.5(18)
C169 C2AA C145 110.3(18)
C169 C2AA C3AA 107(2)
C148 C8DA C194 123(3)
C7MA C7GA C30 108.9(18)
C34 C9AA C94 120(2)
C116 C4AA C169 110(2)
C95 C4AA C116 113(2)
C95 C4AA C169 108(2)
C144 C110 C107 111(2)
C1SA C8BB P16 116(2)
C1SA C8BB C9RA 120(3)
C9RA C8BB P16 123(2)
C187 C113 C5CA 111(2)
C237 C3GA C73 106(2)
C176 C3CA C4CA 111(3)
C4LA C3CA C176 110(3)
C4LA C3CA C4CA 108(3)
C50 C0BA C33 119(2)
C5GA C4GA C155 111(2)
C5GA C4GA C191 108(2)
C191 C4GA C155 112(2)
C148 C125 C5MA 115(3)
C1CA C126 C87 121(3)
C2AA C3AA C5AA 112(2)
C3CB C7EA C1IA 110(2)
C61 C4BA C3BA 120(2)
C6NA C6GA S14 109(2)
C6NA C6GA C271 110(2)
C6NA C6GA C2BB 109(3)
C271 C6GA S14 108.0(19)
C271 C6GA C2BB 114(3)
C2BB C6GA S14 107(2)
C101 C7FA C165 106(2)
C6IA C5EA P33 125.8(10)
C6IA C5EA C8UA 120.0
C8UA C5EA P33 114.2(10)
C9UA C6IA C5EA 120.0
C234 C9UA C6IA 120.0
C9UA C234 C248 120.0
C8UA C248 C234 120.0
C248 C8UA C5EA 120.0
C2LA C4CA C3CA 108(3)
C5FA C3FA P8 121.0(9)
C5FA C3FA C4FA 120.0
C4FA C3FA P8 119.0(9)
C3FA C5FA C2KA 120.0
C9QA C2KA C5FA 120.0
C2KA C9QA C1KA 120.0
C4FA C1KA C9QA 120.0
C1KA C4FA C3FA 120.0
C9FA C1GA C5OA 107(2)
C9FA C1GA C197 112(2)
C5OA C1GA C197 110(2)
C125 C148 C8DA 120(3)
C4OA C0GA C90 110(2)
C4GA C5GA C4NA 110(2)
C3CB C6EA C179 112(2)
C5DA C157 P42 120.8(9)
C5DA C157 C4DA 120.0
C4DA C157 P42 119.2(9)
C1DA C5DA C157 120.0
C5DA C1DA C2DA 120.0
C3DA C2DA C1DA 120.0
C2DA C3DA C4DA 120.0
C3DA C4DA C157 120.0
C7DA C6DA P42 123(2)
C7DA C6DA C5UA 112(3)
C5UA C6DA P42 125(2)
C106 C5AA C95 109(2)
C106 C5AA C3AA 109(2)
C95 C5AA C3AA 105(2)
C0AA C9CA C9HA 108(2)
C0AA C9CA C0DA 115(2)
C0DA C9CA C9HA 112(2)
C8AA C164 C114 112(2)
C9MA C164 C114 113(2)
C9MA C164 C8AA 108(2)
C54 C9BA C149 110(3)
C2AA C169 C4AA 109(2)
C9SA C170 P46 117.7(12)
C9SA C170 C6FA 120.0
C6FA C170 P46 121.4(12)
C170 C9SA C0TA 120.0
C1TA C0TA C9SA 120.0
C0TA C1TA C2TA 120.0
C1TA C2TA C6FA 120.0
C2TA C6FA C170 120.0
C48 C171 C9MA 108(2)
C105 C171 C48 110(2)
C105 C171 C9MA 111(2)
C71 C2BA C3HA 108(2)
C71 C2BA C200 111(2)
C200 C2BA C3HA 109(2)
C2FA C1FA C43 112.4(17)
C219 C7DA C6DA 126(3)
C0IA C179 C6EA 108(2)
C7TA C179 C6EA 107(2)
C7TA C179 C0IA 109(2)
C198 C183 P8 124.0(10)
C198 C183 C4JA 120.0
C4JA C183 P8 115.6(10)
C118 C198 C183 120.0
C198 C118 C4QA 120.0
C118 C4QA C5QA 120.0
C4JA C5QA C4QA 120.0
C5QA C4JA C183 120.0
P97 C6CA P41 112.1(18)
C9CA C0DA C178 104(2)
C127 C189 C9KA 113(2)
C1FA C2FA C173 120(2)
C1FA C2FA C8WA 101.0(19)
C8WA C2FA C173 114(2)
C8DA C194 P46 123(2)
C4MA C194 P46 120(2)
C4MA C194 C8DA 117(3)
C156 C195 C6KA 117(2)
C2BA C200 C81 108(2)
C0VA C5IA P33 123.5(10)
C0VA C5IA C3VA 120.0
C3VA C5IA P33 115.6(10)
C1VA C0VA C5IA 120.0
C0VA C1VA C280 120.0
C2VA C280 C1VA 120.0
C280 C2VA C3VA 120.0
C2VA C3VA C5IA 120.0
C128 C7LA C8LA 108(2)
C3OA C2OA S5AA 112.0(18)
C3OA C2OA C212 103(2)
C212 C2OA S5AA 106.2(17)
C247 C2OA S5AA 111.9(19)
C247 C2OA C3OA 112(2)
C247 C2OA C212 111(2)
C74 C52 C9WA 105(2)
C97 C62 C69 105(2)
C97 C62 C0A 108(3)
C0A C62 C69 106(2)
C181 C3NA C3QA 125(3)
C3KA C4KA C5KA 120(2)
C74 C69 C62 115(2)
C77 C5KA C4KA 118(2)
C52 C74 S2W 108.1(16)
C69 C74 S2W 111.8(18)
C69 C74 C52 109(2)
C69 C74 C86 108(2)
C86 C74 S2W 107.2(17)
C86 C74 C52 113(2)
C237 C5NA C4NA 114(3)
C128 C0MA C1MA 109(2)
C86 C80 C1A 107(2)
C97 C80 C86 106(2)
C97 C80 C1A 110(3)
C74 C86 C80 110(2)
C9EA C8IA C0FA 120.0
C8IA C9EA P2L 120.7(9)
C8IA C9EA C9IA 120.0
C9IA C9EA P2L 119.2(9)
C9EA C9IA C0JA 120.0
C4VA C0JA C9IA 120.0
C0JA C4VA C0FA 120.0
C4VA C0FA C8IA 120.0
C5GA C4NA C190 109(2)
C5NA C4NA C190 108(2)
C5NA C4NA C5GA 106(2)
C3RA C7NA C6NA 108(2)
C2RA C7NA C6NA 104(2)
C2RA C7NA C3RA 112(3)
C7KA C6KA C195 117(2)
C9LA C1MA C0MA 108(2)
C9LA C1MA C3TA 109(2)
C3TA C1MA C0MA 106(2)
C62 C97 C80 116(3)
C1MA C9LA C8LA 112(2)
C1IA C0IA C179 109(2)
C134 C8GA S94 106.9(18)
C134 C8GA C 104(2)
C2HA C8GA S94 110.5(19)
C2HA C8GA C134 119(2)
C2HA C8GA C 111(2)
C C8GA S94 102.9(18)
C58 C9KA C0LA 106(2)
C189 C9KA C58 110(2)
C189 C9KA C0LA 112(2)
C192 C105 C171 109(2)
C4KA C3KA C136 120(2)
C2LA C3LA C5CA 109(3)
C154 C1LA C163 107(2)
C154 C1LA C0LA 111(2)
C163 C1LA C0LA 106(2)
C6GA C6NA C7NA 110(2)
C0OA C9NA P17 121(2)
C0OA C9NA C245 119(3)
C245 C9NA P17 119(2)
C2MA C3MA C4TA 112(3)
C2MA C3MA C3TA 109(3)
C4TA C3MA C3TA 103(3)
C140 C7JA C0RA 122(3)
C5LA C3IA P97 119.5(14)
C5LA C3IA C213 120.0
C213 C3IA P97 120.5(14)
C3WA C5LA C3IA 120.0
C5LA C3WA C274 120.0
C264 C274 C3WA 120.0
C274 C264 C213 120.0
C264 C213 C3IA 120.0
C57 C121 P97 116.7(14)
C57 C121 C168 120.0
C168 C121 P97 123.3(14)
C121 C57 C2IA 120.0
C5WA C2IA C57 120.0
C2IA C5WA C4WA 120.0
C168 C4WA C5WA 120.0
C4WA C168 C121 120.0
C2OA C3OA C6QA 111(2)
P17 C8NA P18 113.5(15)
C3CA C4LA C5CA 112(3)
C7LA C128 C0MA 111(3)
C7LA C128 C4TA 109(2)
C4TA C128 C0MA 111(3)
C9NA C0OA C1OA 127(3)
C6KA C7KA C8KA 125(3)
C62 C0A C9WA 110(3)
C9GA C134 C8GA 106(2)
C7LA C8LA S37 111.4(18)
C7LA C8LA C9LA 110(2)
C7LA C8LA C2MA 110(2)
C9LA C8LA S37 109.6(19)
C9LA C8LA C2MA 109(2)
C2MA C8LA S37 106.2(18)
C8GA C2HA C9B 107(2)
C197 C4OA C0GA 110(2)
C1AB C4OA C0GA 110(3)
C1AB C4OA C197 113(3)
C0IA C1IA C7EA 110(2)
C6TA C1IA C7EA 105(2)
C6TA C1IA C0IA 112(3)
C4CA C2LA C188 110(2)
C4CA C2LA C3LA 114(3)
C3LA C2LA C188 106(2)
C3QA C2NA C1NA 126(3)
C160 C149 C9BA 105(3)
C160 C149 C2JA 111(3)
C2JA C149 C9BA 104(3)
C164 C9MA C171 108(2)
C134 C9GA C0HA 111(3)
C134 C9GA C7C 112(3)
C7C C9GA C0HA 108(3)
C281 C6LA P41 118.7(16)
C281 C6LA C4YA 120.0
C4YA C6LA P41 121.3(16)
C7YA C281 C6LA 120.0
C6YA C7YA C281 120.0
C7YA C6YA C5YA 120.0
C4YA C5YA C6YA 120.0
C5YA C4YA C6LA 120.0
C1HA C0HA C9GA 107(3)
C3JA C160 C149 114(3)
C9KA C0LA C1LA 106(2)
C194 C4MA C5MA 118(3)
C109 C5JA P15 124.0(12)
C109 C5JA C6JA 120.0
C6JA C5JA P15 115.9(12)
C5JA C109 C1RA 120.0
C214 C1RA C109 120.0
C1RA C214 C137 120.0
C6JA C137 C214 120.0
C137 C6JA C5JA 120.0
C8MA C7MA C7GA 109(2)
C7UA C7MA C7GA 112(2)
C7UA C7MA C8MA 112(2)
C9JA C8JA C140 121(3)
C149 C2JA C218 116(3)
C0KA C9JA C8JA 119(3)
C6WA C173 C2FA 103.5(18)
C6WA C174 C43 122.3(17)
C0OA C1OA C5SA 116(3)
C1GA C5OA C182 108(2)
C3MA C2MA C8LA 109(3)
C3NA C181 C167 118(2)
C2NA C1NA C167 117(2)
C119 C8KA C7KA 116(3)
C52 C9WA C0A 105(3)
C1A C9WA C52 116(3)
C1A C9WA C0A 114(3)
C9WA C1A C80 106(3)
C193 C8MA C7MA 110(3)
C4GA C191 C237 106(3)
C0RA C0KA C9JA 124(4)
C5ZA C1JA P48 117.5(15)
C5ZA C1JA C4ZA 120.0
C4ZA C1JA P48 122.4(15)
C6ZA C5ZA C1JA 120.0
C5ZA C6ZA C201 120.0
C7ZA C201 C6ZA 120.0
C201 C7ZA C4ZA 120.0
C7ZA C4ZA C1JA 120.0
C160 C3JA C6RA 100(3)
C160 C3JA C7RA 116(3)
C7RA C3JA C6RA 102(3)
C4MA C5MA C125 126(3)
C4OA C197 C1GA 107(3)
P46 C6MA P42 111.7(15)
C0HA C1HA C 109(3)
C8C C1HA C0HA 111(3)
C8C C1HA C 112(3)
C204 C4IA C43 106.8(15)
C5VA C6VA C1WA 104(2)
C159 C0QA C1QA 120(3)
C1BA C2QA C1QA 128(3)
C8TA C9TA C258 103(2)
C202 C7VA C5VA 106(2)
C211 C8QA C6QA 108(3)
C94 C82 C111 121(3)
C4SA C5SA C1OA 118(3)
C2QA C1QA C0QA 115(3)
C5PA C4PA C3PA 115(3)
C9OA C7OA S69 109(2)
C9OA C7OA C8OA 110(2)
C0PA C7OA S69 107.4(19)
C0PA C7OA C9OA 112(2)
C0PA C7OA C8OA 109(3)
C8OA C7OA S69 110(2)
C7QA C92 C6QA 112(3)
C8BB C1SA C232 120(3)
C202 C0WA C222 115(3)
C9OA C3PA C4PA 104(3)
C2PA C3PA C4PA 107(3)
C2PA C3PA C9OA 111(3)
C1UA C2UA C4UA 112(3)
C123 C5TA C7TA 108(2)
C123 C5TA C6TA 105(2)
C7TA C5TA C6TA 105(2)
C258 C3UA C4UA 111(3)
C208 C2SA P17 122.4(14)
C208 C2SA C3AB 120.0
C3AB C2SA P17 117.5(14)
C253 C208 C2SA 120.0
C3SA C253 C208 120.0
C253 C3SA C4AB 120.0
C3AB C4AB C3SA 120.0
C4AB C3AB C2SA 120.0
C2NA C3QA C3NA 115(3)
C203 C9RA C8BB 117(3)
C7MA C7UA C196 106(2)
C179 C7TA C5TA 117(2)
C220 C6SA P18 120.4(14)
C220 C6SA C7SA 120.0
C7SA C6SA P18 119.5(14)
C5AB C220 C6SA 120.0
C6AB C5AB C220 120.0
C5AB C6AB C283 120.0
C7SA C283 C6AB 120.0
C283 C7SA C6SA 120.0
C54 C8RA C218 114(3)
C54 C6RA C3JA 114(2)
C6VA C5VA S30 106.9(17)
C6VA C5VA C7VA 110(2)
C7VA C5VA S30 107.3(17)
C8VA C5VA S30 106.3(17)
C8VA C5VA C6VA 112(2)
C8VA C5VA C7VA 113(2)
C7OA C9OA C3PA 109(3)
C207 C4RA C4BB 108(3)
C2PA C1PA C8OA 109(3)
C2PA C1PA C286 111(3)
C8OA C1PA C286 107(3)
C218 C7RA C3JA 117(3)
C8QA C6QA C3OA 105(3)
C92 C6QA C3OA 111(3)
C92 C6QA C8QA 111(3)
C128 C4TA C3MA 112(3)
C7OA C0PA C5PA 107(2)
C174 C6WA C173 111.9(19)
C174 C6WA C7WA 101.9(17)
C7WA C6WA C173 108.5(18)
C268 C6PA S38 108(3)
C268 C6PA C275 102(3)
C275 C6PA S38 109(3)
C8YA C6PA S38 113(3)
C8YA C6PA C268 112(3)
C8YA C6PA C275 113(3)
C9VA C1WA C6VA 112(2)
C9VA C1WA C2WA 116(3)
C2WA C1WA C6VA 105(2)
C7C C9B C2HA 106(3)
C8C C9B C2HA 106(3)
C8C C9B C7C 110(3)
C6WA C7WA C204 111.1(17)
C7NA C3RA C217 112(3)
C1PA C2PA C3PA 113(2)
C2XA C6OA C242 112(3)
C2XA C6OA C3XA 113(3)
C3XA C6OA C242 104(3)
C1MA C3TA C3MA 112(3)
C92 C7QA C247 111(3)
C92 C7QA C3BB 109(3)
C3BB C7QA C247 106(3)
C1PA C8OA C7OA 111(2)
C1WA C9VA C222 106(3)
C8AB C8SA P18 114.8(19)
C8AB C8SA C7AB 120.0
C7AB C8SA P18 125.2(19)
C9AB C8AB C8SA 120.0
C0BB C9AB C8AB 120.0
C9AB C0BB C1BB 120.0
C7AB C1BB C0BB 120.0
C1BB C7AB C8SA 120.0
C2UA C1UA C298 104(3)
C2UA C1UA C2CB 113(3)
C2CB C1UA C298 106(3)
C5SA C4SA C245 125(3)
C6UA C5UA C6DA 119(3)
C7NA C2RA C257 114(3)
C0KA C0RA C7JA 118(3)
C1IA C6TA C5TA 116(3)
C4PA C5PA C0PA 113(3)
C4PA C5PA C286 111(3)
C0PA C5PA C286 106(2)
C9TA C8TA S92 104.3(18)
C0UA C8TA S92 108(2)
C0UA C8TA C9TA 114(2)
C298 C8TA S92 104(2)
C298 C8TA C9TA 112(3)
C298 C8TA C0UA 114(3)
C207 C5RA C273 113(3)
C1HA C C8GA 103(2)
C8TA C0UA C4UA 104(2)
C5VA C8VA C222 105(2)
C259 C6UA C5UA 122(4)
C232 C0SA C203 122(4)
C202 C2WA C1WA 109(2)
C2UA C4UA C3UA 107(3)
C2UA C4UA C0UA 108(3)
C3UA C4UA C0UA 109(3)
C204 C8WA C2FA 104.7(17)
C0WA C202 C7VA 109(3)
C0WA C202 C2WA 113(3)
C2WA C202 C7VA 107(3)
C9RA C203 C0SA 122(4)
C4IA C204 C7WA 116.5(18)
C4IA C204 C8WA 107.9(17)
C7WA C204 C8WA 110.6(18)
C252 C206 C7XA 117(3)
C4RA C207 S1AA 108(2)
C5RA C207 S1AA 110(2)
C5RA C207 C4RA 113(3)
C5RA C207 C250 112(3)
C250 C207 S1AA 108(2)
C250 C207 C4RA 107(3)
C8QA C211 C212 105(3)
C3BB C211 C8QA 112(3)
C3BB C211 C212 113(3)
C2OA C212 C211 104(2)
C3RA C217 C2BB 105(3)
C277 C217 C3RA 112(3)
C277 C217 C2BB 112(3)
C2JA C218 C8RA 104(3)
C7RA C218 C2JA 109(3)
C7RA C218 C8RA 105(3)
C7DA C219 C259 118(4)
C0WA C222 C9VA 111(3)
C0WA C222 C8VA 109(3)
C9VA C222 C8VA 104(2)
C9GA C7C C9B 111(3)
C242 C229 S51 114(3)
C242 C229 C265 113(3)
C242 C229 C284 109(3)
C265 C229 S51 108(3)
C284 C229 S51 109(3)
C284 C229 C265 105(3)
C0SA C232 C1SA 119(4)
C5NA C237 C3GA 111(3)
C5NA C237 C191 111(3)
C191 C237 C3GA 110(3)
C1HA C8C C9B 113(3)
C229 C242 C6OA 113(3)
C0YA C243 P41 119(2)
C0YA C243 C263 120.0
C263 C243 P41 121(2)
C243 C0YA C3YA 120.0
C1YA C3YA C0YA 120.0
C3YA C1YA C2YA 120.0
C1YA C2YA C263 120.0
C2YA C263 C243 120.0
C9NA C245 C4SA 114(3)
C3XA C246 C284 114(4)
C3XA C246 C0XA 116(4)
C0XA C246 C284 104(3)
C2OA C247 C7QA 112(3)
C207 C250 C6BB 113(3)
C206 C252 S57 115(2)
C206 C252 C262 114(3)
C262 C252 S57 107(2)
C4XA C252 S57 108(3)
C4XA C252 C206 101(3)
C4XA C252 C262 112(3)
C2RA C257 C271 104(3)
C277 C257 C2RA 108(3)
C277 C257 C271 108(3)
C3UA C258 C9TA 111(3)
C2CB C258 C9TA 112(3)
C2CB C258 C3UA 111(3)
C6UA C259 C219 122(4)
C252 C262 C209 109(4)
C229 C265 C1XA 114(3)
C6PA C268 C1ZA 108(4)
C6GA C271 C257 109(3)
C5RA C273 C112 100(3)
C7BB C273 C5RA 107(3)
C7BB C273 C112 105(3)
C6PA C275 C282 115(4)
C217 C277 C257 111(4)
C275 C282 C0ZA 107(4)
C3ZA C282 C275 93(4)
C3ZA C282 C0ZA 109(5)
C229 C284 C246 108(3)
C225 C285 P49 122.8(17)
C225 C285 C8ZA 120.0
C8ZA C285 P49 116.6(17)
C285 C225 C9ZA 120.0
C225 C9ZA C249 120.0
C9ZA C249 C0AB 120.0
C8ZA C0AB C249 120.0
C0AB C8ZA C285 120.0
C5PA C286 C1PA 104(3)
C289 C290 P48 122.8(13)
C289 C290 C291 120.0
C291 C290 P48 117.2(13)
C290 C289 C300 120.0
C289 C300 C184 120.0
C210 C184 C300 120.0
C291 C210 C184 120.0
C210 C291 C290 120.0
C8TA C298 C1UA 106(3)
C112 C4BB C4RA 104(3)
C112 C4BB C5BB 119(4)
C5BB C4BB C4RA 109(3)
C4OA C1AB C182 108(3)
C273 C7BB C6BB 117(3)
C6OA C2XA C1XA 114(3)
C4BB C112 C273 114(3)
C7BB C6BB C250 102(3)
C5BB C6BB C250 106(3)
C5BB C6BB C7BB 108(3)
C4BB C5BB C6BB 112(3)
C1ZA C2ZA C9YA 120(5)
P49 C2AB P48 113.8(19)
C206 C7XA C9XA 108(4)
C6XA C7XA C206 104(3)
C6XA C7XA C9XA 101(4)
C6GA C2BB C217 106(3)
C2ZA C9YA C0ZA 103(4)
C2ZA C9YA C8YA 106(4)
C8YA C9YA C0ZA 103(4)
C9YA C0ZA C282 119(5)
C7XA C6XA C5XA 114(4)
C246 C3XA C6OA 104(4)
C2ZA C1ZA C268 104(4)
C2ZA C1ZA C3ZA 121(5)
C3ZA C1ZA C268 99(4)
C252 C4XA C5XA 111(3)
C246 C0XA C1XA 114(3)
C265 C1XA C2XA 106(3)
C0XA C1XA C265 105(3)
C0XA C1XA C2XA 102(3)
C6PA C8YA C9YA 116(4)
C211 C3BB C7QA 113(4)
C6XA C5XA C4XA 107(4)
C6XA C5XA C8XA 103(4)
C8XA C5XA C4XA 112(4)
C282 C3ZA C1ZA 113(5)
C9XA C209 C262 108(5)
C8XA C209 C262 116(5)
C8XA C209 C9XA 100(5)
C209 C9XA C7XA 116(5)
C209 C8XA C5XA 113(5)
Cl3A C9BB Cl0A 117(4)
F152 Sb0A F158 99.9(18)
F152 Sb0A F190 179.2(8)
F152 Sb0A F219 93.1(11)
F152 Sb0A F276 87.1(12)
F152 Sb0A F218 80.4(18)
F158 Sb0A F219 71(2)
F158 Sb0A F276 109(2)
F158 Sb0A F218 179.6(9)
F190 Sb0A F158 79.8(18)
F190 Sb0A F219 87.5(11)
F190 Sb0A F276 92.4(12)
F190 Sb0A F218 99.9(18)
F219 Sb0A F276 179.8(6)
F219 Sb0A F218 110(2)
F218 Sb0A F276 70(2)
C258 C2CB C1UA 109(3)
Cl2A C344 Cl 111(5)

loop_
_geom_bond_atom_site_label_1
_geom_bond_atom_site_label_2
_geom_bond_distance
Ag02 Ag0O 2.7837(18)
Ag02 Ag0P 2.777(2)
Ag02 Ag0Q 2.8447(19)
Ag02 Ag0U 2.723(2)
Ag02 Ag1E 2.778(2)
Ag02 Ag3 2.767(2)
Ag02 Ag4 2.791(2)
Ag02 Ag0A 2.759(2)
Ag02 Ag1A 2.804(2)
Ag02 Ag27 2.890(2)
Ag02 Ag45 2.781(2)
Ag02 Ag32 2.743(2)
Ag0N Ag19 3.155(3)
Ag0N S2F 2.497(6)
Ag0N P2P 2.411(6)
Ag0N Cl67 2.761(6)
Ag0N Cl73 2.886(5)
Ag0O Ag0Q 2.982(2)
Ag0O Ag0U 2.974(3)
Ag0O Ag1H 3.058(2)
Ag0O Ag1K 3.286(3)
Ag0O Ag3 2.915(2)
Ag0O Ag4 2.941(2)
Ag0O Ag32 2.818(3)
Ag0O Cl26 2.524(6)
Ag0P Ag0Q 2.967(2)
Ag0P Ag17 3.093(2)
Ag0P S2Q 2.460(6)
Ag0P Ag0A 2.983(2)
Ag0P Ag1A 2.786(3)
Ag0P Ag27 2.954(2)
Ag0P Ag32 3.008(2)
Ag0P Cl78 2.768(6)
Ag0Q Ag0U 2.896(3)
Ag0Q Ag0W 3.284(3)
Ag0Q Ag17 2.983(3)
Ag0Q Ag1A 2.950(2)
Ag0Q Ag32 2.922(3)
Ag0Q Cl67 2.633(5)
Ag0Q Cl73 2.844(5)
Ag0U Ag1E 2.842(2)
Ag0U Ag1M 3.002(3)
Ag0U S30 2.424(7)
Ag0U Ag4 2.809(2)
Ag0U Ag1A 2.930(2)
Ag0W Ag14 3.172(2)
Ag0W Ag17 3.130(2)
Ag0W S2F 2.416(6)
Ag0W Ag32 3.069(2)
Ag0W S31 2.413(6)
Ag12 Ag14 3.007(3)
Ag12 P2L 2.394(6)
Ag12 S2W 2.399(6)
Ag14 P2V 2.416(6)
Ag14 Cl73 2.818(5)
Ag14 Cl26 2.625(6)
Ag14 S31 2.598(6)
Ag17 S2F 2.388(6)
Ag17 S2Q 2.383(6)
Ag17 Ag32 3.363(2)
Ag19 S30 2.508(6)
Ag19 P33 2.398(7)
Ag19 Cl67 2.699(6)
Ag19 Cl73 2.821(6)
Ag1E Cl3B 2.480(7)
Ag1E Ag4 2.827(2)
Ag1E Ag1A 2.986(3)
Ag1E Ag43 3.333(3)
Ag1E Ag27 3.125(3)
Ag1E Ag45 2.877(3)
Ag1E Ag56 2.991(4)
Ag1H S2W 2.401(7)
Ag1H Ag3 2.985(3)
Ag1H Ag4 3.046(3)
Ag1H S94 2.451(7)
Ag1I S2Q 2.436(6)
Ag1I Ag46 3.258(3)
Ag1I Cl25 2.790(6)
Ag1I Cl43 2.781(6)
Ag1I P48 2.337(9)
Ag1K S2W 2.651(6)
Ag1K Ag3 2.859(3)
Ag1K Ag32 3.078(3)
Ag1K S92 2.452(7)
Ag1K S31 2.546(6)
Ag1M S30 2.419(6)
Ag1M Ag1A 3.192(3)
Ag1M S97 2.640(7)
Ag1M S57 2.469(10)
S2F C90 1.85(2)
P2L C45 1.83(2)
P2L C91 1.564(13)
P2L C9EA 1.689(13)
P2P C59 1.815(15)
P2P C70 1.632(10)
P2P C60 1.635(12)
S2Q C93 1.88(2)
P2V C45 1.86(2)
P2V C100 1.642(10)
P2V C5HA 1.571(13)
S2W C74 1.85(2)
S30 C5VA 1.90(3)
P33 C59 1.788(11)
P33 C5EA 1.752(15)
P33 C5IA 1.715(12)
Cl3B Ag40 2.807(7)
Cl3B Ag2A 2.805(7)
Ag3 Ag4 2.976(3)
Ag3 Ag0A 2.897(2)
Ag3 Ag26 2.966(3)
Ag3 Ag45 2.889(3)
Ag3 Ag32 2.992(2)
Ag3 Cl80 2.593(6)
Ag4 Ag43 2.980(3)
Ag4 Ag45 2.979(3)
Ag4 S94 2.508(7)
Ag0A Ag26 2.983(3)
Ag0A Ag50 2.983(3)
Ag0A Ag27 2.824(3)
Ag0A Ag45 2.964(3)
Ag0A Ag32 2.938(2)
Ag0A Cl43 2.450(7)
Ag1A Ag27 3.135(3)
Ag1A S97 2.476(7)
Ag26 S92 2.372(7)
Ag26 S38 2.408(8)
Ag30 Ag47 3.257(3)
Ag30 Cl80 2.679(7)
Ag30 S94 2.480(7)
Ag30 P42 2.418(7)
Ag43 Ag45 3.254(3)
Ag43 S69 2.431(8)
Ag43 S51 2.352(11)
Ag46 S92 2.471(7)
Ag46 Cl25 2.680(6)
Ag46 Cl43 2.748(7)
Ag46 P49 2.351(9)
Ag50 Ag27 3.146(3)
Ag50 Ag45 2.905(3)
Ag50 S37 2.357(8)
Ag50 S38 2.368(8)
Ag27 Ag2A 3.329(3)
Ag27 Ag45 2.857(2)
Ag27 Cl78 2.721(6)
Ag27 S37 2.510(7)
Ag40 Ag2A 2.999(4)
Ag40 S97 2.683(7)
Ag40 S57 2.472(10)
Ag40 P41 2.358(10)
Ag2A Cl78 2.627(7)
Ag2A P97 2.435(9)
Ag2A S97 2.636(7)
Ag45 S69 2.482(7)
Ag47 S69 2.620(8)
Ag47 Cl80 2.732(6)
Ag47 P46 2.396(8)
Ag47 S38 2.495(8)
Ag56 S51 2.345(10)
Ag56 S57 2.295(10)
Ag32 Cl25 2.511(6)
S69 C7OA 1.90(3)
S92 C8TA 1.92(3)
S94 C8GA 1.91(3)
P97 C6CA 1.84(4)
P97 C3IA 1.796(19)
P97 C121 1.827(19)
S97 C43 1.642(19)
Ag1 Ag3A 2.8803(17)
Ag1 Ag4A 2.7816(19)
Ag1 Ag6 2.7584(19)
Ag1 Ag11 2.7602(18)
Ag1 Ag5A 2.7738(18)
Ag1 Ag6A 2.7669(17)
Ag1 Ag7A 2.7625(18)
Ag1 Ag8A 2.7933(16)
Ag1 Ag1B 2.7426(19)
Ag1 Ag8 2.7772(17)
Ag1 Ag2B 2.8405(17)
Ag1 Ag5B 2.7995(19)
Ag2 Ag6 3.151(2)
Ag2 Ag7 3.183(2)
Ag2 S12 2.631(5)
Ag2 S13 2.481(6)
Ag2 S16 2.402(5)
Ag3A Ag4A 2.843(2)
Ag3A Ag5 3.374(2)
Ag3A Ag11 2.926(2)
Ag3A Ag5A 3.102(2)
Ag3A Ag8A 2.847(2)
Ag3A Ag5B 3.127(2)
Ag3A Ag1C 3.219(2)
Ag3A Cl8 2.692(5)
Ag3A S0AA 2.490(6)
Ag4A Ag11 2.976(2)
Ag4A Ag7A 2.907(2)
Ag4A Ag8A 2.944(2)
Ag4A Ag1B 2.917(2)
Ag4A Ag0C 2.973(2)
Ag4A Ag1C 2.996(2)
Ag4A Cl22 2.504(6)
Ag5 Ag10 3.063(2)
Ag5 Cl7 2.740(5)
Ag5 Cl8 2.665(6)
Ag5 S12 2.626(5)
Ag5 P21 2.424(6)
Ag6 Ag5A 2.871(2)
Ag6 Ag6A 2.817(2)
Ag6 Ag8 2.998(2)
Ag6 Ag2B 2.911(2)
Ag6 Ag5B 2.890(2)
Ag6 S16 2.462(5)
Ag10 Cl7 2.892(5)
Ag10 P11 2.396(5)
Ag10 S12 2.721(5)
Ag10 S13 2.499(5)
Ag11 Ag1B 3.005(2)
Ag11 Ag2B 2.952(2)
Ag11 Ag4B 3.032(2)
Ag11 Ag5B 2.798(2)
Ag11 Cl8 2.760(5)
Ag11 S2AA 2.466(6)
Ag5A Ag6A 2.830(2)
Ag5A Ag8A 2.904(2)
Ag5A Ag9A 3.099(2)
Ag5A Ag7 2.963(2)
Ag5A Ag5B 2.972(2)
Ag5A Cl7 2.492(5)
Ag6A Ag7A 2.956(2)
Ag6A Ag8A 3.053(2)
Ag6A Ag9A 2.907(2)
Ag6A Ag8 2.887(2)
Ag6A Ag9 3.040(2)
Ag6A S5 2.497(5)
Ag7A Ag8A 2.849(2)
Ag7A Ag1B 3.003(2)
Ag7A Ag8 2.942(2)
Ag7A Ag9 3.010(2)
Ag7A Ag0C 2.996(2)
Ag7A Ag4C 2.827(2)
Ag7A Cl9 2.591(5)
Ag8A Ag9A 3.020(2)
Ag8A Ag1C 2.903(2)
Ag8A S6 2.498(5)
Ag9A S6 2.408(5)
Ag9A S17 2.391(6)
Ag0B Ag2C 3.017(2)
Ag0B Ag3C 3.231(3)
Ag0B Cl15 2.760(5)
Ag0B Cl20 2.660(6)
Ag0B P8 2.405(6)
Ag0B S5AA 2.572(6)
Ag1B Ag8 2.840(2)
Ag1B Ag2B 2.927(2)
Ag1B Ag4B 3.372(2)
Ag1B Ag3C 3.035(2)
Ag1B Ag4C 3.083(3)
Ag1B Cl10 2.534(6)
Ag7 S13 2.386(5)
Ag7 S17 2.380(5)
Ag8 Ag9 3.053(2)
Ag8 Ag2B 2.972(2)
Ag8 Ag4C 3.253(3)
Ag8 Cl20 2.526(5)
Ag9 S5 2.425(5)
Ag9 S4AA 2.391(6)
Ag2B Ag4B 3.015(3)
Ag2B Ag5B 2.959(2)
Ag2B Ag3C 3.293(3)
Ag2B Cl15 2.811(5)
Ag2B Cl18 2.637(5)
Ag3B Ag7B 3.302(2)
Ag3B S5 2.485(5)
Ag3B Cl9 2.638(6)
Ag3B P14 2.383(5)
Ag4B Ag3C 3.130(3)
Ag4B S2AA 2.380(6)
Ag4B S3AA 2.378(6)
Ag5B S12 2.481(6)
Ag6B Ag8B 3.223(3)
Ag6B Cl15 2.910(6)
Ag6B S16 2.505(5)
Ag6B Cl18 2.710(6)
Ag6B P16 2.414(6)
Ag7B S6 2.630(5)
Ag7B Cl9 2.773(5)
Ag7B P19 2.393(6)
Ag7B S1AA 2.521(7)
Ag8B Cl15 2.832(5)
Ag8B Cl18 2.739(6)
Ag8B P0AA 2.381(6)
Ag8B S3AA 2.502(7)
Sb9B F23 1.875(15)
Sb9B F29 1.852(14)
Sb9B F40 1.839(16)
Sb9B F41 1.882(15)
Sb9B F44 1.842(17)
Sb9B F36 1.905(17)
Ag0C S1AA 2.389(6)
Ag0C S14 2.397(6)
Ag1C S0AA 2.371(6)
Ag1C S1AA 2.391(7)
Ag2C Cl20 2.859(6)
Ag2C S4AA 2.411(6)
Ag2C P15 2.376(7)
Ag3C S3AA 2.412(6)
Ag3C S5AA 2.403(6)
Ag4C S4AA 2.655(6)
Ag4C S14 2.492(6)
Ag4C S5AA 2.552(6)
S31 C3CB 1.87(2)
P42 C157 1.838(13)
P42 C6DA 1.76(3)
P42 C6MA 1.90(3)
P46 C170 1.834(16)
P46 C194 1.83(3)
P46 C6MA 1.78(3)
P48 C1JA 1.754(19)
P48 C290 1.791(18)
P48 C2AB 1.89(4)
P49 C2GA 1.739(16)
P49 C285 1.83(2)
P49 C2AB 1.80(4)
S51 C229 1.83(4)
S57 C252 1.86(4)
S37 C8LA 1.91(3)
S38 C6PA 1.87(4)
P41 C6CA 1.91(3)
P41 C6LA 1.86(2)
P41 C243 1.82(2)
Ag5C Ag6C 3.222(3)
Ag5C Cl10 2.775(6)
Ag5C Cl22 2.766(6)
Ag5C S2AA 2.432(6)
Ag5C P18 2.362(9)
Ag6C Cl10 2.652(6)
Ag6C Cl22 2.817(6)
Ag6C S14 2.501(6)
Ag6C P17 2.373(8)
S5 C30 1.80(2)
S6 C133 1.86(2)
P11 C36 1.83(2)
P11 C51 1.828(13)
P11 C65 1.816(11)
S12 C54 1.84(2)
S13 C104 1.83(2)
P14 C34 1.84(2)
P14 C37 1.82(2)
P14 C8HA 1.83(2)
S16 C88 1.86(2)
S17 C192 1.88(2)
P19 C8HA 1.84(2)
P19 C159 1.83(2)
P19 C167 1.81(2)
P21 C36 1.86(2)
P21 C40 1.78(2)
P21 C44 1.82(2)
S2AA C64 1.85(2)
S4AA C73 1.83(2)
P8 C139 1.85(2)
P8 C3FA 1.833(13)
P8 C183 1.822(15)
S0AA C144 1.87(2)
S1AA C207 1.83(3)
P0AA C141 1.77(2)
P0AA C146 1.77(2)
P0AA C0CA 1.85(2)
S3AA C187 1.84(2)
S14 C6GA 1.86(3)
P15 C139 1.81(2)
P15 C140 1.78(3)
P15 C5JA 1.829(16)
P16 C146 1.91(2)
P16 C156 1.84(2)
P16 C8BB 1.82(3)
P17 C9NA 1.82(3)
P17 C8NA 1.83(3)
P17 C2SA 1.826(18)
P18 C8NA 1.84(3)
P18 C6SA 1.797(19)
P18 C8SA 1.83(2)
Sb1 F1AA 1.87(2)
Sb1 F141 1.86(3)
Sb1 F3AA 1.90(4)
Sb1 F233 1.90(3)
Sb1 F236 1.76(3)
Sb1 F260 1.66(3)
Sb2 F157 1.89(3)
Sb2 F197 1.75(3)
Sb2 F140 1.86(3)
Sb2 F2AA 1.89(2)
Sb2 F68 1.848(15)
Sb2 F199 1.811(17)
Sb3 F33 1.93(2)
Sb3 F0AA 1.82(2)
Sb3 F79 1.85(2)
Sb3 F130 1.84(3)
Sb3 F9 1.630(13)
Sb3 F123 1.84(3)
Sb4 F47 1.873(15)
Sb4 F63 1.843(14)
Sb4 F69 1.859(15)
Sb4 F194 1.850(17)
Sb4 F101 1.836(17)
Sb4 F55 1.828(17)
S5AA C2OA 1.87(3)
C136 C141 1.39(3)
C136 C3KA 1.37(3)
C141 C77 1.39(3)
C30 C38 1.54(3)
C30 C124 1.46(3)
C30 C7GA 1.60(3)
C33 C4HA 1.41(3)
C33 C0BA 1.45(3)
C34 C7HA 1.39(3)
C34 C9AA 1.38(3)
C37 C46 1.41(3)
C37 C4HA 1.38(3)
C38 C193 1.53(3)
C39 C93 1.50(3)
C39 C101 1.49(3)
C40 C78 1.44(3)
C40 C132 1.40(3)
C44 C61 1.40(3)
C44 C68 1.39(3)
C46 C50 1.31(3)
C51 C79 1.3900
C51 C6BA 1.3900
C79 C0NA 1.3900
C0NA C8BA 1.3900
C8BA C7BA 1.3900
C7BA C6BA 1.3900
C3HA C144 1.49(3)
C3HA C2BA 1.53(3)
C54 C9BA 1.56(4)
C54 C8RA 1.47(4)
C54 C6RA 1.42(3)
C3CB C123 1.55(3)
C3CB C7EA 1.52(3)
C3CB C6EA 1.52(3)
C58 C88 1.43(3)
C58 C9KA 1.56(3)
C61 C4BA 1.40(3)
C64 C66 1.47(3)
C64 C9HA 1.57(3)
C64 C152 1.51(3)
C65 C129 1.3900
C65 C75 1.3900
C129 C199 1.3900
C199 C135 1.3900
C135 C5BA 1.3900
C5BA C75 1.3900
C66 C178 1.51(3)
C68 C76 1.39(3)
C70 C98 1.3900
C70 C42 1.3900
C98 C153 1.3900
C153 C4EA 1.3900
C4EA C3EA 1.3900
C3EA C42 1.3900
C71 C107 1.51(3)
C71 C2BA 1.52(3)
C73 C155 1.54(3)
C73 C190 1.45(3)
C73 C3GA 1.60(3)
C6HA C84 1.55(3)
C6HA C133 1.53(3)
C78 C115 1.40(3)
C7HA C111 1.31(3)
C81 C85 1.53(3)
C81 C108 1.44(3)
C81 C200 1.61(4)
C83 C84 1.53(3)
C83 C96 1.56(3)
C84 C185 1.53(3)
C85 C144 1.56(3)
C88 C120 1.53(3)
C88 C163 1.52(3)
C89 C133 1.51(3)
C89 C1AA 1.54(3)
C90 C147 1.55(3)
C90 C9FA 1.54(3)
C90 C0GA 1.54(3)
C91 C162 1.3900
C91 C7CA 1.3900
C162 C8CA 1.3900
C8CA C142 1.3900
C142 C143 1.3900
C143 C7CA 1.3900
C93 C138 1.53(3)
C93 C8FA 1.46(3)
C96 C102 1.53(3)
C96 C117 1.54(3)
C9HA C9CA 1.58(3)
C99 C165 1.51(4)
C99 C177 1.47(3)
C100 C8EA 1.3900
C100 C172 1.3900
C8EA C7IA 1.3900
C7IA C122 1.3900
C122 C63 1.3900
C63 C172 1.3900
C101 C67 1.52(3)
C101 C7FA 1.54(3)
C102 C1AA 1.54(3)
C103 C115 1.43(3)
C103 C130 1.29(3)
C104 C106 1.55(3)
C104 C116 1.50(3)
C104 C145 1.52(3)
C106 C5AA 1.52(3)
C107 C108 1.60(3)
C107 C110 1.53(3)
C111 C82 1.36(3)
C114 C192 1.54(3)
C114 C164 1.53(3)
C116 C4AA 1.54(3)
C117 C133 1.55(3)
C119 C156 1.34(3)
C119 C8KA 1.38(4)
C120 C127 1.55(3)
C123 C5TA 1.52(3)
C124 C196 1.49(3)
C127 C154 1.58(3)
C127 C189 1.43(3)
C130 C132 1.41(3)
C131 C60 1.3900
C131 C2EA 1.3900
C60 C56 1.3900
C56 C0EA 1.3900
C0EA C1EA 1.3900
C1EA C2EA 1.3900
C0AA C175 1.49(3)
C0AA C9CA 1.49(3)
C138 C165 1.56(3)
C140 C7JA 1.38(3)
C140 C8JA 1.41(4)
C144 C110 1.49(3)
C145 C2AA 1.54(3)
C1AA C185 1.51(3)
C147 C182 1.47(4)
C150 C9PA 1.3900
C150 C5HA 1.3900
C9PA C9DA 1.3900
C9DA C166 1.3900
C166 C180 1.3900
C180 C5HA 1.3900
C151 C175 1.49(4)
C151 C178 1.55(4)
C152 C175 1.49(3)
C154 C1LA 1.52(3)
C155 C4GA 1.56(3)
C156 C195 1.43(3)
C158 C159 1.41(3)
C158 C1BA 1.40(3)
C159 C0QA 1.35(3)
C163 C1LA 1.53(3)
C165 C7FA 1.60(4)
C167 C181 1.41(3)
C167 C1NA 1.43(3)
C176 C187 1.51(3)
C176 C3CA 1.45(4)
C177 C67 1.48(3)
C177 C8FA 1.56(3)
C178 C0DA 1.62(4)
C182 C5OA 1.58(4)
C182 C1AB 1.63(4)
C186 C193 1.54(3)
C186 C196 1.53(3)
C187 C188 1.50(3)
C187 C113 1.51(3)
C188 C2LA 1.64(4)
C190 C4NA 1.57(3)
C192 C6AA 1.51(3)
C192 C105 1.48(3)
C193 C8MA 1.46(4)
C196 C7UA 1.67(4)
C2GA C278 1.3900
C2GA C276 1.3900
C278 C7PA 1.3900
C7PA C8PA 1.3900
C8PA C1CB 1.3900
C1CB C276 1.3900
C43 C1FA 1.544(17)
C43 C174 1.523(16)
C43 C4IA 1.556(17)
C48 C7AA 1.55(3)
C48 C171 1.54(3)
C49 C2CA 1.33(3)
C49 C0CA 1.40(3)
C50 C0BA 1.36(3)
C8AA C7AA 1.56(3)
C8AA C164 1.51(3)
C2CA C1CA 1.39(4)
C6AA C7AA 1.50(3)
C3BA C76 1.37(3)
C3BA C4BA 1.41(3)
C1BA C2QA 1.31(4)
C1CA C126 1.24(3)
C77 C5KA 1.41(3)
C5CA C113 1.52(4)
C5CA C3LA 1.52(4)
C5CA C4LA 1.54(4)
C9FA C1GA 1.52(4)
C87 C0CA 1.38(3)
C87 C126 1.37(3)
C94 C9AA 1.43(3)
C94 C82 1.36(4)
C95 C4AA 1.48(3)
C95 C5AA 1.55(3)
C2AA C3AA 1.54(3)
C2AA C169 1.52(3)
C8DA C148 1.38(4)
C8DA C194 1.40(4)
C7GA C7MA 1.51(3)
C4AA C169 1.57(3)
C8BB C1SA 1.38(4)
C8BB C9RA 1.41(4)
C3GA C237 1.56(4)
C3CA C4CA 1.55(4)
C3CA C4LA 1.41(4)
C4GA C5GA 1.48(3)
C4GA C191 1.51(4)
C125 C148 1.38(4)
C125 C5MA 1.38(4)
C3AA C5AA 1.57(3)
C7EA C1IA 1.55(4)
C6GA C6NA 1.45(4)
C6GA C271 1.45(4)
C6GA C2BB 1.50(4)
C5EA C6IA 1.3900
C5EA C8UA 1.3900
C6IA C9UA 1.3900
C9UA C234 1.3900
C234 C248 1.3900
C248 C8UA 1.3900
C4CA C2LA 1.44(4)
C3FA C5FA 1.3900
C3FA C4FA 1.3900
C5FA C2KA 1.3900
C2KA C9QA 1.3900
C9QA C1KA 1.3900
C1KA C4FA 1.3900
C1GA C5OA 1.55(4)
C1GA C197 1.57(4)
C0GA C4OA 1.53(4)
C5GA C4NA 1.54(3)
C6EA C179 1.54(4)
C157 C5DA 1.3900
C157 C4DA 1.3900
C5DA C1DA 1.3900
C1DA C2DA 1.3900
C2DA C3DA 1.3900
C3DA C4DA 1.3900
C6DA C7DA 1.41(4)
C6DA C5UA 1.44(4)
C9CA C0DA 1.51(4)
C164 C9MA 1.45(4)
C9BA C149 1.58(4)
C170 C9SA 1.3900
C170 C6FA 1.3900
C9SA C0TA 1.3900
C0TA C1TA 1.3900
C1TA C2TA 1.3900
C2TA C6FA 1.3900
C171 C105 1.51(3)
C171 C9MA 1.55(4)
C2BA C200 1.53(4)
C1FA C2FA 1.522(18)
C7DA C219 1.30(4)
C179 C0IA 1.53(4)
C179 C7TA 1.47(4)
C183 C198 1.3900
C183 C4JA 1.3900
C198 C118 1.3900
C118 C4QA 1.3900
C4QA C5QA 1.3900
C5QA C4JA 1.3900
C189 C9KA 1.51(3)
C2FA C173 1.549(18)
C2FA C8WA 1.534(18)
C194 C4MA 1.37(4)
C195 C6KA 1.46(3)
C5IA C0VA 1.3900
C5IA C3VA 1.3900
C0VA C1VA 1.3900
C1VA C280 1.3900
C280 C2VA 1.3900
C2VA C3VA 1.3900
C7LA C128 1.46(4)
C7LA C8LA 1.48(4)
C2OA C3OA 1.45(3)
C2OA C212 1.60(4)
C2OA C247 1.42(4)
C52 C74 1.51(3)
C52 C9WA 1.55(4)
C62 C69 1.52(4)
C62 C97 1.43(4)
C62 C0A 1.51(4)
C3NA C181 1.34(3)
C3NA C3QA 1.43(3)
C4KA C5KA 1.42(3)
C4KA C3KA 1.35(3)
C69 C74 1.44(3)
C74 C86 1.49(4)
C5NA C4NA 1.48(4)
C5NA C237 1.39(4)
C0MA C1MA 1.55(4)
C0MA C128 1.52(4)
C80 C86 1.56(4)
C80 C97 1.52(4)
C80 C1A 1.57(4)
C8IA C9EA 1.3900
C8IA C0FA 1.3900
C9EA C9IA 1.3900
C9IA C0JA 1.3900
C0JA C4VA 1.3900
C4VA C0FA 1.3900
C7NA C6NA 1.61(4)
C7NA C3RA 1.40(4)
C7NA C2RA 1.39(4)
C6KA C7KA 1.37(3)
C1MA C9LA 1.42(4)
C1MA C3TA 1.49(4)
C9LA C8LA 1.54(4)
C0IA C1IA 1.53(4)
C8GA C134 1.56(4)
C8GA C2HA 1.40(3)
C8GA C 1.58(4)
C9KA C0LA 1.58(3)
C3LA C2LA 1.50(4)
C1LA C0LA 1.61(4)
C9NA C0OA 1.30(4)
C9NA C245 1.39(4)
C3MA C2MA 1.40(4)
C3MA C4TA 1.49(4)
C3MA C3TA 1.66(4)
C7JA C0RA 1.41(4)
C3IA C5LA 1.3900
C3IA C213 1.3900
C5LA C3WA 1.3900
C3WA C274 1.3900
C274 C264 1.3900
C264 C213 1.3900
C121 C57 1.3900
C121 C168 1.3900
C57 C2IA 1.3900
C2IA C5WA 1.3900
C5WA C4WA 1.3900
C4WA C168 1.3900
C3OA C6QA 1.55(4)
C128 C4TA 1.47(4)
C0OA C1OA 1.38(4)
C7KA C8KA 1.39(4)
C0A C9WA 1.56(4)
C134 C9GA 1.46(4)
C8LA C2MA 1.55(4)
C2HA C9B 1.57(4)
C4OA C197 1.50(4)
C4OA C1AB 1.45(4)
C1IA C6TA 1.43(4)
C2NA C1NA 1.39(4)
C2NA C3QA 1.31(4)
C149 C160 1.52(5)
C149 C2JA 1.53(4)
C9GA C0HA 1.53(4)
C9GA C7C 1.48(4)
C6LA C281 1.3900
C6LA C4YA 1.3900
C281 C7YA 1.3900
C7YA C6YA 1.3900
C6YA C5YA 1.3900
C5YA C4YA 1.3900
C0HA C1HA 1.52(4)
C160 C3JA 1.471(19)
C4MA C5MA 1.36(4)
C5JA C109 1.3900
C5JA C6JA 1.3900
C109 C1RA 1.3900
C1RA C214 1.3900
C214 C137 1.3900
C137 C6JA 1.3900
C7MA C8MA 1.51(4)
C7MA C7UA 1.49(4)
C8JA C9JA 1.35(4)
C2JA C218 1.55(4)
C9JA C0KA 1.34(4)
C173 C6WA 1.533(18)
C174 C6WA 1.498(18)
C1OA C5SA 1.40(4)
C9WA C1A 1.44(4)
C191 C237 1.55(4)
C0KA C0RA 1.31(4)
C1JA C5ZA 1.3900
C1JA C4ZA 1.3900
C5ZA C6ZA 1.3900
C6ZA C201 1.3900
C201 C7ZA 1.3900
C7ZA C4ZA 1.3900
C3JA C6RA 1.69(4)
C3JA C7RA 1.474(19)
C1HA C 1.55(4)
C1HA C8C 1.34(4)
C4IA C204 1.511(18)
C6VA C5VA 1.52(3)
C6VA C1WA 1.60(4)
C0QA C1QA 1.43(4)
C2QA C1QA 1.40(4)
C9TA C8TA 1.56(4)
C9TA C258 1.57(4)
C7VA C5VA 1.60(3)
C7VA C202 1.53(4)
C8QA C6QA 1.50(4)
C8QA C211 1.50(5)
C5SA C4SA 1.29(4)
C4PA C3PA 1.57(4)
C4PA C5PA 1.41(4)
C7OA C9OA 1.53(4)
C7OA C0PA 1.52(4)
C7OA C8OA 1.54(4)
C92 C6QA 1.43(4)
C92 C7QA 1.38(4)
C1SA C232 1.40(4)
C0WA C202 1.42(4)
C0WA C222 1.49(4)
C3PA C9OA 1.54(4)
C3PA C2PA 1.505(18)
C2UA C1UA 1.51(4)
C2UA C4UA 1.56(4)
C5TA C7TA 1.53(3)
C5TA C6TA 1.55(4)
C3UA C4UA 1.57(4)
C3UA C258 1.49(4)
C2SA C208 1.3900
C2SA C3AB 1.3900
C208 C253 1.3900
C253 C3SA 1.3900
C3SA C4AB 1.3900
C4AB C3AB 1.3900
C9RA C203 1.34(4)
C6SA C220 1.3900
C6SA C7SA 1.3900
C220 C5AB 1.3900
C5AB C6AB 1.3900
C6AB C283 1.3900
C283 C7SA 1.3900
C8RA C218 1.57(4)
C5VA C8VA 1.49(4)
C4RA C207 1.52(4)
C4RA C4BB 1.67(4)
C1PA C2PA 1.472(18)
C1PA C8OA 1.51(4)
C1PA C286 1.67(5)
C7RA C218 1.44(4)
C0PA C5PA 1.57(4)
C6WA C7WA 1.518(14)
C6PA C268 1.46(5)
C6PA C275 1.56(5)
C6PA C8YA 1.43(5)
C1WA C9VA 1.44(4)
C1WA C2WA 1.58(4)
C9B C7C 1.53(5)
C9B C8C 1.50(4)
C7WA C204 1.521(17)
C3RA C217 1.54(4)
C6OA C242 1.57(5)
C6OA C2XA 1.46(5)
C6OA C3XA 1.55(6)
C7QA C247 1.54(4)
C7QA C3BB 1.52(5)
C9VA C222 1.60(4)
C8SA C8AB 1.3900
C8SA C7AB 1.3900
C8AB C9AB 1.3900
C9AB C0BB 1.3900
C0BB C1BB 1.3900
C1BB C7AB 1.3900
C1UA C298 1.69(5)
C1UA C2CB 1.55(5)
C4SA C245 1.46(4)
C5UA C6UA 1.37(4)
C2RA C257 1.57(4)
C5PA C286 1.62(5)
C8TA C0UA 1.56(4)
C8TA C298 1.48(4)
C5RA C207 1.38(4)
C5RA C273 1.67(5)
C0UA C4UA 1.59(4)
C8VA C222 1.63(4)
C6UA C259 1.28(5)
C0SA C203 1.37(5)
C0SA C232 1.32(5)
C2WA C202 1.47(4)
C8WA C204 1.531(18)
C206 C252 1.47(4)
C206 C7XA 1.53(5)
C207 C250 1.49(4)
C211 C212 1.64(5)
C211 C3BB 1.36(5)
C217 C277 1.42(5)
C217 C2BB 1.60(5)
C219 C259 1.36(5)
C229 C242 1.45(5)
C229 C265 1.53(5)
C229 C284 1.45(5)
C243 C0YA 1.3900
C243 C263 1.3900
C0YA C3YA 1.3900
C3YA C1YA 1.3900
C1YA C2YA 1.3900
C2YA C263 1.3900
C246 C284 1.61(5)
C246 C3XA 1.44(6)
C246 C0XA 1.493(19)
C250 C6BB 1.61(5)
C252 C262 1.50(5)
C252 C4XA 1.47(5)
C257 C271 1.59(5)
C257 C277 1.51(5)
C258 C2CB 1.47(4)
C262 C209 1.58(6)
C265 C1XA 1.57(5)
C268 C1ZA 1.64(6)
C273 C7BB 1.45(5)
C273 C112 1.70(5)
C275 C282 1.60(6)
C282 C0ZA 1.60(7)
C282 C3ZA 1.45(7)
C285 C225 1.3900
C285 C8ZA 1.3900
C225 C9ZA 1.3900
C9ZA C249 1.3900
C249 C0AB 1.3900
C0AB C8ZA 1.3900
C290 C289 1.3900
C290 C291 1.3900
C289 C300 1.3900
C300 C184 1.3900
C184 C210 1.3900
C210 C291 1.3900
C4BB C112 1.33(4)
C4BB C5BB 1.38(4)
C7BB C6BB 1.58(5)
C2XA C1XA 1.58(5)
C6BB C5BB 1.56(5)
C2ZA C9YA 1.406(19)
C2ZA C1ZA 1.402(19)
C7XA C6XA 1.493(14)
C7XA C9XA 1.57(6)
C9YA C0ZA 1.59(2)
C9YA C8YA 1.55(6)
C6XA C5XA 1.503(19)
C1ZA C3ZA 1.56(6)
C4XA C5XA 1.58(5)
C0XA C1XA 1.515(19)
C5XA C8XA 1.56(6)
C209 C9XA 1.51(7)
C209 C8XA 1.41(7)
Cl3A C9BB 1.58(6)
Cl0A C9BB 1.80(6)
Sb0A F152 1.842(18)
Sb0A F158 1.87(2)
Sb0A F190 1.862(19)
Sb0A F219 1.878(18)
Sb0A F276 2.14(6)
Sb0A F218 1.88(2)
Cl2A C344 1.64(7)
Cl C344 1.69(7)

loop_
_smtbx_masks_void_nr
_smtbx_masks_void_average_x
_smtbx_masks_void_average_y
_smtbx_masks_void_average_z
_smtbx_masks_void_volume
_smtbx_masks_void_count_electrons
1 -0.133 -0.419 -0.938 10067.2 3473.2
2 0.279 0.250 0.034 8.7 0.0
3 0.721 0.750 0.966 8.7 0.0
